data_2311788
loop_
_publ_author_name
'Hejny, C.'
'Bindi, L.'

_publ_section_title
;
 Low-temperature behaviour of
 K<sub>2</sub>Sc[Si<sub>2</sub>O<sub>6</sub>]F: determination of the
 lock-in phase and its relationships with fresnoite- and melilite-type
 compounds.
;
_journal_coeditor_code DK5057SUP1
_journal_issue 'Pt 5'
_journal_name_full 'Acta crystallographica Section B, Structural science, crystal engineering and materials'
_journal_page_first 923
_journal_page_last 930
_journal_paper_doi 10.1107/S2052520617010241
_journal_volume 73
_journal_year 2017
_chemical_formula_moiety 'F18 K O108 Sc18 Si36, 35(K)'
_chemical_formula_sum 'F18 K36 O108 Sc18 Si36'
_chemical_formula_weight 5298.12
_space_group_crystal_system monoclinic
_space_group_IT_number 10
_space_group_name_Hall '-P 2y'
_space_group_name_H-M_alt 'P 1 2/m 1'
_audit_creation_method SHELXL-2013
_audit_update_record
;
2017-08-09 # Formatted by IUCr publCIF

;
_cell_angle_alpha 90
_cell_angle_beta 90.000(10)
_cell_angle_gamma 90
_cell_formula_units_Z 2
_cell_length_a 26.785(3)
_cell_length_b 8.2451(16)
_cell_length_c 26.824(3)
_cell_measurement_reflns_used 589
_cell_measurement_temperature 293(2)
_cell_measurement_theta_max 15.4
_cell_measurement_theta_min 4.2
_cell_volume 5923.9(15)
_computing_cell_refinement '<i>CrysAlis</i> (Oxford Diffraction, 2006)'
_computing_data_collection '<i>CrysAlis</i> (Oxford Diffraction, 2006)'
_computing_data_reduction '<i>CrysAlis</i> (Oxford Diffraction, 2006)'
_computing_molecular_graphics 'DIAMOND (Brandenburg, 2001)'
_computing_publication_material 'SHELXL-97 (Sheldrick, 2008)'
_computing_structure_refinement 'SHELXL-2013 (Sheldrick, 2013)'
_computing_structure_solution 'SHELXS-2013 (Sheldrick, 2013)'
_diffrn_ambient_temperature 293(2)
_diffrn_measured_fraction_theta_full 0.996
_diffrn_measured_fraction_theta_max 0.960
_diffrn_measurement_device_type 'Oxford Xcalibur 3'
_diffrn_measurement_method '\w scans'
_diffrn_radiation_type MoK\a
_diffrn_radiation_wavelength 0.71069
_diffrn_reflns_av_R_equivalents 0.032
_diffrn_reflns_av_unetI/netI 0.0114
_diffrn_reflns_Laue_measured_fraction_full 0.996
_diffrn_reflns_Laue_measured_fraction_max 0.960
_diffrn_reflns_number 28536
_diffrn_reflns_point_group_measured_fraction_full 0.996
_diffrn_reflns_point_group_measured_fraction_max 0.960
_diffrn_reflns_theta_full 25.240
_diffrn_reflns_theta_max 27.996
_diffrn_reflns_theta_min 3.042
_diffrn_source 'fine-focus sealed tube'
_exptl_absorpt_coefficient_mu 2.751
_exptl_absorpt_correction_T_max 0.995
_exptl_absorpt_correction_T_min 0.994
_exptl_absorpt_correction_type multi-scan
_exptl_absorpt_process_details '(<i>ABSPACK</i>; Oxford Diffraction, 2006)'
_exptl_crystal_colour white
_exptl_crystal_density_diffrn 2.970
_exptl_crystal_description block
_exptl_crystal_F_000 5184.0
_exptl_crystal_size_max 0.090
_exptl_crystal_size_mid 0.070
_exptl_crystal_size_min 0.060
_exptl_transmission_factor_max 0.945
_exptl_transmission_factor_min 0.815
_refine_diff_density_max 0.560
_refine_diff_density_min -0.936
_refine_diff_density_rms 0.116
_refine_ls_extinction_method none
_refine_ls_goodness_of_fit_ref 1.281
_refine_ls_hydrogen_treatment undef
_refine_ls_matrix_type full
_refine_ls_number_parameters 1087
_refine_ls_number_reflns 14668
_refine_ls_number_restraints 0
_refine_ls_restrained_S_all 1.281
_refine_ls_R_factor_all 0.0327
_refine_ls_R_factor_gt 0.0312
_refine_ls_shift/su_max 0.002
_refine_ls_shift/su_mean 0.000
_refine_ls_structure_factor_coef Fsqd
_refine_ls_weighting_details 'w=1/[\s^2^(Fo^2^)+(0.0561P)^2^] where P=(Fo^2^+2Fc^2^)/3'
_refine_ls_weighting_scheme calc
_refine_ls_wR_factor_gt 0.1010
_refine_ls_wR_factor_ref 0.1011
_reflns_Friedel_coverage 0.000
_reflns_number_gt 11412
_reflns_number_total 14668
_reflns_threshold_expression 'I > 2\s(I)'
_cod_data_source_file dk5057sup1.cif
_cod_data_source_block I
_cod_original_cell_volume 5924.1(15)
_cod_original_sg_symbol_H-M 'P 2/m'
_cod_database_code 2311788
_publcif_datablock.id {9c7527d8-f9a1-4280-9998-e33738fbf57e}

_shelx_space_group_comment
;
The symmetry employed for this shelxl refinement is uniquely defined
by the following loop, which should always be used as a source of
symmetry information in preference to the above space-group names.
They are only intended as comments.
;
_shelxl_version_number 2013-4
_publcif_info_exptl_table_max_cols 4
_publcif_info_exptl_table_use_headnotes n
_publcif_funding_html
;
;

loop_
_space_group_symop_operation_xyz
'x, y, z'
'-x, y, -z'
'-x, -y, -z'
'x, -y, z'

loop_
_atom_site_label
_atom_site_type_symbol
_atom_site_fract_x
_atom_site_fract_y
_atom_site_fract_z
_atom_site_U_iso_or_equiv
_atom_site_adp_type
_atom_site_occupancy
_atom_site_site_symmetry_order
_atom_site_calc_flag
_atom_site_refinement_flags_posn
_atom_site_refinement_flags_adp
_atom_site_refinement_flags_occupancy
Sc1 Sc 0.33276(2) 0.24314(7) 0.33406(2) 0.04954(14) Uani 1 1 d . . .
Sc2 Sc 0.33193(2) 0.24652(6) -0.00604(2) 0.04962(13) Uani 1 1 d . . .
Sc3 Sc 0.5000 0.25304(8) 0.5000 0.04947(17) Uani 1 2 d S T P
Sc4 Sc 0.16716(2) 0.24547(7) 0.16561(2) 0.04933(14) Uani 1 1 d . . .
Sc5 Sc -0.00318(2) 0.24673(6) 0.33600(2) 0.04951(13) Uani 1 1 d . . .
Sc6 Sc 0.83156(2) 0.25250(7) 0.16747(2) 0.04943(14) Uani 1 1 d . . .
Sc7 Sc 0.66248(2) 0.24847(7) 0.33258(2) 0.04968(13) Uani 1 1 d . . .
Sc8 Sc 0.49267(2) 0.24808(6) 0.16556(2) 0.04941(13) Uani 1 1 d . . .
Sc9 Sc 0.16771(2) 0.25108(6) 0.50030(2) 0.04947(13) Uani 1 1 d . . .
Sc10 Sc 0.0000 0.24541(8) 0.0000 0.04983(17) Uani 1 2 d S T P
K01 K 0.24789(3) 0.5000 0.07340(3) 0.04923(16) Uani 1 2 d S T P
K02 K 0.12996(3) 0.0000 0.26687(3) 0.04952(16) Uani 1 2 d S T P
K03 K 0.26043(3) 0.0000 0.23265(3) 0.04954(17) Uani 1 2 d S T P
K04 K 0.54706(3) 0.0000 0.37154(3) 0.04931(16) Uani 1 2 d S T P
K05 K 0.55811(3) 0.5000 0.41030(3) 0.04929(16) Uani 1 2 d S T P
K06 K 0.41317(3) 0.0000 0.43913(3) 0.04940(17) Uani 1 2 d S T P
K07 K 0.45529(3) 0.0000 -0.06128(3) 0.04960(16) Uani 1 2 d S T P
K08 K 0.76533(3) 0.0000 0.29798(3) 0.04926(16) Uani 1 2 d S T P
K09 K 0.43597(3) 0.5000 0.27689(3) 0.04931(16) Uani 1 2 d S T P
K10 K 0.07838(3) 0.0000 0.11027(3) 0.04931(16) Uani 1 2 d S T P
K11 K 0.76090(3) 0.5000 0.24768(3) 0.04935(16) Uani 1 2 d S T P
K12 K 0.27077(3) 0.0000 -0.11030(3) 0.04920(16) Uani 1 2 d S T P
K13 K -0.06312(3) 0.0000 0.22527(3) 0.04953(16) Uani 1 2 d S T P
K14 K 0.26497(3) 0.5000 0.20257(3) 0.04952(16) Uani 1 2 d S T P
K15 K 0.06046(3) 0.5000 0.45600(3) 0.04951(16) Uani 1 2 d S T P
K16 K 0.63640(3) 0.5000 0.22019(3) 0.04940(16) Uani 1 2 d S T P
K17 K 0.72552(3) 0.5000 0.10066(3) 0.04919(16) Uani 1 2 d S T P
K18 K 0.40960(3) 0.0000 0.09913(3) 0.04948(17) Uani 1 2 d S T P
K19 K 0.26342(3) 0.5000 0.53422(3) 0.04914(16) Uani 1 2 d S T P
K20 K 0.11950(3) 0.0000 -0.05812(3) 0.04964(16) Uani 1 2 d S T P
K21 K 0.23756(3) 0.0000 0.04343(3) 0.04937(16) Uani 1 2 d S T P
K22 K 0.91452(3) 0.5000 0.08105(3) 0.04939(16) Uani 1 2 d S T P
K23 K 0.10698(3) 0.5000 0.26965(3) 0.04944(16) Uani 1 2 d S T P
K24 K 0.36979(3) 0.5000 0.11832(3) 0.04926(16) Uani 1 2 d S T P
K25 K 0.22813(3) 0.0000 0.37833(3) 0.04927(16) Uani 1 2 d S T P
K26 K 0.08621(3) 0.0000 0.43810(3) 0.04970(16) Uani 1 2 d S T P
K27 K 0.87691(3) 0.5000 0.41728(3) 0.04941(16) Uani 1 2 d S T P
K28 K 0.93857(3) 0.5000 0.21068(3) 0.04949(16) Uani 1 2 d S T P
K29 K 0.60637(3) 0.0000 0.24196(3) 0.04935(16) Uani 1 2 d S T P
K30 K 0.38101(3) 0.5000 0.44235(3) 0.04922(16) Uani 1 2 d S T P
K31 K 0.07198(3) 0.5000 0.13528(3) 0.04937(16) Uani 1 2 d S T P
K32 K 0.74829(3) 0.0000 0.42704(3) 0.04923(16) Uani 1 2 d S T P
K33 K 0.23211(3) 0.5000 0.41080(3) 0.04944(16) Uani 1 2 d S T P
K34 K 0.91118(3) 0.0000 0.37055(3) 0.04977(16) Uani 1 2 d S T P
K35 K 0.45719(3) 0.0000 0.27167(3) 0.04946(16) Uani 1 2 d S T P
K36 K 0.55407(3) 0.5000 0.08534(3) 0.04911(16) Uani 1 2 d S T P
Si1 Si 0.45732(3) 0.30153(8) 0.03888(3) 0.04930(16) Uani 1 1 d . . .
Si2 Si 0.12483(3) 0.30568(8) 0.04663(3) 0.04927(16) Uani 1 1 d . . .
Si3 Si 0.20610(3) 0.30173(8) -0.03991(3) 0.04944(16) Uani 1 1 d . . .
Si4 Si 0.62629(3) 0.19519(8) 0.12657(3) 0.04923(16) Uani 1 1 d . . .
Si5 Si 0.29109(3) 0.19236(8) 0.12440(3) 0.04932(16) Uani 1 1 d . . .
Si6 Si -0.03530(3) 0.20007(8) 0.12629(3) 0.04958(16) Uani 1 1 d . . .
Si7 Si 0.12665(3) 0.30511(8) 0.37291(3) 0.04927(16) Uani 1 1 d . . .
Si8 Si 0.79110(3) 0.30222(8) 0.37661(3) 0.04946(16) Uani 1 1 d . . .
Si9 Si 0.46050(3) 0.30158(8) 0.37548(3) 0.04950(16) Uani 1 1 d . . .
Si10 Si 0.54107(3) 0.31193(8) 0.28697(3) 0.04932(16) Uani 1 1 d . . .
Si11 Si -0.12380(3) 0.30866(8) 0.29442(3) 0.04947(16) Uani 1 1 d . . .
Si12 Si 0.21102(3) 0.30549(8) 0.29238(3) 0.04937(16) Uani 1 1 d . . .
Si13 Si 0.04309(3) 0.19064(8) 0.53547(3) 0.04923(16) Uani 1 1 d . . .
Si14 Si 0.29237(3) 0.19284(8) 0.45638(3) 0.04936(16) Uani 1 1 d . . .
Si15 Si 0.62668(3) 0.20009(8) 0.45422(3) 0.04946(16) Uani 1 1 d . . .
Si16 Si 0.04270(3) 0.19451(8) 0.21352(3) 0.04912(16) Uani 1 1 d . . .
Si17 Si 0.37250(3) 0.18998(8) 0.20660(3) 0.04929(16) Uani 1 1 d . . .
Si18 Si 0.70988(3) 0.19213(8) 0.21019(3) 0.04956(16) Uani 1 1 d . . .
F1 F 0.65234(7) 0.0000 0.32755(7) 0.0494(4) Uani 1 2 d S T P
F2 F 0.17298(7) 0.0000 0.17175(7) 0.0487(5) Uani 1 2 d S T P
F3 F 0.16661(6) 0.5000 0.17349(7) 0.0494(5) Uani 1 2 d S T P
F4 F 0.5000 0.0000 0.5000 0.0486(6) Uani 1 4 d S T P
F5 F -0.01325(7) 0.5000 0.33701(7) 0.0491(4) Uani 1 2 d S T P
F6 F 0.33386(7) 0.5000 0.00561(7) 0.0491(5) Uani 1 2 d S T P
F7 F 0.66791(6) 0.5000 0.33522(6) 0.0488(5) Uani 1 2 d S T P
F8 F 0.32962(7) 0.0000 -0.00962(7) 0.0494(4) Uani 1 2 d S T P
F9 F 0.0000 0.0000 0.0000 0.0487(6) Uani 1 4 d S T P
F10 F 0.48979(7) 0.0000 0.16501(7) 0.0494(4) Uani 1 2 d S T P
F11 F 0.50156(6) 0.5000 0.16966(7) 0.0490(5) Uani 1 2 d S T P
F12 F 0.17119(7) 0.5000 0.49139(7) 0.0488(4) Uani 1 2 d S T P
F13 F 0.33471(6) 0.0000 0.33744(7) 0.0494(5) Uani 1 2 d S T P
F14 F 0.83867(7) 0.0000 0.17161(7) 0.0492(5) Uani 1 2 d S T P
F15 F 0.5000 0.5000 0.5000 0.0497(6) Uani 1 4 d S T P
F16 F 0.00406(7) 0.0000 0.33614(7) 0.0496(5) Uani 1 2 d S T P
F17 F 0.83362(6) 0.5000 0.16359(6) 0.0495(5) Uani 1 2 d S T P
F18 F 0.0000 0.5000 0.0000 0.0487(6) Uani 1 4 d S T P
F19 F 0.33843(7) 0.5000 0.33373(6) 0.0488(5) Uani 1 2 d S T P
F20 F 0.17245(7) 0.0000 0.50214(7) 0.0486(5) Uani 1 2 d S T P
O1 O 0.37182(9) 0.0000 0.20490(9) 0.0490(5) Uani 1 2 d S T P
O2 O -0.12578(9) 0.5000 0.30103(9) 0.0506(6) Uani 1 2 d S T P
O3 O 0.66061(6) 0.2627(2) 0.17228(6) 0.0493(4) Uani 1 1 d . . .
O4 O 0.57023(7) 0.24113(18) 0.14451(7) 0.0491(4) Uani 1 1 d . . .
O5 O 0.28582(9) 0.0000 0.13342(9) 0.0497(5) Uani 1 2 d S T P
O6 O -0.03165(7) 0.25906(18) 0.40765(7) 0.0488(4) Uani 1 1 d . . .
O7 O 0.5000 0.2291(3) 0.0000 0.0500(6) Uani 1 2 d S T P
O8 O 0.63403(9) 0.0000 0.12470(9) 0.0494(5) Uani 1 2 d S T P
O9 O 0.47163(7) 0.23975(18) 0.42811(7) 0.0493(4) Uani 1 1 d . . .
O10 O 0.83302(6) 0.2350(2) 0.33760(6) 0.0500(5) Uani 1 1 d . . .
O11 O 0.13632(9) 0.5000 0.37915(8) 0.0487(5) Uani 1 2 d S T P
O12 O 0.33142(6) 0.2681(2) 0.50591(6) 0.0499(4) Uani 1 1 d . . .
O13 O 0.00718(6) 0.2442(2) 0.16547(6) 0.0501(4) Uani 1 1 d . . .
O14 O 0.80169(9) 0.5000 0.04371(9) 0.0497(5) Uani 1 2 d S T P
O15 O 0.81988(6) 0.23900(18) 0.09039(6) 0.0492(4) Uani 1 1 d . . .
O16 O 0.21410(9) 0.5000 0.63299(9) 0.0490(5) Uani 1 2 d S T P
O17 O 0.50981(7) 0.2401(2) 0.33789(6) 0.0489(4) Uani 1 1 d . . .
O18 O 0.10052(6) 0.24108(18) 0.20107(6) 0.0492(4) Uani 1 1 d . . .
O19 O 0.03974(9) 0.0000 0.21241(9) 0.0492(5) Uani 1 2 d S T P
O20 O 0.46379(9) 0.5000 0.37064(9) 0.0495(5) Uani 1 2 d S T P
O21 O -0.07687(7) 0.22912(18) 0.30972(6) 0.0489(4) Uani 1 1 d . . .
O22 O 0.0000 0.2446(3) 0.5000 0.0483(6) Uani 1 2 d S T P
O23 O 0.70031(7) 0.24814(18) 0.26138(7) 0.0496(4) Uani 1 1 d . . .
O24 O 0.85232(6) 0.27095(17) 0.24244(7) 0.0490(4) Uani 1 1 d . . .
O25 O 0.35094(6) 0.23807(18) 0.26008(6) 0.0484(4) Uani 1 1 d . . .
O26 O 0.16177(6) 0.2340(2) 0.32890(6) 0.0495(4) Uani 1 1 d . . .
O27 O 0.17026(6) 0.2209(2) 0.00873(6) 0.0495(4) Uani 1 1 d . . .
O28 O 0.53196(9) 0.5000 0.28817(9) 0.0497(5) Uani 1 2 d S T P
O29 O 0.45609(9) 0.5000 0.03018(9) 0.0496(5) Uani 1 2 d S T P
O30 O -0.03646(9) 0.0000 0.13172(9) 0.0499(6) Uani 1 2 d S T P
O31 O 0.26215(6) 0.23221(18) -0.03059(6) 0.0488(4) Uani 1 1 d . . .
O32 O 0.41109(6) 0.23917(18) 0.34806(6) 0.0488(4) Uani 1 1 d . . .
O33 O 0.04614(8) 0.0000 0.53484(9) 0.0497(5) Uani 1 2 d S T P
O34 O 0.75862(7) 0.24906(18) 0.18039(6) 0.0493(4) Uani 1 1 d . . .
O35 O 0.09639(7) 0.26608(18) 0.51899(6) 0.0487(4) Uani 1 1 d . . .
O36 O 0.30795(6) 0.23709(18) 0.06985(7) 0.0487(4) Uani 1 1 d . . .
O37 O 0.40519(6) 0.22317(18) 0.01963(6) 0.0495(4) Uani 1 1 d . . .
O38 O 0.14446(6) 0.22112(18) 0.42305(7) 0.0490(4) Uani 1 1 d . . .
O39 O 0.63530(7) 0.24507(18) 0.40110(7) 0.0492(4) Uani 1 1 d . . .
O40 O 0.13595(6) 0.23899(18) 0.10017(7) 0.0489(4) Uani 1 1 d . . .
O41 O 0.23944(7) 0.27586(18) 0.14034(6) 0.0484(4) Uani 1 1 d . . .
O42 O 0.20342(6) 0.23810(18) 0.24021(7) 0.0486(4) Uani 1 1 d . . .
O43 O 0.30367(9) 0.0000 0.45849(9) 0.0492(5) Uani 1 2 d S T P
O44 O 0.20962(9) 0.5000 0.29673(9) 0.0504(6) Uani 1 2 d S T P
O45 O 0.59747(7) 0.24383(18) 0.29930(6) 0.0490(4) Uani 1 1 d . . .
O46 O 0.25954(6) 0.21600(17) 0.32197(6) 0.0490(4) Uani 1 1 d . . .
O47 O 0.73792(7) 0.23208(18) 0.36232(7) 0.0489(4) Uani 1 1 d . . .
O48 O 0.47250(7) 0.25702(18) 0.09387(7) 0.0487(4) Uani 1 1 d . . .
O49 O 0.07476(7) 0.23402(18) 0.02121(6) 0.0491(4) Uani 1 1 d . . .
O50 O 0.33178(6) 0.2643(2) 0.16366(6) 0.0496(5) Uani 1 1 d . . .
O51 O 0.70536(9) 0.0000 0.20692(9) 0.0501(6) Uani 1 2 d S T P
O52 O -0.08933(6) 0.27594(18) 0.15068(6) 0.0495(4) Uani 1 1 d . . .
O53 O 0.24347(6) 0.23112(18) 0.47165(6) 0.0492(4) Uani 1 1 d . . .
O54 O 0.57157(7) 0.26705(18) 0.47694(6) 0.0486(4) Uani 1 1 d . . .
O55 O 0.12564(9) 0.5000 0.03704(9) 0.0498(5) Uani 1 2 d S T P
O57 O 0.32084(6) 0.26823(18) 0.40997(7) 0.0501(4) Uani 1 1 d . . .
O58 O 0.06942(6) 0.26880(17) 0.36179(6) 0.0489(4) Uani 1 1 d . . .
O59 O 0.02163(6) 0.27077(18) 0.26306(7) 0.0490(4) Uani 1 1 d . . .
O60 O 0.64105(6) 0.27398(18) 0.07643(7) 0.0488(4) Uani 1 1 d . . .
O61 O 0.52008(6) 0.22641(18) 0.24008(7) 0.0493(4) Uani 1 1 d . . .
O62 O -0.02386(6) 0.26710(18) 0.07267(7) 0.0494(4) Uani 1 1 d . . .
O63 O 0.80691(6) 0.26891(18) 0.43153(6) 0.0489(4) Uani 1 1 d . . .
O64 O 0.62484(9) 0.0000 0.46178(9) 0.0488(5) Uani 1 2 d S T P
O65 O 0.42541(7) 0.27393(18) 0.19176(6) 0.0488(4) Uani 1 1 d . . .

loop_
_atom_site_aniso_label
_atom_site_aniso_U_11
_atom_site_aniso_U_22
_atom_site_aniso_U_33
_atom_site_aniso_U_23
_atom_site_aniso_U_13
_atom_site_aniso_U_12
Sc1 0.0499(3) 0.0474(3) 0.0513(3) -0.00032(17) -0.0002(2) 0.00000(16)
Sc2 0.0496(3) 0.0474(3) 0.0518(3) 0.00021(19) -0.0001(2) 0.00012(18)
Sc3 0.0496(4) 0.0471(3) 0.0517(4) 0.000 0.0002(3) 0.000
Sc4 0.0495(3) 0.0475(3) 0.0510(3) 0.00010(17) 0.0004(3) -0.00005(16)
Sc5 0.0500(3) 0.0473(3) 0.0512(3) 0.00004(18) -0.0001(2) -0.00013(17)
Sc6 0.0496(3) 0.0474(3) 0.0513(3) -0.00002(17) 0.0001(2) 0.00016(16)
Sc7 0.0496(3) 0.0476(3) 0.0519(3) 0.00026(17) -0.0001(2) 0.00011(17)
Sc8 0.0495(3) 0.0478(3) 0.0509(3) -0.00013(18) -0.0002(2) 0.00002(18)
Sc9 0.0496(3) 0.0474(3) 0.0514(3) -0.00031(18) 0.0003(2) -0.00014(18)
Sc10 0.0499(4) 0.0478(3) 0.0518(4) 0.000 -0.0001(3) 0.000
K01 0.0489(4) 0.0472(3) 0.0516(4) 0.000 -0.0006(3) 0.000
K02 0.0500(4) 0.0474(3) 0.0511(4) 0.000 0.0005(3) 0.000
K03 0.0495(4) 0.0471(3) 0.0520(4) 0.000 -0.0003(3) 0.000
K04 0.0504(4) 0.0471(3) 0.0505(4) 0.000 0.0001(3) 0.000
K05 0.0496(4) 0.0480(3) 0.0503(4) 0.000 0.0002(3) 0.000
K06 0.0500(4) 0.0475(3) 0.0508(4) 0.000 0.0004(3) 0.000
K07 0.0499(4) 0.0471(3) 0.0518(4) 0.000 0.0003(3) 0.000
K08 0.0495(4) 0.0480(3) 0.0503(4) 0.000 0.0011(3) 0.000
K09 0.0500(4) 0.0474(3) 0.0506(4) 0.000 -0.0002(3) 0.000
K10 0.0496(4) 0.0472(3) 0.0512(4) 0.000 -0.0004(3) 0.000
K11 0.0495(4) 0.0472(3) 0.0514(4) 0.000 -0.0004(3) 0.000
K12 0.0492(4) 0.0472(3) 0.0512(4) 0.000 0.0007(3) 0.000
K13 0.0503(4) 0.0472(3) 0.0512(4) 0.000 0.0010(3) 0.000
K14 0.0492(4) 0.0479(3) 0.0515(4) 0.000 -0.0003(3) 0.000
K15 0.0498(4) 0.0474(3) 0.0514(4) 0.000 0.0000(3) 0.000
K16 0.0499(4) 0.0471(3) 0.0513(4) 0.000 0.0002(3) 0.000
K17 0.0497(4) 0.0470(3) 0.0509(4) 0.000 -0.0004(3) 0.000
K18 0.0494(4) 0.0475(3) 0.0515(4) 0.000 0.0000(3) 0.000
K19 0.0494(4) 0.0476(3) 0.0504(4) 0.000 0.0002(3) 0.000
K20 0.0503(4) 0.0471(3) 0.0516(4) 0.000 -0.0007(3) 0.000
K21 0.0497(4) 0.0469(3) 0.0516(4) 0.000 0.0008(3) 0.000
K22 0.0501(4) 0.0468(3) 0.0513(4) 0.000 -0.0004(3) 0.000
K23 0.0494(4) 0.0475(3) 0.0514(4) 0.000 -0.0003(3) 0.000
K24 0.0498(4) 0.0474(3) 0.0505(4) 0.000 0.0005(3) 0.000
K25 0.0501(4) 0.0470(3) 0.0507(4) 0.000 0.0007(3) 0.000
K26 0.0499(4) 0.0478(3) 0.0514(4) 0.000 -0.0001(3) 0.000
K27 0.0500(4) 0.0472(3) 0.0510(4) 0.000 0.0002(3) 0.000
K28 0.0496(4) 0.0472(3) 0.0517(4) 0.000 0.0000(3) 0.000
K29 0.0498(4) 0.0476(3) 0.0507(4) 0.000 -0.0004(3) 0.000
K30 0.0503(4) 0.0473(3) 0.0500(4) 0.000 -0.0007(3) 0.000
K31 0.0501(4) 0.0475(3) 0.0504(4) 0.000 -0.0002(3) 0.000
K32 0.0495(4) 0.0479(3) 0.0504(4) 0.000 0.0000(3) 0.000
K33 0.0500(4) 0.0476(3) 0.0507(4) 0.000 -0.0002(3) 0.000
K34 0.0502(4) 0.0475(3) 0.0517(4) 0.000 -0.0004(3) 0.000
K35 0.0503(4) 0.0473(3) 0.0508(4) 0.000 0.0000(3) 0.000
K36 0.0499(4) 0.0471(3) 0.0504(4) 0.000 0.0002(3) 0.000
Si1 0.0499(4) 0.0473(4) 0.0506(4) 0.0002(3) -0.0002(3) 0.0001(3)
Si2 0.0497(4) 0.0470(4) 0.0511(4) 0.0001(3) 0.0003(3) -0.0001(3)
Si3 0.0495(4) 0.0466(4) 0.0522(4) 0.0000(3) 0.0004(3) 0.0000(3)
Si4 0.0496(4) 0.0469(3) 0.0512(4) -0.0003(3) 0.0003(3) 0.0000(3)
Si5 0.0495(4) 0.0467(4) 0.0518(4) 0.0001(3) 0.0000(3) -0.0003(3)
Si6 0.0499(4) 0.0465(4) 0.0524(4) 0.0001(3) 0.0005(3) -0.0002(3)
Si7 0.0496(4) 0.0473(4) 0.0509(4) 0.0001(3) 0.0002(3) -0.0002(3)
Si8 0.0495(4) 0.0473(4) 0.0515(4) 0.0000(3) -0.0002(3) -0.0002(3)
Si9 0.0495(4) 0.0464(4) 0.0526(4) 0.0001(3) -0.0001(3) 0.0000(3)
Si10 0.0500(4) 0.0475(4) 0.0505(4) 0.0003(3) -0.0002(3) 0.0003(3)
Si11 0.0492(4) 0.0472(4) 0.0519(4) -0.0001(3) -0.0002(3) -0.0001(3)
Si12 0.0495(4) 0.0474(4) 0.0512(4) -0.0001(3) -0.0001(3) 0.0000(3)
Si13 0.0497(4) 0.0467(3) 0.0513(4) -0.0001(3) -0.0003(3) -0.0001(3)
Si14 0.0498(4) 0.0472(4) 0.0511(4) 0.0000(3) 0.0000(3) -0.0001(3)
Si15 0.0496(4) 0.0469(4) 0.0518(4) 0.0003(3) 0.0004(3) -0.0001(3)
Si16 0.0492(4) 0.0475(4) 0.0507(4) -0.0001(3) 0.0000(3) 0.0002(3)
Si17 0.0493(4) 0.0472(4) 0.0514(4) 0.0000(3) 0.0003(3) 0.0000(3)
Si18 0.0496(4) 0.0473(3) 0.0517(4) -0.0002(3) 0.0006(3) 0.0000(3)
F1 0.0502(10) 0.0475(9) 0.0504(10) 0.000 -0.0007(8) 0.000
F2 0.0485(10) 0.0477(10) 0.0498(11) 0.000 -0.0009(8) 0.000
F3 0.0489(12) 0.0470(10) 0.0524(11) 0.000 0.0006(9) 0.000
F4 0.0487(15) 0.0460(13) 0.0512(15) 0.000 -0.0007(12) 0.000
F5 0.0493(10) 0.0462(10) 0.0517(11) 0.000 0.0011(8) 0.000
F6 0.0487(11) 0.0475(10) 0.0510(11) 0.000 0.0017(8) 0.000
F7 0.0490(12) 0.0477(11) 0.0496(12) 0.000 0.0006(9) 0.000
F8 0.0506(11) 0.0478(10) 0.0499(10) 0.000 -0.0005(8) 0.000
F9 0.0501(15) 0.0473(13) 0.0488(15) 0.000 -0.0023(11) 0.000
F10 0.0493(10) 0.0485(10) 0.0506(11) 0.000 -0.0004(8) 0.000
F11 0.0491(11) 0.0472(10) 0.0507(11) 0.000 0.0014(9) 0.000
F12 0.0492(11) 0.0470(10) 0.0502(10) 0.000 0.0007(8) 0.000
F13 0.0508(12) 0.0460(10) 0.0513(12) 0.000 -0.0004(9) 0.000
F14 0.0506(11) 0.0470(10) 0.0499(11) 0.000 0.0000(9) 0.000
F15 0.0502(15) 0.0469(13) 0.0520(16) 0.000 0.0020(12) 0.000
F16 0.0507(11) 0.0467(10) 0.0515(11) 0.000 -0.0004(9) 0.000
F17 0.0506(12) 0.0467(11) 0.0511(12) 0.000 0.0010(10) 0.000
F18 0.0497(15) 0.0488(13) 0.0476(15) 0.000 0.0002(12) 0.000
F19 0.0484(11) 0.0479(10) 0.0500(12) 0.000 0.0021(9) 0.000
F20 0.0491(10) 0.0474(10) 0.0494(11) 0.000 -0.0014(8) 0.000
O1 0.0487(13) 0.0452(11) 0.0531(13) 0.000 0.0020(10) 0.000
O2 0.0524(13) 0.0467(12) 0.0526(13) 0.000 0.0002(11) 0.000
O3 0.0488(10) 0.0459(9) 0.0533(10) -0.0001(7) -0.0011(8) 0.0005(6)
O4 0.0483(10) 0.0470(8) 0.0520(10) -0.0002(7) 0.0005(7) -0.0006(7)
O5 0.0484(13) 0.0465(11) 0.0542(14) 0.000 -0.0007(10) 0.000
O6 0.0499(9) 0.0469(8) 0.0496(9) 0.0002(7) 0.0002(8) -0.0002(7)
O7 0.0511(14) 0.0489(12) 0.0500(14) 0.000 -0.0004(11) 0.000
O8 0.0479(13) 0.0460(11) 0.0543(13) 0.000 -0.0009(10) 0.000
O9 0.0502(10) 0.0455(8) 0.0522(10) 0.0002(7) 0.0011(8) 0.0010(6)
O10 0.0522(11) 0.0470(9) 0.0510(10) -0.0007(6) 0.0002(8) -0.0004(6)
O11 0.0486(13) 0.0477(11) 0.0498(13) 0.000 -0.0005(10) 0.000
O12 0.0491(10) 0.0460(8) 0.0546(10) 0.0001(7) 0.0024(8) 0.0001(6)
O13 0.0505(10) 0.0466(9) 0.0533(11) 0.0004(7) 0.0016(8) -0.0011(6)
O14 0.0495(13) 0.0475(12) 0.0520(14) 0.000 0.0005(10) 0.000
O15 0.0512(10) 0.0469(8) 0.0495(9) 0.0004(7) 0.0009(8) 0.0012(7)
O16 0.0495(13) 0.0468(11) 0.0505(13) 0.000 -0.0026(10) 0.000
O17 0.0503(9) 0.0458(9) 0.0507(10) -0.0004(7) -0.0020(7) 0.0008(7)
O18 0.0495(10) 0.0478(8) 0.0503(10) 0.0011(7) 0.0012(7) -0.0004(6)
O19 0.0500(13) 0.0448(11) 0.0528(14) 0.000 -0.0007(10) 0.000
O20 0.0504(13) 0.0480(12) 0.0500(13) 0.000 0.0007(10) 0.000
O21 0.0492(9) 0.0477(8) 0.0497(10) -0.0002(7) -0.0004(7) -0.0001(7)
O22 0.0510(14) 0.0460(11) 0.0479(13) 0.000 0.0009(11) 0.000
O23 0.0496(10) 0.0457(8) 0.0535(10) 0.0001(7) 0.0002(8) 0.0010(7)
O24 0.0495(10) 0.0463(8) 0.0511(9) 0.0001(7) 0.0002(7) -0.0006(6)
O25 0.0506(10) 0.0460(8) 0.0486(9) -0.0012(7) 0.0000(7) 0.0003(6)
O26 0.0512(11) 0.0467(9) 0.0506(10) 0.0006(6) -0.0009(8) -0.0004(6)
O27 0.0529(10) 0.0459(8) 0.0498(9) -0.0001(7) -0.0008(8) -0.0005(7)
O28 0.0496(13) 0.0460(11) 0.0536(14) 0.000 0.0012(11) 0.000
O29 0.0499(13) 0.0467(11) 0.0520(13) 0.000 -0.0011(10) 0.000
O30 0.0500(13) 0.0461(12) 0.0537(14) 0.000 -0.0004(11) 0.000
O31 0.0496(9) 0.0465(8) 0.0502(9) 0.0002(7) 0.0001(7) -0.0007(7)
O32 0.0480(10) 0.0466(8) 0.0518(10) 0.0007(7) 0.0001(8) -0.0007(7)
O33 0.0490(13) 0.0471(11) 0.0530(13) 0.000 -0.0014(10) 0.000
O34 0.0506(10) 0.0469(8) 0.0504(10) 0.0002(7) 0.0011(8) -0.0003(7)
O35 0.0486(10) 0.0460(8) 0.0516(10) 0.0001(7) 0.0001(8) -0.0008(7)
O36 0.0508(10) 0.0476(8) 0.0476(9) 0.0003(7) -0.0009(7) -0.0003(7)
O37 0.0485(9) 0.0474(8) 0.0525(10) 0.0003(7) -0.0008(7) 0.0003(7)
O38 0.0503(10) 0.0468(8) 0.0499(9) 0.0004(7) 0.0003(7) 0.0011(7)
O39 0.0494(10) 0.0465(8) 0.0518(10) -0.0002(7) 0.0008(8) -0.0005(7)
O40 0.0493(10) 0.0464(8) 0.0510(10) 0.0000(7) -0.0002(8) 0.0009(6)
O41 0.0487(9) 0.0470(8) 0.0494(9) -0.0002(7) -0.0001(7) 0.0000(7)
O42 0.0508(10) 0.0457(8) 0.0494(9) -0.0003(7) 0.0002(7) -0.0004(7)
O43 0.0487(13) 0.0449(11) 0.0540(14) 0.000 -0.0003(10) 0.000
O44 0.0495(13) 0.0470(11) 0.0547(14) 0.000 0.0000(11) 0.000
O45 0.0496(9) 0.0468(8) 0.0506(10) 0.0001(7) -0.0004(8) 0.0003(7)
O46 0.0494(9) 0.0465(8) 0.0510(10) -0.0004(7) -0.0007(7) -0.0003(7)
O47 0.0491(9) 0.0465(8) 0.0511(10) 0.0004(7) -0.0008(7) -0.0003(7)
O48 0.0497(9) 0.0476(8) 0.0488(9) -0.0003(7) -0.0010(7) 0.0005(7)
O49 0.0495(9) 0.0458(8) 0.0521(10) 0.0002(7) 0.0002(7) -0.0003(6)
O50 0.0525(11) 0.0465(9) 0.0498(11) 0.0001(6) 0.0004(9) 0.0005(6)
O51 0.0527(14) 0.0464(11) 0.0513(13) 0.000 -0.0010(11) 0.000
O52 0.0500(10) 0.0476(8) 0.0510(10) -0.0004(7) 0.0004(7) -0.0001(7)
O53 0.0482(9) 0.0479(8) 0.0513(9) -0.0009(7) -0.0001(7) -0.0004(7)
O54 0.0488(10) 0.0480(8) 0.0491(9) -0.0007(7) 0.0011(7) -0.0007(7)
O55 0.0496(13) 0.0473(11) 0.0525(13) 0.000 0.0004(10) 0.000
O57 0.0503(10) 0.0459(8) 0.0540(10) -0.0002(7) 0.0005(8) -0.0002(7)
O58 0.0502(9) 0.0466(8) 0.0498(9) -0.0005(7) -0.0001(7) -0.0008(7)
O59 0.0508(10) 0.0452(8) 0.0511(9) 0.0000(7) 0.0001(8) 0.0010(6)
O60 0.0484(9) 0.0450(8) 0.0530(10) 0.0001(7) 0.0002(7) -0.0006(6)
O61 0.0487(10) 0.0465(8) 0.0528(9) -0.0010(7) -0.0006(7) -0.0003(7)
O62 0.0502(10) 0.0465(8) 0.0515(9) 0.0008(7) 0.0001(7) -0.0004(6)
O63 0.0495(10) 0.0460(8) 0.0513(10) 0.0001(7) -0.0004(7) 0.0002(7)
O64 0.0491(13) 0.0454(11) 0.0518(13) 0.000 0.0025(10) 0.000
O65 0.0491(9) 0.0467(8) 0.0507(9) 0.0002(7) 0.0003(7) -0.0004(7)

loop_
_atom_type_symbol
_atom_type_description
_atom_type_scat_dispersion_real
_atom_type_scat_dispersion_imag
_atom_type_scat_source
K K 0.2009 0.2494 'International Tables Vol C Tables 4.2.6.8 and 6.1.1.4'
Sc Sc 0.2519 0.3716 'International Tables Vol C Tables 4.2.6.8 and 6.1.1.4'
Si Si 0.0817 0.0704 'International Tables Vol C Tables 4.2.6.8 and 6.1.1.4'
O O 0.0106 0.0060 'International Tables Vol C Tables 4.2.6.8 and 6.1.1.4'
F F 0.0171 0.0103 'International Tables Vol C Tables 4.2.6.8 and 6.1.1.4'

loop_
_geom_angle_atom_site_label_1
_geom_angle_atom_site_label_2
_geom_angle_atom_site_label_3
_geom_angle
_geom_angle_site_symmetry_1
_geom_angle_site_symmetry_3
O46 Sc1 F13 85.47(7) . .
O46 Sc1 O25 94.24(7) . .
F13 Sc1 O25 90.99(7) . .
O46 Sc1 O57 91.10(7) . .
F13 Sc1 O57 93.39(7) . .
O25 Sc1 O57 173.34(7) . .
O46 Sc1 F19 100.43(7) . .
F13 Sc1 F19 173.93(7) . .
O25 Sc1 F19 89.97(6) . .
O57 Sc1 F19 85.15(6) . .
O46 Sc1 O32 172.65(7) . .
F13 Sc1 O32 87.20(6) . .
O25 Sc1 O32 86.35(7) . .
O57 Sc1 O32 88.86(7) . .
F19 Sc1 O32 86.89(6) . .
O46 Sc1 K25 40.30(5) . .
F13 Sc1 K25 57.04(5) . .
O25 Sc1 K25 119.23(5) . .
O57 Sc1 K25 67.42(5) . .
F19 Sc1 K25 127.22(5) . .
O32 Sc1 K25 133.70(5) . .
O46 Sc1 K09 135.18(5) . .
F13 Sc1 K09 123.72(5) . .
O25 Sc1 K09 56.43(5) . .
O57 Sc1 K09 116.91(5) . .
F19 Sc1 K09 52.50(5) . .
O32 Sc1 K09 50.54(5) . .
K25 Sc1 K09 174.94(2) . .
O46 Sc1 K30 121.12(5) . .
F13 Sc1 K30 120.69(5) . .
O25 Sc1 K30 132.00(5) . .
O57 Sc1 K30 41.35(5) . .
F19 Sc1 K30 54.97(5) . .
O32 Sc1 K30 62.71(5) . .
K25 Sc1 K30 108.50(2) . .
K09 Sc1 K30 75.648(19) . .
O46 Sc1 K03 48.82(5) . .
F13 Sc1 K03 62.00(5) . .
O25 Sc1 K03 55.24(5) . .
O57 Sc1 K03 131.38(5) . .
F19 Sc1 K03 123.10(5) . .
O32 Sc1 K03 127.21(5) . .
K25 Sc1 K03 64.022(19) . .
K09 Sc1 K03 111.50(2) . .
K30 Sc1 K03 169.94(2) . .
O46 Sc1 K33 58.78(5) . .
F13 Sc1 K33 121.54(5) . .
O25 Sc1 K33 132.17(5) . .
O57 Sc1 K33 48.48(5) . .
F19 Sc1 K33 61.45(5) . .
O32 Sc1 K33 125.52(5) . .
K25 Sc1 K33 66.741(17) . .
K09 Sc1 K33 113.74(2) . .
K30 Sc1 K33 62.808(18) . .
K03 Sc1 K33 107.259(19) . .
O46 Sc1 K06 125.12(5) . .
F13 Sc1 K06 57.56(5) . .
O25 Sc1 K06 122.39(5) . .
O57 Sc1 K06 56.68(5) . .
F19 Sc1 K06 117.11(5) . .
O32 Sc1 K06 49.48(5) . .
K25 Sc1 K06 84.860(19) . .
K09 Sc1 K06 99.706(19) . .
K30 Sc1 K06 64.403(16) . .
K03 Sc1 K06 119.52(2) . .
K33 Sc1 K06 105.119(19) . .
O31 Sc2 O60 91.92(7) . 2_655
O31 Sc2 F8 84.05(7) . .
O60 Sc2 F8 94.48(7) 2_655 .
O31 Sc2 O37 171.30(7) . .
O60 Sc2 O37 88.97(7) 2_655 .
F8 Sc2 O37 87.26(7) . .
O31 Sc2 F6 97.52(7) . .
O60 Sc2 F6 91.06(7) 2_655 .
F8 Sc2 F6 174.19(8) . .
O37 Sc2 F6 91.11(7) . .
O31 Sc2 O36 91.77(7) . .
O60 Sc2 O36 174.49(7) 2_655 .
F8 Sc2 O36 89.97(7) . .
O37 Sc2 O36 88.00(7) . .
F6 Sc2 O36 84.40(7) . .
O31 Sc2 K21 53.99(5) . .
O60 Sc2 K21 132.25(5) 2_655 .
F8 Sc2 K21 54.33(5) . .
O37 Sc2 K21 119.96(5) . .
F6 Sc2 K21 122.35(5) . .
O36 Sc2 K21 53.21(5) . .
O31 Sc2 K17 53.35(5) . 3_665
O60 Sc2 K17 55.80(5) 2_655 3_665
F8 Sc2 K17 121.93(6) . 3_665
O37 Sc2 K17 132.99(5) . 3_665
F6 Sc2 K17 62.91(5) . 3_665
O36 Sc2 K17 124.04(5) . 3_665
K21 Sc2 K17 107.03(2) . 3_665
O31 Sc2 K01 69.84(5) . .
O60 Sc2 K01 132.91(5) 2_655 .
F8 Sc2 K01 124.52(6) . .
O37 Sc2 K01 115.43(5) . .
F6 Sc2 K01 51.52(5) . .
O36 Sc2 K01 45.26(4) . .
K21 Sc2 K01 70.980(18) . .
K17 Sc2 K01 79.711(19) 3_665 .
O31 Sc2 K12 47.37(5) . .
O60 Sc2 K12 62.16(5) 2_655 .
F8 Sc2 K12 54.69(6) . .
O37 Sc2 K12 126.47(5) . .
F6 Sc2 K12 130.08(5) . .
O36 Sc2 K12 123.27(5) . .
K21 Sc2 K12 70.111(19) . .
K17 Sc2 K12 67.246(17) 3_665 .
K01 Sc2 K12 117.12(2) . .
O31 Sc2 K18 133.20(5) . .
O60 Sc2 K18 121.29(5) 2_655 .
F8 Sc2 K18 63.11(6) . .
O37 Sc2 K18 40.69(5) . .
F6 Sc2 K18 112.36(5) . .
O36 Sc2 K18 58.17(5) . .
K21 Sc2 K18 79.39(2) . .
K17 Sc2 K18 173.336(19) 3_665 .
K01 Sc2 K18 101.12(2) . .
K12 Sc2 K18 117.536(19) . .
O31 Sc2 K24 122.53(5) . .
O60 Sc2 K24 128.00(5) 2_655 .
F8 Sc2 K24 124.03(6) . .
O37 Sc2 K24 62.77(5) . .
F6 Sc2 K24 50.52(5) . .
O36 Sc2 K24 46.50(4) . .
K21 Sc2 K24 99.64(2) . .
K17 Sc2 K24 112.551(19) 3_665 .
K01 Sc2 K24 52.775(18) . .
K12 Sc2 K24 168.48(2) . .
K18 Sc2 K24 63.800(16) . .
O54 Sc3 O54 173.44(9) . 2_656
O54 Sc3 F15 86.72(5) . .
O54 Sc3 F15 86.72(5) 2_656 .
O54 Sc3 O9 86.56(7) . 2_656
O54 Sc3 O9 93.79(7) 2_656 2_656
F15 Sc3 O9 93.03(5) . 2_656
O54 Sc3 O9 93.79(7) . .
O54 Sc3 O9 86.56(7) 2_656 .
F15 Sc3 O9 93.03(5) . .
O9 Sc3 O9 173.95(9) 2_656 .
O54 Sc3 F4 93.28(5) . .
O54 Sc3 F4 93.28(5) 2_656 .
F15 Sc3 F4 180.0 . .
O9 Sc3 F4 86.97(5) 2_656 .
O9 Sc3 F4 86.97(5) . .
O54 Sc3 K05 126.68(5) . 3_666
O54 Sc3 K05 48.42(5) 2_656 3_666
F15 Sc3 K05 54.603(13) . 3_666
O9 Sc3 K05 63.69(5) 2_656 3_666
O9 Sc3 K05 120.29(5) . 3_666
F4 Sc3 K05 125.397(13) . 3_666
O54 Sc3 K05 48.42(5) . .
O54 Sc3 K05 126.68(5) 2_656 .
F15 Sc3 K05 54.604(13) . .
O9 Sc3 K05 120.29(5) 2_656 .
O9 Sc3 K05 63.69(5) . .
F4 Sc3 K05 125.396(13) . .
K05 Sc3 K05 109.21(3) 3_666 .
O54 Sc3 K06 121.25(5) . .
O54 Sc3 K06 63.19(5) 2_656 .
F15 Sc3 K06 126.285(13) . .
O9 Sc3 K06 129.84(5) 2_656 .
O9 Sc3 K06 45.32(5) . .
F4 Sc3 K06 53.715(13) . .
K05 Sc3 K06 111.574(18) 3_666 .
K05 Sc3 K06 108.534(18) . .
O54 Sc3 K06 63.19(5) . 3_656
O54 Sc3 K06 121.25(5) 2_656 3_656
F15 Sc3 K06 126.285(13) . 3_656
O9 Sc3 K06 45.32(5) 2_656 3_656
O9 Sc3 K06 129.84(5) . 3_656
F4 Sc3 K06 53.715(13) . 3_656
K05 Sc3 K06 108.534(18) 3_666 3_656
K05 Sc3 K06 111.576(18) . 3_656
K06 Sc3 K06 107.43(3) . 3_656
O54 Sc3 K30 126.63(5) . .
O54 Sc3 K30 49.18(5) 2_656 .
F15 Sc3 K30 60.111(11) . .
O9 Sc3 K30 131.57(5) 2_656 .
O9 Sc3 K30 52.35(5) . .
F4 Sc3 K30 119.889(11) . .
K05 Sc3 K30 67.977(18) 3_666 .
K05 Sc3 K30 78.326(19) . .
K06 Sc3 K30 66.735(15) . .
K06 Sc3 K30 170.000(17) 3_656 .
O54 Sc3 K30 49.18(5) . 3_666
O54 Sc3 K30 126.63(5) 2_656 3_666
F15 Sc3 K30 60.111(11) . 3_666
O9 Sc3 K30 52.35(5) 2_656 3_666
O9 Sc3 K30 131.57(5) . 3_666
F4 Sc3 K30 119.889(11) . 3_666
K05 Sc3 K30 78.327(19) 3_666 3_666
K05 Sc3 K30 67.980(18) . 3_666
K06 Sc3 K30 170.001(17) . 3_666
K06 Sc3 K30 66.734(15) 3_656 3_666
K30 Sc3 K30 120.22(2) . 3_666
O40 Sc4 O18 92.56(7) . .
O40 Sc4 F2 94.50(7) . .
O18 Sc4 F2 90.67(7) . .
O40 Sc4 O41 96.31(7) . .
O18 Sc4 O41 169.44(7) . .
F2 Sc4 O41 94.32(7) . .
O40 Sc4 F3 96.59(7) . .
O18 Sc4 F3 87.97(7) . .
F2 Sc4 F3 168.87(8) . .
O41 Sc4 F3 85.34(6) . .
O40 Sc4 O42 176.83(7) . .
O18 Sc4 O42 87.82(7) . .
F2 Sc4 O42 82.34(7) . .
O41 Sc4 O42 83.64(7) . .
F3 Sc4 O42 86.57(6) . .
O40 Sc4 K31 58.59(5) . .
O18 Sc4 K31 57.46(5) . .
F2 Sc4 K31 133.63(5) . .
O41 Sc4 K31 123.30(5) . .
F3 Sc4 K31 53.47(5) . .
O42 Sc4 K31 124.01(5) . .
O40 Sc4 K10 45.64(5) . .
O18 Sc4 K10 65.45(5) . .
F2 Sc4 K10 60.37(5) . .
O41 Sc4 K10 125.06(5) . .
F3 Sc4 K10 128.36(5) . .
O42 Sc4 K10 132.10(5) . .
K31 Sc4 K10 75.104(19) . .
O40 Sc4 K14 126.43(5) . .
O18 Sc4 K14 122.55(5) . .
F2 Sc4 K14 121.04(6) . .
O41 Sc4 K14 47.08(5) . .
F3 Sc4 K14 51.70(5) . .
O42 Sc4 K14 55.59(4) . .
K31 Sc4 K14 105.00(2) . .
K10 Sc4 K14 170.89(2) . .
O40 Sc4 K02 123.87(5) . .
O18 Sc4 K02 51.62(5) . .
F2 Sc4 K02 52.39(5) . .
O41 Sc4 K02 125.89(5) . .
F3 Sc4 K02 119.43(6) . .
O42 Sc4 K02 54.25(4) . .
K31 Sc4 K02 109.04(2) . .
K10 Sc4 K02 78.50(2) . .
K14 Sc4 K02 109.69(2) . .
O40 Sc4 K03 135.80(5) . .
O18 Sc4 K03 111.04(5) . .
F2 Sc4 K03 50.41(5) . .
O41 Sc4 K03 65.88(5) . .
F3 Sc4 K03 120.16(5) . .
O42 Sc4 K03 41.41(4) . .
K31 Sc4 K03 164.62(2) . .
K10 Sc4 K03 110.76(2) . .
K14 Sc4 K03 71.549(18) . .
K02 Sc4 K03 60.061(19) . .
O40 Sc4 K23 119.33(5) . .
O18 Sc4 K23 45.48(5) . .
F2 Sc4 K23 121.05(5) . .
O41 Sc4 K23 124.37(5) . .
F3 Sc4 K23 51.79(5) . .
O42 Sc4 K23 62.95(5) . .
K31 Sc4 K23 61.492(19) . .
K10 Sc4 K23 110.05(2) . .
K14 Sc4 K23 77.35(2) . .
K02 Sc4 K23 68.675(17) . .
K03 Sc4 K23 103.28(2) . .
F16 Sc5 O6 94.71(7) . .
F16 Sc5 O58 89.87(7) . .
O6 Sc5 O58 91.80(7) . .
F16 Sc5 O59 93.81(7) . .
O6 Sc5 O59 171.22(7) . .
O58 Sc5 O59 90.34(7) . .
F16 Sc5 O21 91.20(7) . .
O6 Sc5 O21 88.21(7) . .
O58 Sc5 O21 178.93(7) . .
O59 Sc5 O21 89.50(7) . .
F16 Sc5 F5 177.91(8) . .
O6 Sc5 F5 83.81(7) . .
O58 Sc5 F5 91.65(7) . .
O59 Sc5 F5 87.62(7) . .
O21 Sc5 F5 87.28(7) . .
F16 Sc5 K34 55.61(5) . 1_455
O6 Sc5 K34 59.91(5) . 1_455
O58 Sc5 K34 129.14(5) . 1_455
O59 Sc5 K34 124.24(5) . 1_455
O21 Sc5 K34 51.71(5) . 1_455
F5 Sc5 K34 122.30(6) . 1_455
F16 Sc5 K13 61.73(5) . .
O6 Sc5 K13 125.09(5) . .
O58 Sc5 K13 132.78(5) . .
O59 Sc5 K13 57.96(5) . .
O21 Sc5 K13 47.85(5) . .
F5 Sc5 K13 117.99(5) . .
K34 Sc5 K13 66.33(2) 1_455 .
F16 Sc5 K23 116.57(6) . .
O6 Sc5 K23 130.87(5) . .
O58 Sc5 K23 54.18(5) . .
O59 Sc5 K23 45.55(5) . .
O21 Sc5 K23 125.15(5) . .
F5 Sc5 K23 65.52(6) . .
K34 Sc5 K23 168.94(2) 1_455 .
K13 Sc5 K23 103.47(2) . .
F16 Sc5 K26 57.21(5) . .
O6 Sc5 K26 68.00(5) . .
O58 Sc5 K26 44.30(5) . .
O59 Sc5 K26 118.82(5) . .
O21 Sc5 K26 136.58(5) . .
F5 Sc5 K26 123.31(5) . .
K34 Sc5 K26 84.90(2) 1_455 .
K13 Sc5 K26 118.504(19) . .
K23 Sc5 K26 97.038(19) . .
F16 Sc5 K15 117.07(5) . .
O6 Sc5 K15 54.08(5) . .
O58 Sc5 K15 47.10(5) . .
O59 Sc5 K15 123.04(5) . .
O21 Sc5 K15 132.30(5) . .
F5 Sc5 K15 63.18(5) . .
K34 Sc5 K15 112.63(2) 1_455 .
K13 Sc5 K15 178.685(17) . .
K23 Sc5 K15 77.500(18) . .
K26 Sc5 K15 60.378(15) . .
F16 Sc5 K28 121.67(5) . 1_455
O6 Sc5 K28 125.06(5) . 1_455
O58 Sc5 K28 124.40(5) . 1_455
O59 Sc5 K28 47.60(5) . 1_455
O21 Sc5 K28 54.85(5) . 1_455
F5 Sc5 K28 58.43(5) . 1_455
K34 Sc5 K28 106.13(2) 1_455 1_455
K13 Sc5 K28 60.561(15) . 1_455
K23 Sc5 K28 70.438(18) . 1_455
K26 Sc5 K28 165.83(2) . 1_455
K15 Sc5 K28 120.706(18) . 1_455
O34 Sc6 F17 92.85(7) . .
O34 Sc6 O24 95.44(7) . .
F17 Sc6 O24 88.24(6) . .
O34 Sc6 F14 93.78(7) . .
F17 Sc6 F14 173.24(7) . .
O24 Sc6 F14 89.84(7) . .
O34 Sc6 O15 91.41(7) . .
F17 Sc6 O15 90.39(6) . .
O24 Sc6 O15 173.07(7) . .
F14 Sc6 O15 90.74(7) . .
O34 Sc6 O52 175.30(7) . 1_655
F17 Sc6 O52 82.79(6) . 1_655
O24 Sc6 O52 86.20(7) . 1_655
F14 Sc6 O52 90.62(6) . 1_655
O15 Sc6 O52 86.89(7) . 1_655
O34 Sc6 K11 51.08(5) . .
F17 Sc6 K11 57.76(5) . .
O24 Sc6 K11 60.85(5) . .
F14 Sc6 K11 126.40(5) . .
O15 Sc6 K11 123.66(5) . .
O52 Sc6 K11 126.82(5) 1_655 .
O34 Sc6 K28 135.65(5) . .
F17 Sc6 K28 56.30(5) . .
O24 Sc6 K28 56.88(5) . .
F14 Sc6 K28 117.45(5) . .
O15 Sc6 K28 116.99(5) . .
O52 Sc6 K28 42.44(4) 1_655 .
K11 Sc6 K28 84.57(2) . .
O34 Sc6 K12 49.23(5) . 3_655
F17 Sc6 K12 123.40(5) . 3_655
O24 Sc6 K12 128.66(5) . 3_655
F14 Sc6 K12 62.50(5) . 3_655
O15 Sc6 K12 57.33(5) . 3_655
O52 Sc6 K12 132.34(5) 1_655 3_655
K11 Sc6 K12 100.25(2) . 3_655
K28 Sc6 K12 173.99(2) . 3_655
O34 Sc6 K22 133.55(5) . .
F17 Sc6 K22 54.39(5) . .
O24 Sc6 K22 113.05(5) . .
F14 Sc6 K22 120.83(5) . .
O15 Sc6 K22 60.93(5) . .
O52 Sc6 K22 42.03(4) 1_655 .
K11 Sc6 K22 112.07(2) . .
K28 Sc6 K22 56.171(19) . .
K12 Sc6 K22 118.24(2) 3_655 .
O34 Sc6 K20 117.59(5) . 3_655
F17 Sc6 K20 119.64(5) . 3_655
O24 Sc6 K20 133.24(5) . 3_655
F14 Sc6 K20 57.90(5) . 3_655
O15 Sc6 K20 42.75(5) . 3_655
O52 Sc6 K20 63.64(5) 1_655 3_655
K11 Sc6 K20 165.52(2) . 3_655
K28 Sc6 K20 105.92(2) . 3_655
K12 Sc6 K20 68.703(19) 3_655 3_655
K22 Sc6 K20 67.967(17) . 3_655
O34 Sc6 K13 130.25(5) . 1_655
F17 Sc6 K13 122.89(5) . 1_655
O24 Sc6 K13 56.99(5) . 1_655
F14 Sc6 K13 51.07(5) . 1_655
O15 Sc6 K13 118.71(5) . 1_655
O52 Sc6 K13 54.20(5) 1_655 1_655
K11 Sc6 K13 117.62(2) . 1_655
K28 Sc6 K13 66.629(17) . 1_655
K12 Sc6 K13 113.56(2) 3_655 1_655
K22 Sc6 K13 96.20(2) . 1_655
K20 Sc6 K13 76.265(19) 3_655 1_655
O45 Sc7 O39 95.51(8) . .
O45 Sc7 F1 80.46(7) . .
O39 Sc7 F1 89.90(7) . .
O45 Sc7 F7 95.58(7) . .
O39 Sc7 F7 90.48(7) . .
F1 Sc7 F7 176.04(7) . .
O45 Sc7 O23 90.81(7) . .
O39 Sc7 O23 173.60(6) . .
F1 Sc7 O23 90.15(7) . .
F7 Sc7 O23 89.91(6) . .
O45 Sc7 O47 172.71(7) . .
O39 Sc7 O47 90.02(7) . .
F1 Sc7 O47 94.83(7) . .
F7 Sc7 O47 89.11(6) . .
O23 Sc7 O47 83.60(7) . .
O45 Sc7 K29 45.01(5) . .
O39 Sc7 K29 118.49(5) . .
F1 Sc7 K29 47.36(5) . .
F7 Sc7 K29 129.36(5) . .
O23 Sc7 K29 65.73(5) . .
O47 Sc7 K29 127.88(5) . .
O45 Sc7 K08 123.98(5) . .
O39 Sc7 K08 121.32(5) . .
F1 Sc7 K08 60.97(6) . .
F7 Sc7 K08 121.94(5) . .
O23 Sc7 K08 53.53(5) . .
O47 Sc7 K08 48.76(5) . .
K29 Sc7 K08 79.34(2) . .
O45 Sc7 K16 58.33(5) . .
O39 Sc7 K16 133.72(5) . .
F1 Sc7 K16 118.25(6) . .
F7 Sc7 K16 59.04(5) . .
O23 Sc7 K16 51.22(4) . .
O47 Sc7 K16 120.35(5) . .
K29 Sc7 K16 71.622(17) . .
K08 Sc7 K16 104.76(2) . .
O45 Sc7 K04 53.09(5) . .
O39 Sc7 K04 56.28(5) . .
F1 Sc7 K04 52.16(5) . .
F7 Sc7 K04 125.24(5) . .
O23 Sc7 K04 127.95(5) . .
O47 Sc7 K04 127.77(5) . .
K29 Sc7 K04 62.277(19) . .
K08 Sc7 K04 112.71(2) . .
K16 Sc7 K04 111.41(2) . .
O45 Sc7 K32 142.43(5) . .
O39 Sc7 K32 67.31(5) . .
F1 Sc7 K32 66.97(6) . .
F7 Sc7 K32 116.76(5) . .
O23 Sc7 K32 106.89(5) . .
O47 Sc7 K32 36.88(4) . .
K29 Sc7 K32 112.72(2) . .
K08 Sc7 K32 54.789(18) . .
K16 Sc7 K32 155.28(2) . .
K04 Sc7 K32 90.97(2) . .
O45 Sc7 K11 109.41(5) . .
O39 Sc7 K11 140.26(5) . .
F1 Sc7 K11 123.69(5) . .
F7 Sc7 K11 57.56(5) . .
O23 Sc7 K11 36.84(4) . .
O47 Sc7 K11 68.53(5) . .
K29 Sc7 K11 100.81(2) . .
K08 Sc7 K11 69.168(17) . .
K16 Sc7 K11 51.871(18) . .
K04 Sc7 K11 161.09(2) . .
K32 Sc7 K11 104.18(2) . .
O65 Sc8 O48 95.35(8) . .
O65 Sc8 F10 94.43(7) . .
O48 Sc8 F10 91.13(7) . .
O65 Sc8 F11 88.72(7) . .
O48 Sc8 F11 92.56(7) . .
F10 Sc8 F11 174.91(8) . .
O65 Sc8 O61 89.40(7) . .
O48 Sc8 O61 174.79(7) . .
F10 Sc8 O61 86.34(7) . .
F11 Sc8 O61 89.70(7) . .
O65 Sc8 O4 172.27(7) . .
O48 Sc8 O4 90.54(7) . .
F10 Sc8 O4 90.45(7) . .
F11 Sc8 O4 86.01(6) . .
O61 Sc8 O4 84.93(7) . .
O65 Sc8 K36 127.39(5) . .
O48 Sc8 K36 60.08(5) . .
F10 Sc8 K36 128.44(6) . .
F11 Sc8 K36 51.28(5) . .
O61 Sc8 K36 118.36(5) . .
O4 Sc8 K36 52.12(5) . .
O65 Sc8 K18 70.13(5) . .
O48 Sc8 K18 50.32(5) . .
F10 Sc8 K18 52.40(5) . .
F11 Sc8 K18 132.63(5) . .
O61 Sc8 K18 130.11(5) . .
O4 Sc8 K18 117.58(5) . .
K36 Sc8 K18 109.88(2) . .
O65 Sc8 K35 62.37(5) . .
O48 Sc8 K35 134.76(5) . .
F10 Sc8 K35 55.46(5) . .
F11 Sc8 K35 123.19(5) . .
O61 Sc8 K35 46.35(5) . .
O4 Sc8 K35 116.30(5) . .
K36 Sc8 K35 164.36(2) . .
K18 Sc8 K35 84.48(2) . .
O65 Sc8 K07 132.54(5) . 3_655
O48 Sc8 K07 53.17(5) . 3_655
F10 Sc8 K07 57.41(6) . 3_655
F11 Sc8 K07 122.69(5) . 3_655
O61 Sc8 K07 121.77(5) . 3_655
O4 Sc8 K07 55.18(5) . 3_655
K36 Sc8 K07 71.414(18) . 3_655
K18 Sc8 K07 62.423(19) . 3_655
K35 Sc8 K07 112.10(2) . 3_655
O65 Sc8 K09 46.52(5) . .
O48 Sc8 K09 127.25(5) . .
F10 Sc8 K09 121.17(6) . .
F11 Sc8 K09 58.75(5) . .
O61 Sc8 K09 57.85(5) . .
O4 Sc8 K09 125.75(5) . .
K36 Sc8 K09 110.03(2) . .
K18 Sc8 K09 116.59(2) . .
K35 Sc8 K09 66.561(17) . .
K07 Sc8 K09 178.542(18) 3_655 .
O65 Sc8 K24 46.49(5) . .
O48 Sc8 K24 57.73(5) . .
F10 Sc8 K24 118.33(6) . .
F11 Sc8 K24 66.69(5) . .
O61 Sc8 K24 127.47(5) . .
O4 Sc8 K24 135.07(5) . .
K36 Sc8 K24 83.31(2) . .
K18 Sc8 K24 68.201(17) . .
K35 Sc8 K24 108.54(2) . .
K07 Sc8 K24 110.25(2) 3_655 .
K09 Sc8 K24 69.963(18) . .
O63 Sc9 O35 95.39(7) 2_656 .
O63 Sc9 F12 91.02(7) 2_656 .
O35 Sc9 F12 90.62(7) . .
O63 Sc9 F20 91.81(7) 2_656 .
O35 Sc9 F20 96.63(7) . .
F12 Sc9 F20 171.94(8) . .
O63 Sc9 O53 90.67(7) 2_656 .
O35 Sc9 O53 173.93(7) . .
F12 Sc9 O53 89.55(7) . .
F20 Sc9 O53 82.86(7) . .
O63 Sc9 O38 175.73(7) 2_656 .
O35 Sc9 O38 88.41(7) . .
F12 Sc9 O38 90.89(7) . .
F20 Sc9 O38 85.81(6) . .
O53 Sc9 O38 85.53(7) . .
O63 Sc9 K27 56.20(5) 2_656 3_666
O35 Sc9 K27 55.41(5) . 3_666
F12 Sc9 K27 57.84(6) . 3_666
F20 Sc9 K27 129.61(6) . 3_666
O53 Sc9 K27 129.19(5) . 3_666
O38 Sc9 K27 127.94(5) . 3_666
O63 Sc9 K19 56.20(5) 2_656 .
O35 Sc9 K19 128.39(5) . .
F12 Sc9 K19 53.08(5) . .
F20 Sc9 K19 123.27(6) . .
O53 Sc9 K19 55.83(4) . .
O38 Sc9 K19 122.51(5) . .
K27 Sc9 K19 73.40(2) 3_666 .
O63 Sc9 K26 135.97(5) 2_656 .
O35 Sc9 K26 63.12(5) . .
F12 Sc9 K26 124.73(5) . .
F20 Sc9 K26 56.63(5) . .
O53 Sc9 K26 112.02(5) . .
O38 Sc9 K26 44.67(4) . .
K27 Sc9 K26 118.51(2) 3_666 .
K19 Sc9 K26 165.77(2) . .
O63 Sc9 K33 114.46(5) 2_656 .
O35 Sc9 K33 126.59(5) . .
F12 Sc9 K33 48.35(6) . .
F20 Sc9 K33 123.75(6) . .
O53 Sc9 K33 50.25(4) . .
O38 Sc9 K33 64.34(5) . .
K27 Sc9 K33 105.68(2) 3_666 .
K19 Sc9 K33 58.268(19) . .
K26 Sc9 K33 108.89(2) . .
O63 Sc9 K32 47.54(5) 2_656 3_656
O35 Sc9 K32 119.91(5) . 3_656
F12 Sc9 K32 126.92(5) . 3_656
F20 Sc9 K32 51.65(5) . 3_656
O53 Sc9 K32 64.40(5) . 3_656
O38 Sc9 K32 128.62(5) . 3_656
K27 Sc9 K32 102.91(2) 3_666 3_656
K19 Sc9 K32 74.542(19) . 3_656
K26 Sc9 K32 108.11(2) . 3_656
K33 Sc9 K32 112.75(2) . 3_656
O63 Sc9 K15 121.65(5) 2_656 .
O35 Sc9 K15 45.73(5) . .
F12 Sc9 K15 56.72(5) . .
F20 Sc9 K15 127.20(5) . .
O53 Sc9 K15 130.40(5) . .
O38 Sc9 K15 62.52(5) . .
K27 Sc9 K15 65.47(2) 3_666 .
K19 Sc9 K15 109.48(2) . .
K26 Sc9 K15 71.789(18) . .
K33 Sc9 K15 80.95(2) . .
K32 Sc9 K15 164.71(2) 3_656 .
F9 Sc10 O62 94.98(5) . .
F9 Sc10 O62 94.98(5) . 2
O62 Sc10 O62 170.03(9) . 2
F9 Sc10 O49 87.42(5) . 2
O62 Sc10 O49 87.94(7) . 2
O62 Sc10 O49 92.51(7) 2 2
F9 Sc10 O49 87.42(5) . .
O62 Sc10 O49 92.51(7) . .
O62 Sc10 O49 87.94(7) 2 .
O49 Sc10 O49 174.83(9) 2 .
F9 Sc10 F18 180.0 . .
O62 Sc10 F18 85.02(5) . .
O62 Sc10 F18 85.02(5) 2 .
O49 Sc10 F18 92.58(5) 2 .
O49 Sc10 F18 92.58(5) . .
F9 Sc10 K22 123.615(12) . 1_455
O62 Sc10 K22 38.89(5) . 1_455
O62 Sc10 K22 133.01(5) 2 1_455
O49 Sc10 K22 66.50(5) 2 1_455
O49 Sc10 K22 116.66(5) . 1_455
F18 Sc10 K22 56.385(12) . 1_455
F9 Sc10 K22 123.615(12) . 3_665
O62 Sc10 K22 133.02(5) . 3_665
O62 Sc10 K22 38.89(5) 2 3_665
O49 Sc10 K22 116.66(5) 2 3_665
O49 Sc10 K22 66.50(5) . 3_665
F18 Sc10 K22 56.385(12) . 3_665
K22 Sc10 K22 112.77(2) 1_455 3_665
F9 Sc10 K20 60.389(11) . 3
O62 Sc10 K20 55.94(5) . 3
O62 Sc10 K20 130.23(5) 2 3
O49 Sc10 K20 47.98(5) 2 3
O49 Sc10 K20 128.67(5) . 3
F18 Sc10 K20 119.611(11) . 3
K22 Sc10 K20 65.370(14) 1_455 3
K22 Sc10 K20 164.549(15) 3_665 3
F9 Sc10 K20 60.389(11) . .
O62 Sc10 K20 130.23(5) . .
O62 Sc10 K20 55.94(5) 2 .
O49 Sc10 K20 128.67(5) 2 .
O49 Sc10 K20 47.98(5) . .
F18 Sc10 K20 119.611(11) . .
K22 Sc10 K20 164.549(15) 1_455 .
K22 Sc10 K20 65.370(14) 3_665 .
K20 Sc10 K20 120.78(2) 3 .
F9 Sc10 K10 60.844(11) . 3
O62 Sc10 K10 124.02(5) . 3
O62 Sc10 K10 61.65(5) 2 3
O49 Sc10 K10 45.40(5) 2 3
O49 Sc10 K10 131.16(5) . 3
F18 Sc10 K10 119.156(11) . 3
K22 Sc10 K10 111.890(16) 1_455 3
K22 Sc10 K10 99.590(16) 3_665 3
K20 Sc10 K10 68.610(17) 3 3
K20 Sc10 K10 83.296(18) . 3
F9 Sc10 K10 60.845(11) . .
O62 Sc10 K10 61.65(5) . .
O62 Sc10 K10 124.02(5) 2 .
O49 Sc10 K10 131.17(5) 2 .
O49 Sc10 K10 45.40(5) . .
F18 Sc10 K10 119.155(11) . .
K22 Sc10 K10 99.590(16) 1_455 .
K22 Sc10 K10 111.890(16) 3_665 .
K20 Sc10 K10 83.297(18) 3 .
K20 Sc10 K10 68.610(17) . .
K10 Sc10 K10 121.69(2) 3 .
O41 K01 O41 91.20(7) 4_565 .
O41 K01 O36 60.21(5) 4_565 4_565
O41 K01 O36 130.53(6) . 4_565
O41 K01 O36 130.53(6) 4_565 .
O41 K01 O36 60.21(5) . .
O36 K01 O36 106.74(8) 4_565 .
O41 K01 F6 119.92(5) 4_565 .
O41 K01 F6 119.92(5) . .
O36 K01 F6 60.71(4) 4_565 .
O36 K01 F6 60.71(4) . .
O41 K01 Si5 108.08(5) 4_565 .
O41 K01 Si5 31.04(4) . .
O36 K01 Si5 116.68(5) 4_565 .
O36 K01 Si5 30.47(4) . .
F6 K01 Si5 88.88(3) . .
O41 K01 Si5 31.04(4) 4_565 4_565
O41 K01 Si5 108.08(5) . 4_565
O36 K01 Si5 30.47(4) 4_565 4_565
O36 K01 Si5 116.68(5) . 4_565
F6 K01 Si5 88.88(3) . 4_565
Si5 K01 Si5 109.52(4) . 4_565
O41 K01 O14 127.25(4) 4_565 3_665
O41 K01 O14 127.25(4) . 3_665
O36 K01 O14 101.51(5) 4_565 3_665
O36 K01 O14 101.51(5) . 3_665
F6 K01 O14 74.62(6) . 3_665
Si5 K01 O14 123.43(2) . 3_665
Si5 K01 O14 123.43(2) 4_565 3_665
O41 K01 O55 96.57(5) 4_565 .
O41 K01 O55 96.57(5) . .
O36 K01 O55 124.11(4) 4_565 .
O36 K01 O55 124.11(4) . .
F6 K01 O55 125.12(6) . .
Si5 K01 O55 118.87(2) . .
Si5 K01 O55 118.87(2) 4_565 .
O14 K01 O55 50.50(6) 3_665 .
O41 K01 K24 80.89(4) 4_565 .
O41 K01 K24 80.89(4) . .
O36 K01 K24 56.87(4) 4_565 .
O36 K01 K24 56.87(4) . .
F6 K01 K24 58.55(4) . .
Si5 K01 K24 59.861(19) . .
Si5 K01 K24 59.860(19) 4_565 .
O14 K01 K24 133.17(5) 3_665 .
O55 K01 K24 176.33(5) . .
O41 K01 K14 47.41(4) 4_565 .
O41 K01 K14 47.41(4) . .
O36 K01 K14 87.53(4) 4_565 .
O36 K01 K14 87.53(4) . .
F6 K01 K14 120.77(4) . .
Si5 K01 K14 60.952(19) . .
Si5 K01 K14 60.952(19) 4_565 .
O14 K01 K14 164.61(5) 3_665 .
O55 K01 K14 114.11(5) . .
K24 K01 K14 62.22(2) . .
O41 K01 Si3 103.45(4) 4_565 4_565
O41 K01 Si3 151.22(4) . 4_565
O36 K01 Si3 78.03(4) 4_565 4_565
O36 K01 Si3 121.05(5) . 4_565
F6 K01 Si3 73.92(4) . 4_565
Si5 K01 Si3 148.43(3) . 4_565
Si5 K01 Si3 96.66(2) 4_565 4_565
O14 K01 Si3 26.908(14) 3_665 4_565
O55 K01 Si3 57.67(4) . 4_565
K24 K01 Si3 125.41(2) . 4_565
K14 K01 Si3 150.564(17) . 4_565
O26 K02 O26 91.82(8) . 4
O26 K02 O18 177.88(6) . 4
O26 K02 O18 88.26(5) 4 4
O26 K02 O18 88.26(5) . .
O26 K02 O18 177.88(6) 4 .
O18 K02 O18 91.59(7) 4 .
O26 K02 F2 115.72(5) . .
O26 K02 F2 115.72(5) 4 .
O18 K02 F2 62.41(4) 4 .
O18 K02 F2 62.41(4) . .
O26 K02 O19 126.28(5) . .
O26 K02 O19 126.28(5) 4 .
O18 K02 O19 55.06(4) 4 .
O18 K02 O19 55.06(4) . .
F2 K02 O19 83.15(7) . .
O26 K02 O42 115.35(5) . 4
O26 K02 O42 56.33(5) 4 4
O18 K02 O42 63.00(5) 4 4
O18 K02 O42 121.79(6) . 4
F2 K02 O42 59.39(4) . 4
O19 K02 O42 117.25(5) . 4
O26 K02 O42 56.33(5) . .
O26 K02 O42 115.35(5) 4 .
O18 K02 O42 121.79(6) 4 .
O18 K02 O42 63.00(5) . .
F2 K02 O42 59.39(4) . .
O19 K02 O42 117.25(5) . .
O42 K02 O42 86.32(7) 4 .
O26 K02 Si16 151.08(4) . 4
O26 K02 Si16 98.61(4) 4 4
O18 K02 Si16 30.88(4) 4 4
O18 K02 Si16 82.29(4) . 4
F2 K02 Si16 83.81(4) . 4
O19 K02 Si16 30.337(15) . 4
O42 K02 Si16 92.69(4) 4 4
O42 K02 Si16 137.55(5) . 4
O26 K02 Si16 98.61(4) . .
O26 K02 Si16 151.08(4) 4 .
O18 K02 Si16 82.29(4) 4 .
O18 K02 Si16 30.88(4) . .
F2 K02 Si16 83.81(4) . .
O19 K02 Si16 30.337(15) . .
O42 K02 Si16 137.55(5) 4 .
O42 K02 Si16 92.69(4) . .
Si16 K02 Si16 60.67(3) 4 .
O26 K02 Si12 101.84(4) . 4
O26 K02 Si12 30.63(4) 4 4
O18 K02 Si12 77.19(4) 4 4
O18 K02 Si12 147.36(5) . 4
F2 K02 Si12 85.44(3) . 4
O19 K02 Si12 130.66(2) . 4
O42 K02 Si12 26.40(4) 4 4
O42 K02 Si12 96.85(4) . 4
Si16 K02 Si12 100.77(2) 4 4
Si16 K02 Si12 159.43(3) . 4
O26 K02 Si12 30.62(4) . .
O26 K02 Si12 101.84(4) 4 .
O18 K02 Si12 147.36(5) 4 .
O18 K02 Si12 77.19(4) . .
F2 K02 Si12 85.44(3) . .
O19 K02 Si12 130.66(2) . .
O42 K02 Si12 96.85(4) 4 .
O42 K02 Si12 26.40(4) . .
Si16 K02 Si12 159.44(3) 4 .
Si16 K02 Si12 100.77(2) . .
Si12 K02 Si12 95.79(3) 4 .
O42 K03 O42 103.76(8) 4 .
O42 K03 O5 103.31(5) 4 .
O42 K03 O5 103.31(5) . .
O42 K03 F2 62.91(5) 4 .
O42 K03 F2 62.91(5) . .
O5 K03 F2 69.44(6) . .
O42 K03 O46 57.36(5) 4 4
O42 K03 O46 113.53(6) . 4
O5 K03 O46 141.22(4) . 4
F2 K03 O46 116.91(5) . 4
O42 K03 O46 113.53(6) 4 .
O42 K03 O46 57.36(5) . .
O5 K03 O46 141.22(4) . .
F2 K03 O46 116.91(5) . .
O46 K03 O46 73.25(6) 4 .
O42 K03 O1 127.84(4) 4 .
O42 K03 O1 127.84(4) . .
O5 K03 O1 61.66(7) . .
F2 K03 O1 131.09(6) . .
O46 K03 O1 101.66(5) 4 .
O46 K03 O1 101.66(5) . .
O42 K03 O25 157.83(6) 4 .
O42 K03 O25 87.84(5) . .
O5 K03 O25 92.02(5) . .
F2 K03 O25 138.74(3) . .
O46 K03 O25 100.79(5) 4 .
O46 K03 O25 57.08(5) . .
O1 K03 O25 47.29(4) . .
O42 K03 O25 87.84(5) 4 4
O42 K03 O25 157.83(6) . 4
O5 K03 O25 92.02(5) . 4
F2 K03 O25 138.74(3) . 4
O46 K03 O25 57.07(5) 4 4
O46 K03 O25 100.79(5) . 4
O1 K03 O25 47.29(4) . 4
O25 K03 O25 75.54(6) . 4
O42 K03 Si12 26.52(4) 4 4
O42 K03 Si12 108.60(5) . 4
O5 K03 Si12 125.15(2) . 4
F2 K03 Si12 87.03(3) . 4
O46 K03 Si12 31.01(3) 4 4
O46 K03 Si12 93.62(4) . 4
O1 K03 Si12 120.80(3) . 4
O25 K03 Si12 131.79(4) . 4
O25 K03 Si12 73.83(3) 4 4
O42 K03 Si12 108.60(5) 4 .
O42 K03 Si12 26.53(4) . .
O5 K03 Si12 125.15(2) . .
F2 K03 Si12 87.03(3) . .
O46 K03 Si12 93.62(4) 4 .
O46 K03 Si12 31.00(3) . .
O1 K03 Si12 120.80(3) . .
O25 K03 Si12 73.83(3) . .
O25 K03 Si12 131.79(4) 4 .
Si12 K03 Si12 100.95(3) 4 .
O42 K03 Si5 125.64(5) 4 .
O42 K03 Si5 81.41(4) . .
O5 K03 Si5 27.761(14) . .
F2 K03 Si5 73.16(4) . .
O46 K03 Si5 164.37(4) 4 .
O46 K03 Si5 114.08(3) . .
O1 K03 Si5 63.90(4) . .
O25 K03 Si5 74.24(4) . .
O25 K03 Si5 107.35(4) 4 .
Si12 K03 Si5 150.97(3) 4 .
Si12 K03 Si5 99.02(2) . .
O17 K04 O17 111.60(8) . 4
O17 K04 F1 103.82(5) . .
O17 K04 F1 103.82(5) 4 .
O17 K04 O45 118.81(6) . 4
O17 K04 O45 53.82(5) 4 4
F1 K04 O45 50.00(4) . 4
O17 K04 O45 53.82(5) . .
O17 K04 O45 118.81(6) 4 .
F1 K04 O45 50.00(4) . .
O45 K04 O45 80.81(6) 4 .
O17 K04 O64 123.90(4) . .
O17 K04 O64 123.90(4) 4 .
F1 K04 O64 71.99(6) . .
O45 K04 O64 100.92(5) 4 .
O45 K04 O64 100.92(5) . .
O17 K04 O9 115.18(6) . 4
O17 K04 O9 53.58(5) 4 4
F1 K04 O9 139.78(3) . 4
O45 K04 O9 99.80(4) 4 4
O45 K04 O9 165.71(5) . 4
O64 K04 O9 93.00(5) . 4
O17 K04 O9 53.58(5) . .
O17 K04 O9 115.18(6) 4 .
F1 K04 O9 139.78(3) . .
O45 K04 O9 165.71(5) 4 .
O45 K04 O9 99.80(4) . .
O64 K04 O9 93.00(5) . .
O9 K04 O9 76.08(6) 4 .
O17 K04 O39 157.06(6) . 4
O17 K04 O39 83.07(5) 4 4
F1 K04 O39 54.26(4) . 4
O45 K04 O39 54.94(5) 4 4
O45 K04 O39 104.00(5) . 4
O64 K04 O39 48.11(4) . 4
O9 K04 O39 87.65(4) 4 4
O9 K04 O39 137.31(5) . 4
O17 K04 O39 83.07(5) . .
O17 K04 O39 157.06(6) 4 .
F1 K04 O39 54.26(4) . .
O45 K04 O39 104.00(5) 4 .
O45 K04 O39 54.94(5) . .
O64 K04 O39 48.11(4) . .
O9 K04 O39 137.31(5) 4 .
O9 K04 O39 87.65(4) . .
O39 K04 O39 78.05(6) 4 .
O17 K04 Si9 28.71(4) . .
O17 K04 Si9 109.40(5) 4 .
F1 K04 Si9 129.85(2) . .
O45 K04 Si9 142.18(4) 4 .
O45 K04 Si9 80.92(4) . .
O64 K04 Si9 114.91(3) . .
O9 K04 Si9 90.37(4) 4 .
O9 K04 Si9 26.57(3) . .
O39 K04 Si9 162.69(4) 4 .
O39 K04 Si9 91.95(3) . .
O17 K04 Si9 109.40(5) . 4
O17 K04 Si9 28.72(4) 4 4
F1 K04 Si9 129.85(2) . 4
O45 K04 Si9 80.92(4) 4 4
O45 K04 Si9 142.18(4) . 4
O64 K04 Si9 114.91(3) . 4
O9 K04 Si9 26.57(3) 4 4
O9 K04 Si9 90.37(4) . 4
O39 K04 Si9 91.95(3) 4 4
O39 K04 Si9 162.69(4) . 4
Si9 K04 Si9 93.94(3) . 4
O54 K05 O54 92.97(7) . 4_565
O54 K05 O20 112.80(5) . .
O54 K05 O20 112.80(5) 4_565 .
O54 K05 F15 60.48(4) . .
O54 K05 F15 60.48(4) 4_565 .
O20 K05 F15 79.94(6) . .
O54 K05 O39 118.45(6) . 4_565
O54 K05 O39 56.35(5) 4_565 4_565
O20 K05 O39 127.71(4) . 4_565
F15 K05 O39 116.72(4) . 4_565
O54 K05 O39 56.35(5) . .
O54 K05 O39 118.44(6) 4_565 .
O20 K05 O39 127.71(4) . .
F15 K05 O39 116.72(4) . .
O39 K05 O39 90.54(7) 4_565 .
O54 K05 O17 88.80(5) . .
O54 K05 O17 163.71(6) 4_565 .
O20 K05 O17 52.10(4) . .
F15 K05 O17 107.04(4) . .
O39 K05 O17 135.61(5) 4_565 .
O39 K05 O17 75.75(5) . .
O54 K05 O17 163.71(6) . 4_565
O54 K05 O17 88.80(5) 4_565 4_565
O20 K05 O17 52.10(4) . 4_565
F15 K05 O17 107.04(4) . 4_565
O39 K05 O17 75.75(5) 4_565 4_565
O39 K05 O17 135.61(5) . 4_565
O17 K05 O17 85.10(6) . 4_565
O54 K05 O9 119.02(5) . 4_565
O54 K05 O9 60.69(5) 4_565 4_565
O20 K05 O9 52.38(4) . 4_565
F15 K05 O9 58.70(3) . 4_565
O39 K05 O9 92.41(4) 4_565 4_565
O39 K05 O9 175.36(5) . 4_565
O17 K05 O9 104.47(5) . 4_565
O17 K05 O9 48.79(4) 4_565 4_565
O54 K05 O9 60.69(5) . .
O54 K05 O9 119.02(5) 4_565 .
O20 K05 O9 52.38(4) . .
F15 K05 O9 58.70(3) . .
O39 K05 O9 175.36(5) 4_565 .
O39 K05 O9 92.41(4) . .
O17 K05 O9 48.78(4) . .
O17 K05 O9 104.47(5) 4_565 .
O9 K05 O9 84.44(6) 4_565 .
O54 K05 Si9 86.44(4) . .
O54 K05 Si9 132.40(5) 4_565 .
O20 K05 Si9 30.657(16) . .
F15 K05 Si9 78.62(2) . .
O39 K05 Si9 154.61(4) 4_565 .
O39 K05 Si9 100.49(4) . .
O17 K05 Si9 31.53(3) . .
O17 K05 Si9 80.46(4) 4_565 .
O9 K05 Si9 78.23(4) 4_565 .
O9 K05 Si9 27.60(3) . .
O54 K05 Si9 132.40(5) . 4_565
O54 K05 Si9 86.45(4) 4_565 4_565
O20 K05 Si9 30.656(16) . 4_565
F15 K05 Si9 78.62(2) . 4_565
O39 K05 Si9 100.49(4) 4_565 4_565
O39 K05 Si9 154.61(4) . 4_565
O17 K05 Si9 80.46(4) . 4_565
O17 K05 Si9 31.53(3) 4_565 4_565
O9 K05 Si9 27.60(3) 4_565 4_565
O9 K05 Si9 78.23(4) . 4_565
Si9 K05 Si9 61.02(3) . 4_565
O9 K06 O9 102.25(8) . 4
O9 K06 F4 64.03(4) . .
O9 K06 F4 64.03(4) 4 .
O9 K06 O64 109.23(5) . 3_656
O9 K06 O64 109.23(5) 4 3_656
F4 K06 O64 75.89(5) . 3_656
O9 K06 O43 128.87(4) . .
O9 K06 O43 128.87(4) 4 .
F4 K06 O43 134.89(5) . .
O64 K06 O43 59.00(7) 3_656 .
O9 K06 O32 114.16(6) . 4
O9 K06 O32 55.35(5) 4 4
F4 K06 O32 117.49(4) . 4
O64 K06 O32 136.07(4) 3_656 4
O43 K06 O32 96.79(5) . 4
O9 K06 O32 55.35(5) . .
O9 K06 O32 114.16(6) 4 .
F4 K06 O32 117.49(4) . .
O64 K06 O32 136.07(4) 3_656 .
O43 K06 O32 96.79(5) . .
O32 K06 O32 77.81(6) 4 .
O9 K06 O54 57.54(5) . 2_656
O9 K06 O54 122.89(6) 4 2_656
F4 K06 O54 59.16(3) . 2_656
O64 K06 O54 51.97(4) 3_656 2_656
O43 K06 O54 90.18(5) . 2_656
O32 K06 O54 171.62(5) 4 2_656
O32 K06 O54 96.80(4) . 2_656
O9 K06 O54 122.89(6) . 3_656
O9 K06 O54 57.54(5) 4 3_656
F4 K06 O54 59.16(3) . 3_656
O64 K06 O54 51.97(4) 3_656 3_656
O43 K06 O54 90.18(5) . 3_656
O32 K06 O54 96.80(4) 4 3_656
O32 K06 O54 171.62(5) . 3_656
O54 K06 O54 87.80(6) 2_656 3_656
O9 K06 Si9 26.96(4) . .
O9 K06 Si9 106.97(5) 4 .
F4 K06 Si9 89.01(2) . .
O64 K06 Si9 128.75(2) 3_656 .
O43 K06 Si9 118.20(3) . .
O32 K06 Si9 94.48(4) 4 .
O32 K06 Si9 28.79(3) . .
O54 K06 Si9 78.06(4) 2_656 .
O54 K06 Si9 147.89(4) 3_656 .
O9 K06 Si9 106.98(5) . 4
O9 K06 Si9 26.96(4) 4 4
F4 K06 Si9 89.01(2) . 4
O64 K06 Si9 128.75(2) 3_656 4
O43 K06 Si9 118.20(3) . 4
O32 K06 Si9 28.79(3) 4 4
O32 K06 Si9 94.48(4) . 4
O54 K06 Si9 147.90(4) 2_656 4
O54 K06 Si9 78.06(3) 3_656 4
Si9 K06 Si9 98.92(3) . 4
O9 K06 O57 85.16(5) . .
O9 K06 O57 157.80(6) 4 .
F4 K06 O57 136.52(3) . .
O64 K06 O57 87.41(5) 3_656 .
O43 K06 O57 47.59(4) . .
O32 K06 O57 102.48(5) 4 .
O32 K06 O57 53.21(4) . .
O54 K06 O57 78.82(4) 2_656 .
O54 K06 O57 134.90(5) 3_656 .
Si9 K06 O57 70.63(3) . .
Si9 K06 O57 130.88(4) 4 .
O7 K07 O7 85.76(7) 3_655 .
O7 K07 O8 134.02(4) 3_655 3_655
O7 K07 O8 134.02(4) . 3_655
O7 K07 O48 112.03(5) 3_655 2_655
O7 K07 O48 54.09(4) . 2_655
O8 K07 O48 110.89(5) 3_655 2_655
O7 K07 O48 54.09(4) 3_655 3_655
O7 K07 O48 112.03(5) . 3_655
O8 K07 O48 110.89(5) 3_655 3_655
O48 K07 O48 89.91(7) 2_655 3_655
O7 K07 O4 94.94(5) 3_655 3_655
O7 K07 O4 165.58(4) . 3_655
O8 K07 O4 52.88(4) 3_655 3_655
O48 K07 O4 112.93(5) 2_655 3_655
O48 K07 O4 58.23(5) 3_655 3_655
O7 K07 O4 165.58(4) 3_655 2_655
O7 K07 O4 94.94(5) . 2_655
O8 K07 O4 52.88(4) 3_655 2_655
O48 K07 O4 58.23(5) 2_655 2_655
O48 K07 O4 112.93(5) 3_655 2_655
O4 K07 O4 80.83(6) 3_655 2_655
O7 K07 O37 99.99(4) 3_655 .
O7 K07 O37 51.50(3) . .
O8 K07 O37 92.99(5) 3_655 .
O48 K07 O37 93.61(5) 2_655 .
O48 K07 O37 152.80(5) 3_655 .
O4 K07 O37 141.85(5) 3_655 .
O4 K07 O37 91.60(4) 2_655 .
O7 K07 O37 51.50(3) 3_655 4
O7 K07 O37 99.99(4) . 4
O8 K07 O37 92.99(5) 3_655 4
O48 K07 O37 152.80(5) 2_655 4
O48 K07 O37 93.61(5) 3_655 4
O4 K07 O37 91.60(4) 3_655 4
O4 K07 O37 141.85(5) 2_655 4
O37 K07 O37 71.59(6) . 4
O7 K07 F10 108.78(3) 3_655 3_655
O7 K07 F10 108.78(3) . 3_655
O8 K07 F10 82.45(6) 3_655 3_655
O48 K07 F10 56.01(4) 2_655 3_655
O48 K07 F10 56.01(4) 3_655 3_655
O4 K07 F10 57.36(4) 3_655 3_655
O4 K07 F10 57.36(4) 2_655 3_655
O37 K07 F10 144.02(3) . 3_655
O37 K07 F10 144.02(3) 4 3_655
O7 K07 Si4 105.90(4) 3_655 3_655
O7 K07 Si4 162.20(3) . 3_655
O8 K07 Si4 30.051(16) 3_655 3_655
O48 K07 Si4 129.07(4) 2_655 3_655
O48 K07 Si4 85.77(4) 3_655 3_655
O4 K07 Si4 29.70(4) 3_655 3_655
O4 K07 Si4 77.14(4) 2_655 3_655
O37 K07 Si4 112.15(4) . 3_655
O37 K07 Si4 78.12(4) 4 3_655
F10 K07 Si4 80.61(4) 3_655 3_655
O7 K07 Si4 162.20(3) 3_655 2_655
O7 K07 Si4 105.90(4) . 2_655
O8 K07 Si4 30.051(16) 3_655 2_655
O48 K07 Si4 85.77(4) 2_655 2_655
O48 K07 Si4 129.07(4) 3_655 2_655
O4 K07 Si4 77.14(4) 3_655 2_655
O4 K07 Si4 29.70(4) 2_655 2_655
O37 K07 Si4 78.12(4) . 2_655
O37 K07 Si4 112.14(4) 4 2_655
F10 K07 Si4 80.61(4) 3_655 2_655
Si4 K07 Si4 59.77(3) 3_655 2_655
O47 K08 O47 91.14(8) 4 .
O47 K08 O10 114.73(6) 4 .
O47 K08 O10 56.65(5) . .
O47 K08 O10 56.65(5) 4 4
O47 K08 O10 114.73(6) . 4
O10 K08 O10 85.35(7) . 4
O47 K08 O23 62.84(5) 4 4
O47 K08 O23 124.41(6) . 4
O10 K08 O23 176.93(5) . 4
O10 K08 O23 91.65(5) 4 4
O47 K08 O23 124.41(6) 4 .
O47 K08 O23 62.84(5) . .
O10 K08 O23 91.65(5) . .
O10 K08 O23 176.93(5) 4 .
O23 K08 O23 91.33(7) 4 .
O47 K08 O51 112.81(5) 4 .
O47 K08 O51 112.81(5) . .
O10 K08 O51 131.23(4) . .
O10 K08 O51 131.24(4) 4 .
O23 K08 O51 51.59(4) 4 .
O23 K08 O51 51.59(4) . .
O47 K08 F1 64.64(5) 4 .
O47 K08 F1 64.63(5) . .
O10 K08 F1 121.28(4) . .
O10 K08 F1 121.28(4) 4 .
O23 K08 F1 59.88(4) 4 .
O23 K08 F1 59.88(4) . .
O51 K08 F1 71.36(6) . .
O47 K08 Si18 134.40(5) 4 .
O47 K08 Si18 89.62(4) . .
O10 K08 Si18 103.42(4) . .
O10 K08 Si18 154.51(4) 4 .
O23 K08 Si18 79.58(4) 4 .
O23 K08 Si18 27.34(4) . .
O51 K08 Si18 29.659(15) . .
F1 K08 Si18 74.80(4) . .
O47 K08 Si18 89.62(4) 4 4
O47 K08 Si18 134.40(5) . 4
O10 K08 Si18 154.51(4) . 4
O10 K08 Si18 103.42(4) 4 4
O23 K08 Si18 27.34(4) 4 4
O23 K08 Si18 79.58(4) . 4
O51 K08 Si18 29.659(15) . 4
F1 K08 Si18 74.80(4) . 4
Si18 K08 Si18 59.28(3) . 4
O47 K08 Si8 27.90(4) 4 4
O47 K08 Si8 100.53(4) . 4
O10 K08 Si8 98.05(4) . 4
O10 K08 Si8 29.26(3) 4 4
O23 K08 Si8 78.97(4) 4 4
O23 K08 Si8 151.28(5) . 4
O51 K08 Si8 129.93(2) . 4
F1 K08 Si8 92.28(3) . 4
Si18 K08 Si8 158.42(3) . 4
Si18 K08 Si8 101.03(2) 4 4
O47 K08 Si8 100.53(4) 4 .
O47 K08 Si8 27.90(4) . .
O10 K08 Si8 29.26(3) . .
O10 K08 Si8 98.04(4) 4 .
O23 K08 Si8 151.28(5) 4 .
O23 K08 Si8 78.98(4) . .
O51 K08 Si8 129.93(2) . .
F1 K08 Si8 92.28(3) . .
Si18 K08 Si8 101.03(2) . .
Si18 K08 Si8 158.42(3) 4 .
Si8 K08 Si8 96.62(3) 4 .
O28 K09 O20 66.78(8) . .
O28 K09 O32 98.54(5) . .
O20 K09 O32 56.22(4) . .
O28 K09 O32 98.54(5) . 4_565
O20 K09 O32 56.22(4) . 4_565
O32 K09 O32 93.53(7) . 4_565
O28 K09 O65 100.66(6) . 4_565
O20 K09 O65 140.04(3) . 4_565
O32 K09 O65 159.35(5) . 4_565
O32 K09 O65 91.06(4) 4_565 4_565
O28 K09 O65 100.66(6) . .
O20 K09 O65 140.04(3) . .
O32 K09 O65 91.07(4) . .
O32 K09 O65 159.35(5) 4_565 .
O65 K09 O65 78.02(7) 4_565 .
O28 K09 F19 143.02(7) . .
O20 K09 F19 76.24(6) . .
O32 K09 F19 58.60(4) . .
O32 K09 F19 58.60(4) 4_565 .
O65 K09 F19 107.83(5) 4_565 .
O65 K09 F19 107.83(5) . .
O28 K09 O25 136.89(3) . 4_565
O20 K09 O25 109.90(5) . 4_565
O32 K09 O25 115.21(5) . 4_565
O32 K09 O25 55.50(4) 4_565 4_565
O65 K09 O25 52.63(5) 4_565 4_565
O65 K09 O25 104.50(5) . 4_565
F19 K09 O25 56.72(4) . 4_565
O28 K09 O25 136.89(3) . .
O20 K09 O25 109.90(5) . .
O32 K09 O25 55.50(4) . .
O32 K09 O25 115.21(5) 4_565 .
O65 K09 O25 104.50(5) 4_565 .
O65 K09 O25 52.63(5) . .
F19 K09 O25 56.72(4) . .
O25 K09 O25 85.85(6) 4_565 .
O28 K09 Si9 72.39(5) . 4_565
O20 K09 Si9 31.075(16) . 4_565
O32 K09 Si9 83.31(4) . 4_565
O32 K09 Si9 29.95(4) 4_565 4_565
O65 K09 Si9 109.72(4) 4_565 4_565
O65 K09 Si9 170.19(4) . 4_565
F19 K09 Si9 76.06(4) . 4_565
O25 K09 Si9 85.19(4) 4_565 4_565
O25 K09 Si9 128.12(4) . 4_565
O28 K09 Si9 72.39(5) . .
O20 K09 Si9 31.075(16) . .
O32 K09 Si9 29.95(4) . .
O32 K09 Si9 83.31(4) 4_565 .
O65 K09 Si9 170.19(4) 4_565 .
O65 K09 Si9 109.72(4) . .
F19 K09 Si9 76.06(4) . .
O25 K09 Si9 128.12(4) 4_565 .
O25 K09 Si9 85.19(4) . .
Si9 K09 Si9 61.96(3) 4_565 .
O28 K09 Si10 28.761(15) . 4_565
O20 K09 Si10 70.83(5) . 4_565
O32 K09 Si10 119.54(4) . 4_565
O32 K09 Si10 78.03(4) 4_565 4_565
O65 K09 Si10 81.11(4) 4_565 4_565
O65 K09 Si10 116.79(4) . 4_565
F19 K09 Si10 135.36(3) . 4_565
O25 K09 Si10 108.14(3) 4_565 4_565
O25 K09 Si10 165.08(4) . 4_565
Si9 K09 Si10 60.16(2) 4_565 4_565
Si9 K09 Si10 89.85(3) . 4_565
O40 K10 O40 103.06(8) 4 .
O40 K10 O19 108.49(5) 4 .
O40 K10 O19 108.49(5) . .
O40 K10 F2 62.95(4) 4 .
O40 K10 F2 62.95(4) . .
O19 K10 F2 77.64(6) . .
O40 K10 O49 115.30(6) 4 .
O40 K10 O49 56.22(5) . .
O19 K10 O49 135.74(4) . .
F2 K10 O49 116.78(5) . .
O40 K10 O49 56.22(5) 4 4
O40 K10 O49 115.30(6) . 4
O19 K10 O49 135.74(4) . 4
F2 K10 O49 116.78(5) . 4
O49 K10 O49 77.81(6) . 4
O40 K10 O30 128.46(4) 4 .
O40 K10 O30 128.47(4) . .
O19 K10 O30 58.71(7) . .
F2 K10 O30 136.35(6) . .
O49 K10 O30 96.43(5) . .
O49 K10 O30 96.43(5) 4 .
O40 K10 O13 157.49(6) 4 .
O40 K10 O13 85.47(5) . .
O19 K10 O13 49.08(4) . .
F2 K10 O13 104.57(4) . .
O49 K10 O13 86.84(5) . .
O49 K10 O13 138.53(5) 4 .
O30 K10 O13 46.93(4) . .
O40 K10 O13 85.47(5) 4 4
O40 K10 O13 157.49(6) . 4
O19 K10 O13 49.08(4) . 4
F2 K10 O13 104.57(4) . 4
O49 K10 O13 138.53(5) . 4
O49 K10 O13 86.84(5) 4 4
O30 K10 O13 46.93(4) . 4
O13 K10 O13 79.65(7) . 4
O40 K10 O18 117.05(6) 4 .
O40 K10 O18 58.80(5) . .
O19 K10 O18 49.71(4) . .
F2 K10 O18 55.20(4) . .
O49 K10 O18 101.98(4) . .
O49 K10 O18 171.12(5) 4 .
O30 K10 O18 92.42(5) . .
O13 K10 O18 49.91(4) . .
O13 K10 O18 98.73(5) 4 .
O40 K10 O18 58.79(5) 4 4
O40 K10 O18 117.05(6) . 4
O19 K10 O18 49.71(4) . 4
F2 K10 O18 55.20(4) . 4
O49 K10 O18 171.12(5) . 4
O49 K10 O18 101.98(4) 4 4
O30 K10 O18 92.42(5) . 4
O13 K10 O18 98.73(5) . 4
O13 K10 O18 49.91(4) 4 4
O18 K10 O18 76.82(6) . 4
O40 K10 Si2 27.41(4) 4 4
O40 K10 Si2 108.20(5) . 4
O19 K10 Si2 128.26(2) . 4
F2 K10 Si2 88.05(3) . 4
O49 K10 Si2 95.15(4) . 4
O49 K10 Si2 29.19(3) 4 4
O30 K10 Si2 117.86(3) . 4
O13 K10 Si2 164.77(4) . 4
O13 K10 Si2 89.04(4) 4 4
O18 K10 Si2 143.25(4) . 4
O18 K10 Si2 81.31(3) 4 4
O23 K11 O23 102.59(8) 4_565 .
O23 K11 O34 131.69(6) 4_565 .
O23 K11 O34 59.29(5) . .
O23 K11 O34 59.29(5) 4_565 4_565
O23 K11 O34 131.69(6) . 4_565
O34 K11 O34 97.77(7) . 4_565
O23 K11 F17 120.21(4) 4_565 .
O23 K11 F17 120.21(4) . .
O34 K11 F17 61.13(4) . .
O34 K11 F17 61.13(4) 4_565 .
O23 K11 Si18 114.92(5) 4_565 .
O23 K11 Si18 28.80(4) . .
O34 K11 Si18 31.49(4) . .
O34 K11 Si18 113.58(4) 4_565 .
F17 K11 Si18 92.48(3) . .
O23 K11 Si18 28.80(4) 4_565 4_565
O23 K11 Si18 114.92(5) . 4_565
O34 K11 Si18 113.58(4) . 4_565
O34 K11 Si18 31.49(4) 4_565 4_565
F17 K11 Si18 92.48(3) . 4_565
Si18 K11 Si18 112.48(4) . 4_565
O23 K11 O24 164.75(5) 4_565 .
O23 K11 O24 90.72(5) . .
O34 K11 O24 61.85(5) . .
O34 K11 O24 116.58(5) 4_565 .
F17 K11 O24 56.54(4) . .
Si18 K11 O24 80.33(3) . .
Si18 K11 O24 147.82(4) 4_565 .
O23 K11 O24 90.72(5) 4_565 4_565
O23 K11 O24 164.75(5) . 4_565
O34 K11 O24 116.58(5) . 4_565
O34 K11 O24 61.85(5) 4_565 4_565
F17 K11 O24 56.54(4) . 4_565
Si18 K11 O24 147.82(4) . 4_565
Si18 K11 O24 80.33(3) 4_565 4_565
O24 K11 O24 75.19(6) . 4_565
O23 K11 O16 89.41(5) 4_565 3_666
O23 K11 O16 89.41(5) . 3_666
O34 K11 O16 130.38(4) . 3_666
O34 K11 O16 130.38(4) 4_565 3_666
F17 K11 O16 127.37(6) . 3_666
Si18 K11 O16 114.45(3) . 3_666
Si18 K11 O16 114.45(3) 4_565 3_666
O24 K11 O16 83.25(5) . 3_666
O24 K11 O16 83.25(5) 4_565 3_666
O23 K11 O2 119.52(4) 4_565 1_655
O23 K11 O2 119.52(4) . 1_655
O34 K11 O2 107.48(5) . 1_655
O34 K11 O2 107.48(5) 4_565 1_655
F17 K11 O2 74.43(6) . 1_655
Si18 K11 O2 123.05(2) . 1_655
Si18 K11 O2 123.05(2) 4_565 1_655
O24 K11 O2 45.88(4) . 1_655
O24 K11 O2 45.88(4) 4_565 1_655
O16 K11 O2 52.94(6) 3_666 1_655
O23 K11 K16 55.55(4) 4_565 .
O23 K11 K16 55.55(4) . .
O34 K11 K16 80.58(4) . .
O34 K11 K16 80.58(4) 4_565 .
F17 K11 K16 118.34(4) . .
Si18 K11 K16 59.459(19) . .
Si18 K11 K16 59.458(19) 4_565 .
O24 K11 K16 139.69(3) . .
O24 K11 K16 139.70(3) 4_565 .
O16 K11 K16 114.28(5) 3_666 .
O2 K11 K16 167.22(5) 1_655 .
O8 K12 O51 67.52(8) 3_655 3_655
O8 K12 O31 100.98(6) 3_655 .
O51 K12 O31 137.75(3) 3_655 .
O8 K12 O31 100.98(6) 3_655 4
O51 K12 O31 137.75(3) 3_655 4
O31 K12 O31 83.35(7) . 4
O8 K12 O34 99.88(6) 3_655 3_655
O51 K12 O34 55.55(4) 3_655 3_655
O31 K12 O34 158.85(6) . 3_655
O31 K12 O34 89.36(5) 4 3_655
O8 K12 O34 99.88(6) 3_655 2_655
O51 K12 O34 55.55(4) 3_655 2_655
O31 K12 O34 89.36(5) . 2_655
O31 K12 O34 158.85(6) 4 2_655
O34 K12 O34 90.43(7) 3_655 2_655
O8 K12 F8 68.34(7) 3_655 .
O51 K12 F8 135.87(7) 3_655 .
O31 K12 F8 53.06(4) . .
O31 K12 F8 53.06(4) 4 .
O34 K12 F8 134.29(3) 3_655 .
O34 K12 F8 134.29(3) 2_655 .
O8 K12 Si18 73.17(5) 3_655 3_655
O51 K12 Si18 30.260(16) 3_655 3_655
O31 K12 Si18 167.83(4) . 3_655
O31 K12 Si18 108.05(4) 4 3_655
O34 K12 Si18 30.30(4) 3_655 3_655
O34 K12 Si18 81.33(4) 2_655 3_655
F8 K12 Si18 130.58(4) . 3_655
O8 K12 Si18 73.17(5) 3_655 2_655
O51 K12 Si18 30.260(16) 3_655 2_655
O31 K12 Si18 108.05(4) . 2_655
O31 K12 Si18 167.83(4) 4 2_655
O34 K12 Si18 81.33(4) 3_655 2_655
O34 K12 Si18 30.30(4) 2_655 2_655
F8 K12 Si18 130.58(4) . 2_655
Si18 K12 Si18 60.27(3) 3_655 2_655
O8 K12 O15 141.44(3) 3_655 3_655
O51 K12 O15 110.29(5) 3_655 3_655
O31 K12 O15 103.10(5) . 3_655
O31 K12 O15 53.17(5) 4 3_655
O34 K12 O15 57.33(5) 3_655 3_655
O34 K12 O15 110.00(5) 2_655 3_655
F8 K12 O15 103.91(4) . 3_655
Si18 K12 O15 87.53(4) 3_655 3_655
Si18 K12 O15 125.49(4) 2_655 3_655
O8 K12 O15 141.44(3) 3_655 2_655
O51 K12 O15 110.29(5) 3_655 2_655
O31 K12 O15 53.17(5) . 2_655
O31 K12 O15 103.10(5) 4 2_655
O34 K12 O15 110.00(5) 3_655 2_655
O34 K12 O15 57.33(5) 2_655 2_655
F8 K12 O15 103.91(4) . 2_655
Si18 K12 O15 125.49(4) 3_655 2_655
Si18 K12 O15 87.53(4) 2_655 2_655
O15 K12 O15 76.80(6) 3_655 2_655
O8 K12 Si4 29.965(15) 3_655 2_655
O51 K12 Si4 70.34(5) 3_655 2_655
O31 K12 Si4 80.62(4) . 2_655
O31 K12 Si4 120.08(4) 4 2_655
O34 K12 Si4 119.95(4) 3_655 2_655
O34 K12 Si4 77.90(4) 2_655 2_655
F8 K12 Si4 71.68(4) . 2_655
Si18 K12 Si4 89.72(3) 3_655 2_655
Si18 K12 Si4 59.58(2) 2_655 2_655
O15 K12 Si4 171.10(4) 3_655 2_655
O15 K12 Si4 111.56(3) 2_655 2_655
O30 K13 O19 66.97(7) . .
O30 K13 O21 140.08(3) . .
O19 K13 O21 102.57(5) . .
O30 K13 O21 140.08(3) . 4
O19 K13 O21 102.57(5) . 4
O21 K13 O21 78.91(7) . 4
O30 K13 F14 77.20(6) . 1_455
O19 K13 F14 144.18(7) . 1_455
O21 K13 F14 104.90(5) . 1_455
O21 K13 F14 104.90(5) 4 1_455
O30 K13 O52 56.16(4) . 4
O19 K13 O52 98.28(5) . 4
O21 K13 O52 158.00(5) . 4
O21 K13 O52 89.85(4) 4 4
F14 K13 O52 59.55(4) 1_455 4
O30 K13 O52 56.16(4) . .
O19 K13 O52 98.28(5) . .
O21 K13 O52 89.85(4) . .
O21 K13 O52 158.00(5) 4 .
F14 K13 O52 59.55(4) 1_455 .
O52 K13 O52 94.04(6) 4 .
O30 K13 O13 49.81(4) . 4
O19 K13 O13 49.59(4) . 4
O21 K13 O13 149.05(5) . 4
O21 K13 O13 93.17(4) 4 4
F14 K13 O13 106.05(4) 1_455 4
O52 K13 O13 49.30(4) 4 4
O52 K13 O13 105.76(5) . 4
O30 K13 O13 49.81(4) . .
O19 K13 O13 49.58(4) . .
O21 K13 O13 93.17(5) . .
O21 K13 O13 149.05(5) 4 .
F14 K13 O13 106.05(4) 1_455 .
O52 K13 O13 105.76(5) 4 .
O52 K13 O13 49.30(4) . .
O13 K13 O13 78.29(6) 4 .
O30 K13 Si6 30.890(15) . 4
O19 K13 Si6 70.56(5) . 4
O21 K13 Si6 169.95(4) . 4
O21 K13 Si6 109.40(4) 4 4
F14 K13 Si6 78.86(4) 1_455 4
O52 K13 Si6 31.27(3) 4 4
O52 K13 Si6 84.05(4) . 4
O13 K13 Si6 28.78(3) 4 4
O13 K13 Si6 76.80(4) . 4
O30 K13 Si6 30.889(15) . .
O19 K13 Si6 70.56(5) . .
O21 K13 Si6 109.40(4) . .
O21 K13 Si6 169.95(4) 4 .
F14 K13 Si6 78.86(4) 1_455 .
O52 K13 Si6 84.05(4) 4 .
O52 K13 Si6 31.27(3) . .
O13 K13 Si6 76.80(4) 4 .
O13 K13 Si6 28.78(3) . .
Si6 K13 Si6 61.78(3) 4 .
O30 K13 O24 109.31(5) . 4_455
O19 K13 O24 135.80(3) . 4_455
O21 K13 O24 104.19(5) . 4_455
O21 K13 O24 50.34(5) 4 4_455
F14 K13 O24 56.68(4) 1_455 4_455
O52 K13 O24 54.88(4) 4 4_455
O52 K13 O24 116.21(5) . 4_455
O13 K13 O24 92.83(4) 4 4_455
O13 K13 O24 157.94(5) . 4_455
Si6 K13 O24 85.70(4) 4 4_455
Si6 K13 O24 129.69(4) . 4_455
O41 K14 O41 91.38(8) . 4_565
O41 K14 F3 64.06(5) . .
O41 K14 F3 64.06(5) 4_565 .
O41 K14 O50 55.92(5) . .
O41 K14 O50 114.76(6) 4_565 .
F3 K14 O50 119.99(4) . .
O41 K14 O50 114.76(6) . 4_565
O41 K14 O50 55.92(5) 4_565 4_565
F3 K14 O50 119.99(4) . 4_565
O50 K14 O50 86.33(7) . 4_565
O41 K14 O42 62.71(5) . .
O41 K14 O42 127.43(6) 4_565 .
F3 K14 O42 63.48(4) . .
O50 K14 O42 88.66(5) . .
O50 K14 O42 174.93(5) 4_565 .
O41 K14 O42 127.43(6) . 4_565
O41 K14 O42 62.71(5) 4_565 4_565
F3 K14 O42 63.48(4) . 4_565
O50 K14 O42 174.93(5) . 4_565
O50 K14 O42 88.66(5) 4_565 4_565
O42 K14 O42 96.33(7) . 4_565
O41 K14 O44 115.05(5) . .
O41 K14 O44 115.06(5) 4_565 .
F3 K14 O44 76.08(6) . .
O50 K14 O44 129.48(4) . .
O50 K14 O44 129.48(4) 4_565 .
O42 K14 O44 53.96(4) . .
O42 K14 O44 53.96(4) 4_565 .
O41 K14 Si12 135.88(5) . 4_565
O41 K14 Si12 90.48(4) 4_565 4_565
F3 K14 Si12 77.47(4) . 4_565
O50 K14 Si12 153.42(4) . 4_565
O50 K14 Si12 102.47(4) 4_565 4_565
O42 K14 Si12 81.71(4) . 4_565
O42 K14 Si12 28.00(4) 4_565 4_565
O44 K14 Si12 29.726(15) . 4_565
O41 K14 Si12 90.48(4) . .
O41 K14 Si12 135.89(5) 4_565 .
F3 K14 Si12 77.47(4) . .
O50 K14 Si12 102.47(4) . .
O50 K14 Si12 153.42(4) 4_565 .
O42 K14 Si12 28.00(4) . .
O42 K14 Si12 81.71(4) 4_565 .
O44 K14 Si12 29.726(15) . .
Si12 K14 Si12 59.44(3) 4_565 .
O41 K14 Si5 101.05(5) . 4_565
O41 K14 Si5 27.47(4) 4_565 4_565
F3 K14 Si5 91.29(3) . 4_565
O50 K14 Si5 98.96(4) . 4_565
O50 K14 Si5 28.86(3) 4_565 4_565
O42 K14 Si5 153.78(4) . 4_565
O42 K14 Si5 76.92(4) 4_565 4_565
O44 K14 Si5 129.996(19) . 4_565
Si12 K14 Si5 100.56(2) 4_565 4_565
Si12 K14 Si5 158.56(3) . 4_565
O41 K14 Si5 27.47(4) . .
O41 K14 Si5 101.05(5) 4_565 .
F3 K14 Si5 91.29(3) . .
O50 K14 Si5 28.86(3) . .
O50 K14 Si5 98.96(4) 4_565 .
O42 K14 Si5 76.92(4) . .
O42 K14 Si5 153.78(4) 4_565 .
O44 K14 Si5 129.996(19) . .
Si12 K14 Si5 158.56(3) 4_565 .
Si12 K14 Si5 100.56(2) . .
Si5 K14 Si5 97.86(3) 4_565 .
O35 K15 O35 89.53(7) 4_565 .
O35 K15 O11 101.11(5) 4_565 .
O35 K15 O11 101.11(5) . .
O35 K15 O22 55.61(4) 4_565 3_566
O35 K15 O22 117.09(5) . 3_566
O11 K15 O22 132.86(3) . 3_566
O35 K15 O22 117.09(5) 4_565 .
O35 K15 O22 55.61(4) . .
O11 K15 O22 132.86(3) . .
O22 K15 O22 92.85(6) 3_566 .
O35 K15 F12 58.48(4) 4_565 .
O35 K15 F12 58.48(4) . .
O11 K15 F12 63.16(6) . .
O22 K15 F12 114.00(3) 3_566 .
O22 K15 F12 114.00(3) . .
O35 K15 O58 152.55(6) 4_565 .
O35 K15 O58 92.39(5) . .
O11 K15 O58 51.68(4) . .
O22 K15 O58 143.16(4) 3_566 .
O22 K15 O58 86.00(4) . .
F12 K15 O58 99.83(5) . .
O35 K15 O58 92.39(5) 4_565 4_565
O35 K15 O58 152.55(6) . 4_565
O11 K15 O58 51.68(4) . 4_565
O22 K15 O58 86.00(4) 3_566 4_565
O22 K15 O58 143.16(4) . 4_565
F12 K15 O58 99.83(5) . 4_565
O58 K15 O58 73.81(6) . 4_565
O35 K15 Si7 83.33(4) 4_565 4_565
O35 K15 Si7 125.17(5) . 4_565
O11 K15 Si7 30.001(17) . 4_565
O22 K15 Si7 102.87(3) 3_566 4_565
O22 K15 Si7 159.19(3) . 4_565
F12 K15 Si7 72.03(4) . 4_565
O58 K15 Si7 73.23(4) . 4_565
O58 K15 Si7 28.52(3) 4_565 4_565
O35 K15 Si7 125.17(5) 4_565 .
O35 K15 Si7 83.33(4) . .
O11 K15 Si7 30.001(17) . .
O22 K15 Si7 159.19(3) 3_566 .
O22 K15 Si7 102.87(3) . .
F12 K15 Si7 72.03(4) . .
O58 K15 Si7 28.52(3) . .
O58 K15 Si7 73.23(4) 4_565 .
Si7 K15 Si7 58.87(3) 4_565 .
O35 K15 O38 114.31(5) 4_565 .
O35 K15 O38 56.02(5) . .
O11 K15 O38 48.54(4) . .
O22 K15 O38 169.28(4) 3_566 .
O22 K15 O38 89.08(4) . .
F12 K15 O38 55.84(4) . .
O58 K15 O38 47.49(4) . .
O58 K15 O38 98.74(5) 4_565 .
Si7 K15 O38 78.02(4) 4_565 .
Si7 K15 O38 27.76(3) . .
O35 K15 O38 56.02(5) 4_565 4_565
O35 K15 O38 114.31(5) . 4_565
O11 K15 O38 48.54(4) . 4_565
O22 K15 O38 89.08(4) 3_566 4_565
O22 K15 O38 169.28(4) . 4_565
F12 K15 O38 55.84(4) . 4_565
O58 K15 O38 98.74(5) . 4_565
O58 K15 O38 47.49(4) 4_565 4_565
Si7 K15 O38 27.76(3) 4_565 4_565
Si7 K15 O38 78.02(4) . 4_565
O38 K15 O38 87.13(6) . 4_565
O3 K16 O3 107.30(9) . 4_565
O3 K16 O23 57.92(5) . .
O3 K16 O23 128.22(6) 4_565 .
O3 K16 O23 128.22(6) . 4_565
O3 K16 O23 57.92(5) 4_565 4_565
O23 K16 O23 91.08(7) . 4_565
O3 K16 O45 84.57(5) . .
O3 K16 O45 168.11(5) 4_565 .
O23 K16 O45 57.58(5) . .
O23 K16 O45 114.51(5) 4_565 .
O3 K16 O45 168.11(5) . 4_565
O3 K16 O45 84.58(5) 4_565 4_565
O23 K16 O45 114.51(5) . 4_565
O23 K16 O45 57.58(5) 4_565 4_565
O45 K16 O45 83.54(6) . 4_565
O3 K16 F7 116.10(4) . .
O3 K16 F7 116.10(4) 4_565 .
O23 K16 F7 58.56(4) . .
O23 K16 F7 58.56(4) 4_565 .
O45 K16 F7 56.02(4) . .
O45 K16 F7 56.02(4) 4_565 .
O3 K16 Si18 115.29(5) . 4_565
O3 K16 Si18 32.72(4) 4_565 4_565
O23 K16 Si18 103.55(4) . 4_565
O23 K16 Si18 27.14(4) 4_565 4_565
O45 K16 Si18 141.36(4) . 4_565
O45 K16 Si18 74.45(4) 4_565 4_565
F7 K16 Si18 85.36(3) . 4_565
O3 K16 Si18 32.72(4) . .
O3 K16 Si18 115.29(5) 4_565 .
O23 K16 Si18 27.14(4) . .
O23 K16 Si18 103.55(4) 4_565 .
O45 K16 Si18 74.45(4) . .
O45 K16 Si18 141.36(4) 4_565 .
F7 K16 Si18 85.36(3) . .
Si18 K16 Si18 103.91(3) 4_565 .
O3 K16 O28 120.84(5) . .
O3 K16 O28 120.84(5) 4_565 .
O23 K16 O28 106.59(5) . .
O23 K16 O28 106.59(5) 4_565 .
O45 K16 O28 50.13(4) . .
O45 K16 O28 50.13(4) 4_565 .
F7 K16 O28 72.20(5) . .
Si18 K16 O28 123.84(2) 4_565 .
Si18 K16 O28 123.85(2) . .
O3 K16 K11 81.58(4) . .
O3 K16 K11 81.58(4) 4_565 .
O23 K16 K11 48.96(4) . .
O23 K16 K11 48.96(4) 4_565 .
O45 K16 K11 100.17(4) . .
O45 K16 K11 100.17(4) 4_565 .
F7 K16 K11 62.23(4) . .
Si18 K16 K11 54.670(18) 4_565 .
Si18 K16 K11 54.670(18) . .
O28 K16 K11 134.43(5) . .
O3 K16 Si10 96.27(4) . .
O3 K16 Si10 145.73(5) 4_565 .
O23 K16 Si10 85.31(4) . .
O23 K16 Si10 123.63(4) 4_565 .
O45 K16 Si10 28.13(3) . .
O45 K16 Si10 73.22(4) 4_565 .
F7 K16 Si10 72.39(3) . .
Si18 K16 Si10 147.24(3) 4_565 .
Si18 K16 Si10 98.04(2) . .
O28 K16 Si10 26.502(14) . .
K11 K16 Si10 127.21(2) . .
O14 K17 O31 61.54(4) . 2_655
O14 K17 O31 61.54(4) . 3_665
O31 K17 O31 98.33(7) 2_655 3_665
O14 K17 Si3 34.002(18) . 2_655
O31 K17 Si3 32.19(4) 2_655 2_655
O31 K17 Si3 89.61(4) 3_665 2_655
O14 K17 Si3 34.002(18) . 3_665
O31 K17 Si3 89.61(4) 2_655 3_665
O31 K17 Si3 32.19(4) 3_665 3_665
Si3 K17 Si3 67.39(3) 2_655 3_665
O14 K17 O60 118.26(5) . 4_565
O31 K17 O60 114.55(5) 2_655 4_565
O31 K17 O60 58.41(5) 3_665 4_565
Si3 K17 O60 133.87(5) 2_655 4_565
Si3 K17 O60 90.24(4) 3_665 4_565
O14 K17 O60 118.26(5) . .
O31 K17 O60 58.41(5) 2_655 .
O31 K17 O60 114.55(5) 3_665 .
Si3 K17 O60 90.25(4) 2_655 .
Si3 K17 O60 133.87(5) 3_665 .
O60 K17 O60 76.73(6) 4_565 .
O14 K17 O34 100.62(5) . 4_565
O31 K17 O34 156.27(5) 2_655 4_565
O31 K17 O34 84.67(4) 3_665 4_565
Si3 K17 O34 124.97(4) 2_655 4_565
Si3 K17 O34 80.43(4) 3_665 4_565
O60 K17 O34 87.17(5) 4_565 4_565
O60 K17 O34 141.07(5) . 4_565
O14 K17 O34 100.62(5) . .
O31 K17 O34 84.67(4) 2_655 .
O31 K17 O34 156.27(5) 3_665 .
Si3 K17 O34 80.43(4) 2_655 .
Si3 K17 O34 124.97(4) 3_665 .
O60 K17 O34 141.07(5) 4_565 .
O60 K17 O34 87.17(5) . .
O34 K17 O34 83.58(6) 4_565 .
O14 K17 O3 141.57(4) . 4_565
O31 K17 O3 153.84(5) 2_655 4_565
O31 K17 O3 89.18(5) 3_665 4_565
Si3 K17 O3 173.94(4) 2_655 4_565
Si3 K17 O3 109.01(4) 3_665 4_565
O60 K17 O3 49.50(4) 4_565 4_565
O60 K17 O3 95.65(5) . 4_565
O34 K17 O3 48.99(4) 4_565 4_565
O34 K17 O3 98.45(5) . 4_565
O14 K17 O3 141.57(4) . .
O31 K17 O3 89.19(5) 2_655 .
O31 K17 O3 153.84(5) 3_665 .
Si3 K17 O3 109.01(4) 2_655 .
Si3 K17 O3 173.94(4) 3_665 .
O60 K17 O3 95.65(5) 4_565 .
O60 K17 O3 49.50(4) . .
O34 K17 O3 98.45(5) 4_565 .
O34 K17 O3 48.99(4) . .
O3 K17 O3 74.11(7) 4_565 .
O14 K17 F6 82.34(6) . 3_665
O31 K17 F6 59.52(4) 2_655 3_665
O31 K17 F6 59.52(4) 3_665 3_665
Si3 K17 F6 79.63(3) 2_655 3_665
Si3 K17 F6 79.63(3) 3_665 3_665
O60 K17 F6 56.20(4) 4_565 3_665
O60 K17 F6 56.20(4) . 3_665
O34 K17 F6 137.78(3) 4_565 3_665
O34 K17 F6 137.78(3) . 3_665
O3 K17 F6 104.82(4) 4_565 3_665
O3 K17 F6 104.82(4) . 3_665
O48 K18 O48 102.83(8) . 4
O48 K18 F10 63.46(4) . .
O48 K18 F10 63.46(4) 4 .
O48 K18 O37 58.43(5) . .
O48 K18 O37 119.80(6) 4 .
F10 K18 O37 120.86(5) . .
O48 K18 O37 119.80(6) . 4
O48 K18 O37 58.43(5) 4 4
F10 K18 O37 120.87(5) . 4
O37 K18 O37 81.49(7) . 4
O48 K18 O1 104.94(5) . .
O48 K18 O1 104.94(5) 4 .
F10 K18 O1 70.19(6) . .
O37 K18 O1 134.30(4) . .
O37 K18 O1 134.30(4) 4 .
O48 K18 Si1 109.26(5) . 4
O48 K18 Si1 29.08(4) 4 4
F10 K18 Si1 90.71(3) . 4
O37 K18 Si1 98.08(4) . 4
O37 K18 Si1 30.17(4) 4 4
O1 K18 Si1 127.18(2) . 4
O48 K18 Si1 29.08(4) . .
O48 K18 Si1 109.26(5) 4 .
F10 K18 Si1 90.71(3) . .
O37 K18 Si1 30.17(4) . .
O37 K18 Si1 98.08(4) 4 .
O1 K18 Si1 127.19(2) . .
Si1 K18 Si1 100.70(4) 4 .
O48 K18 O65 55.86(5) . .
O48 K18 O65 118.82(5) 4 .
F10 K18 O65 55.73(4) . .
O37 K18 O65 97.18(4) . .
O37 K18 O65 175.00(5) 4 .
O1 K18 O65 49.50(4) . .
Si1 K18 O65 146.28(4) 4 .
Si1 K18 O65 78.70(3) . .
O48 K18 O65 118.83(5) . 4
O48 K18 O65 55.86(5) 4 4
F10 K18 O65 55.73(4) . 4
O37 K18 O65 175.00(5) . 4
O37 K18 O65 97.18(4) 4 4
O1 K18 O65 49.50(4) . 4
Si1 K18 O65 78.70(3) 4 4
Si1 K18 O65 146.28(4) . 4
O65 K18 O65 83.73(6) . 4
O48 K18 Si17 125.53(5) . 4
O48 K18 Si17 82.34(4) 4 4
F10 K18 Si17 71.92(4) . 4
O37 K18 Si17 157.25(4) . 4
O37 K18 Si17 109.01(4) 4 4
O1 K18 Si17 27.197(14) . 4
Si1 K18 Si17 100.59(2) 4 4
Si1 K18 Si17 152.56(3) . 4
O65 K18 Si17 73.97(4) . 4
O65 K18 Si17 27.62(3) 4 4
O48 K18 Si17 82.34(4) . .
O48 K18 Si17 125.53(5) 4 .
F10 K18 Si17 71.92(4) . .
O37 K18 Si17 109.01(4) . .
O37 K18 Si17 157.25(4) 4 .
O1 K18 Si17 27.197(14) . .
Si1 K18 Si17 152.56(3) 4 .
Si1 K18 Si17 100.59(2) . .
O65 K18 Si17 27.62(3) . .
O65 K18 Si17 73.97(4) 4 .
Si17 K18 Si17 54.38(3) 4 .
F12 K19 O12 118.98(5) . .
F12 K19 O12 118.98(5) . 4_565
O12 K19 O12 88.18(8) . 4_565
F12 K19 O53 65.10(4) . 4_565
O12 K19 O53 120.40(6) . 4_565
O12 K19 O53 54.30(5) 4_565 4_565
F12 K19 O53 65.10(4) . .
O12 K19 O53 54.30(5) . .
O12 K19 O53 120.40(6) 4_565 .
O53 K19 O53 103.06(7) 4_565 .
F12 K19 O63 62.20(5) . 2_656
O12 K19 O63 93.58(5) . 2_656
O12 K19 O63 176.95(6) 4_565 2_656
O53 K19 O63 126.40(5) 4_565 2_656
O53 K19 O63 62.62(5) . 2_656
F12 K19 O63 62.20(5) . 3_666
O12 K19 O63 176.95(6) . 3_666
O12 K19 O63 93.58(5) 4_565 3_666
O53 K19 O63 62.62(5) 4_565 3_666
O53 K19 O63 126.40(5) . 3_666
O63 K19 O63 84.55(7) 2_656 3_666
F12 K19 O16 88.44(6) . .
O12 K19 O16 122.90(5) . .
O12 K19 O16 122.90(5) 4_565 .
O53 K19 O16 116.50(4) 4_565 .
O53 K19 O16 116.50(4) . .
O63 K19 O16 54.05(4) 2_656 .
O63 K19 O16 54.05(4) 3_666 .
F12 K19 Si8 84.41(4) . 3_666
O12 K19 Si8 148.48(4) . 3_666
O12 K19 Si8 98.78(4) 4_565 3_666
O53 K19 Si8 87.62(4) 4_565 3_666
O53 K19 Si8 138.25(5) . 3_666
O63 K19 Si8 78.43(4) 2_656 3_666
O63 K19 Si8 28.70(4) 3_666 3_666
O16 K19 Si8 30.553(16) . 3_666
F12 K19 Si8 84.41(4) . 2_656
O12 K19 Si8 98.78(4) . 2_656
O12 K19 Si8 148.48(4) 4_565 2_656
O53 K19 Si8 138.25(5) 4_565 2_656
O53 K19 Si8 87.62(4) . 2_656
O63 K19 Si8 28.70(4) 2_656 2_656
O63 K19 Si8 78.43(4) 3_666 2_656
O16 K19 Si8 30.553(17) . 2_656
Si8 K19 Si8 60.39(3) 3_666 2_656
F12 K19 Si14 86.99(3) . .
O12 K19 Si14 32.22(4) . .
O12 K19 Si14 101.48(4) 4_565 .
O53 K19 Si14 105.33(4) 4_565 .
O53 K19 Si14 24.28(4) . .
O63 K19 Si14 81.29(4) 2_656 .
O63 K19 Si14 149.18(4) 3_666 .
O16 K19 Si14 131.043(17) . .
Si8 K19 Si14 159.70(3) 3_666 .
Si8 K19 Si14 100.52(2) 2_656 .
F12 K19 Si14 86.99(3) . 4_565
O12 K19 Si14 101.47(4) . 4_565
O12 K19 Si14 32.22(4) 4_565 4_565
O53 K19 Si14 24.28(4) 4_565 4_565
O53 K19 Si14 105.33(4) . 4_565
O63 K19 Si14 149.18(4) 2_656 4_565
O63 K19 Si14 81.29(4) 3_666 4_565
O16 K19 Si14 131.044(17) . 4_565
Si8 K19 Si14 100.52(2) 3_666 4_565
Si8 K19 Si14 159.70(3) 2_656 4_565
Si14 K19 Si14 97.34(3) . 4_565
O15 K20 O15 93.92(7) 2_655 3_655
O15 K20 O27 57.06(5) 2_655 .
O15 K20 O27 112.08(5) 3_655 .
O15 K20 O27 112.08(5) 2_655 4
O15 K20 O27 57.06(5) 3_655 4
O27 K20 O27 77.97(7) . 4
O15 K20 O30 103.72(5) 2_655 3
O15 K20 O30 103.72(5) 3_655 3
O27 K20 O30 139.68(4) . 3
O27 K20 O30 139.68(4) 4 3
O15 K20 O49 89.90(5) 2_655 .
O15 K20 O49 154.76(5) 3_655 .
O27 K20 O49 50.75(5) . .
O27 K20 O49 98.48(5) 4 .
O30 K20 O49 99.55(5) 3 .
O15 K20 O49 154.76(5) 2_655 4
O15 K20 O49 89.91(5) 3_655 4
O27 K20 O49 98.48(5) . 4
O27 K20 O49 50.76(5) 4 4
O30 K20 O49 99.55(5) 3 4
O49 K20 O49 76.63(6) . 4
O15 K20 F14 59.38(4) 2_655 3_655
O15 K20 F14 59.38(4) 3_655 3_655
O27 K20 F14 114.77(5) . 3_655
O27 K20 F14 114.77(5) 4 3_655
O30 K20 F14 68.61(6) 3 3_655
O49 K20 F14 140.77(3) . 3_655
O49 K20 F14 140.77(3) 4 3_655
O15 K20 Si6 126.29(5) 2_655 3
O15 K20 Si6 82.52(4) 3_655 3
O27 K20 Si6 165.27(4) . 3
O27 K20 Si6 110.22(4) 4 3
O30 K20 Si6 29.704(15) 3 3
O49 K20 Si6 114.87(4) . 3
O49 K20 Si6 78.94(4) 4 3
F14 K20 Si6 73.70(3) 3_655 3
O15 K20 Si6 82.52(4) 2_655 2
O15 K20 Si6 126.29(5) 3_655 2
O27 K20 Si6 110.21(4) . 2
O27 K20 Si6 165.27(4) 4 2
O30 K20 Si6 29.704(15) 3 2
O49 K20 Si6 78.94(4) . 2
O49 K20 Si6 114.87(4) 4 2
F14 K20 Si6 73.70(3) 3_655 2
Si6 K20 Si6 59.21(3) 3 2
O15 K20 O62 152.89(5) 2_655 3
O15 K20 O62 86.76(5) 3_655 3
O27 K20 O62 146.33(5) . 3
O27 K20 O62 91.00(5) 4 3
O30 K20 O62 50.24(4) 3 3
O49 K20 O62 100.95(5) . 3
O49 K20 O62 52.19(4) 4 3
F14 K20 O62 98.77(4) 3_655 3
Si6 K20 O62 26.94(3) 3 3
Si6 K20 O62 75.42(4) 2 3
O15 K20 O62 86.76(5) 2_655 2
O15 K20 O62 152.89(5) 3_655 2
O27 K20 O62 91.00(5) . 2
O27 K20 O62 146.33(5) 4 2
O30 K20 O62 50.24(4) 3 2
O49 K20 O62 52.19(4) . 2
O49 K20 O62 100.95(5) 4 2
F14 K20 O62 98.77(4) 3_655 2
Si6 K20 O62 75.42(4) 3 2
Si6 K20 O62 26.94(3) 2 2
O62 K20 O62 80.72(6) 3 2
O27 K21 O27 83.84(7) 4 .
O27 K21 O5 127.81(5) 4 .
O27 K21 O5 127.81(5) . .
O27 K21 O36 174.62(6) 4 .
O27 K21 O36 93.73(5) . .
O5 K21 O36 57.34(5) . .
O27 K21 O36 93.73(5) 4 4
O27 K21 O36 174.62(6) . 4
O5 K21 O36 57.33(5) . 4
O36 K21 O36 88.28(7) . 4
O27 K21 O31 111.45(5) 4 .
O27 K21 O31 57.56(5) . .
O5 K21 O31 120.50(5) . .
O36 K21 O31 63.29(5) . .
O36 K21 O31 119.40(6) 4 .
O27 K21 O31 57.56(5) 4 4
O27 K21 O31 111.45(5) . 4
O5 K21 O31 120.50(5) . 4
O36 K21 O31 119.40(6) . 4
O36 K21 O31 63.29(5) 4 4
O31 K21 O31 84.93(7) . 4
O27 K21 F8 113.71(5) 4 .
O27 K21 F8 113.71(5) . .
O5 K21 F8 91.82(7) . .
O36 K21 F8 62.90(5) . .
O36 K21 F8 62.90(5) 4 .
O31 K21 F8 56.55(4) . .
O31 K21 F8 56.55(4) 4 .
O27 K21 Si5 154.42(5) 4 .
O27 K21 Si5 101.93(4) . .
O5 K21 Si5 31.751(18) . .
O36 K21 Si5 30.86(4) . .
O36 K21 Si5 82.32(4) 4 .
O31 K21 Si5 92.20(4) . .
O31 K21 Si5 137.82(5) 4 .
F8 K21 Si5 87.06(4) . .
O27 K21 Si5 101.93(4) 4 4
O27 K21 Si5 154.42(5) . 4
O5 K21 Si5 31.751(18) . 4
O36 K21 Si5 82.32(4) . 4
O36 K21 Si5 30.86(4) 4 4
O31 K21 Si5 137.81(5) . 4
O31 K21 Si5 92.20(4) 4 4
F8 K21 Si5 87.06(4) . 4
Si5 K21 Si5 62.71(3) . 4
O27 K21 Si3 30.16(4) 4 4
O27 K21 Si3 95.69(4) . 4
O5 K21 Si3 133.368(17) . 4
O36 K21 Si3 146.11(5) . 4
O36 K21 Si3 79.95(4) 4 4
O31 K21 Si3 95.16(4) . 4
O31 K21 Si3 27.87(4) 4 4
F8 K21 Si3 83.55(3) . 4
Si5 K21 Si3 162.20(3) . 4
Si5 K21 Si3 101.62(2) 4 4
O27 K21 Si3 95.69(4) 4 .
O27 K21 Si3 30.16(4) . .
O5 K21 Si3 133.368(17) . .
O36 K21 Si3 79.95(4) . .
O36 K21 Si3 146.11(5) 4 .
O31 K21 Si3 27.87(4) . .
O31 K21 Si3 95.16(4) 4 .
F8 K21 Si3 83.55(3) . .
Si5 K21 Si3 101.62(2) . .
Si5 K21 Si3 162.20(3) 4 .
Si3 K21 Si3 92.32(3) 4 .
O62 K22 O62 98.12(8) 4_665 1_655
O62 K22 O52 63.74(6) 4_665 4_665
O62 K22 O52 128.25(6) 1_655 4_665
O62 K22 O52 128.25(6) 4_665 1_655
O62 K22 O52 63.74(6) 1_655 1_655
O52 K22 O52 89.28(7) 4_665 1_655
O62 K22 Si6 30.78(4) 4_665 4_665
O62 K22 Si6 111.08(5) 1_655 4_665
O52 K22 Si6 33.80(4) 4_665 4_665
O52 K22 Si6 107.63(5) 1_655 4_665
O62 K22 Si6 111.08(5) 4_665 1_655
O62 K22 Si6 30.78(4) 1_655 1_655
O52 K22 Si6 107.63(5) 4_665 1_655
O52 K22 Si6 33.80(4) 1_655 1_655
Si6 K22 Si6 107.57(4) 4_665 1_655
O62 K22 F17 121.16(5) 4_665 .
O62 K22 F17 121.16(5) 1_655 .
O52 K22 F17 57.65(4) 4_665 .
O52 K22 F17 57.65(4) 1_655 .
Si6 K22 F17 91.36(3) 4_665 .
Si6 K22 F17 91.36(3) 1_655 .
O62 K22 F18 57.87(4) 4_665 1_655
O62 K22 F18 57.87(4) 1_655 1_655
O52 K22 F18 121.17(4) 4_665 1_655
O52 K22 F18 121.17(4) 1_655 1_655
Si6 K22 F18 87.40(2) 4_665 1_655
Si6 K22 F18 87.40(2) 1_655 1_655
F17 K22 F18 177.90(4) . 1_655
O62 K22 O14 126.05(4) 4_665 .
O62 K22 O14 126.05(4) 1_655 .
O52 K22 O14 100.74(5) 4_665 .
O52 K22 O14 100.74(5) 1_655 .
Si6 K22 O14 122.74(2) 4_665 .
Si6 K22 O14 122.74(2) 1_655 .
F17 K22 O14 63.95(6) . .
F18 K22 O14 118.15(5) 1_655 .
O62 K22 O15 171.01(5) 4_665 .
O62 K22 O15 90.73(5) 1_655 .
O52 K22 O15 111.73(5) 4_665 .
O52 K22 O15 57.54(5) 1_655 .
Si6 K22 O15 145.52(4) 4_665 .
Si6 K22 O15 77.46(3) 1_655 .
F17 K22 O15 54.17(4) . .
F18 K22 O15 127.08(3) 1_655 .
O14 K22 O15 45.74(3) . .
O62 K22 O15 90.73(5) 4_665 4_565
O62 K22 O15 171.01(5) 1_655 4_565
O52 K22 O15 57.54(5) 4_665 4_565
O52 K22 O15 111.73(5) 1_655 4_565
Si6 K22 O15 77.46(3) 4_665 4_565
Si6 K22 O15 145.52(4) 1_655 4_565
F17 K22 O15 54.17(4) . 4_565
F18 K22 O15 127.09(3) 1_655 4_565
O14 K22 O15 45.74(3) . 4_565
O15 K22 O15 80.38(6) . 4_565
O62 K22 O55 97.18(5) 4_665 3_665
O62 K22 O55 97.18(5) 1_655 3_665
O52 K22 O55 131.31(4) 4_665 3_665
O52 K22 O55 131.31(4) 1_655 3_665
Si6 K22 O55 121.06(2) 4_665 3_665
Si6 K22 O55 121.06(2) 1_655 3_665
F17 K22 O55 116.86(6) . 3_665
F18 K22 O55 65.24(4) 1_655 3_665
O14 K22 O55 52.91(6) . 3_665
O15 K22 O55 80.02(5) . 3_665
O15 K22 O55 80.02(5) 4_565 3_665
O18 K23 O18 98.25(7) 4_565 .
O18 K23 O44 103.05(5) 4_565 .
O18 K23 O44 103.05(5) . .
O18 K23 O59 113.26(5) 4_565 .
O18 K23 O59 55.47(5) . .
O44 K23 O59 139.38(3) . .
O18 K23 O59 55.47(5) 4_565 4_565
O18 K23 O59 113.26(5) . 4_565
O44 K23 O59 139.38(3) . 4_565
O59 K23 O59 78.99(6) . 4_565
O18 K23 F3 58.56(4) 4_565 .
O18 K23 F3 58.55(4) . .
O44 K23 F3 73.04(6) . .
O59 K23 F3 110.76(5) . .
O59 K23 F3 110.76(5) 4_565 .
O18 K23 O11 130.19(4) 4_565 .
O18 K23 O11 130.19(4) . .
O44 K23 O11 60.22(7) . .
O59 K23 O11 104.85(5) . .
O59 K23 O11 104.85(5) 4_565 .
F3 K23 O11 133.26(6) . .
O18 K23 O26 154.65(5) 4_565 .
O18 K23 O26 80.05(5) . .
O44 K23 O26 53.67(4) . .
O59 K23 O26 86.82(5) . .
O59 K23 O26 148.22(5) 4_565 .
F3 K23 O26 100.83(4) . .
O11 K23 O26 51.57(4) . .
O18 K23 O26 80.05(5) 4_565 4_565
O18 K23 O26 154.65(5) . 4_565
O44 K23 O26 53.67(4) . 4_565
O59 K23 O26 148.21(5) . 4_565
O59 K23 O26 86.82(5) 4_565 4_565
F3 K23 O26 100.83(4) . 4_565
O11 K23 O26 51.57(4) . 4_565
O26 K23 O26 90.78(7) . 4_565
O18 K23 Si7 101.05(4) 4_565 4_565
O18 K23 Si7 160.13(4) . 4_565
O44 K23 Si7 67.98(5) . 4_565
O59 K23 Si7 119.38(4) . 4_565
O59 K23 Si7 81.99(4) 4_565 4_565
F3 K23 Si7 129.81(3) . 4_565
O11 K23 Si7 29.948(16) . 4_565
O26 K23 Si7 80.49(4) . 4_565
O26 K23 Si7 29.52(3) 4_565 4_565
O18 K23 Si7 160.13(4) 4_565 .
O18 K23 Si7 101.05(4) . .
O44 K23 Si7 67.98(5) . .
O59 K23 Si7 81.99(4) . .
O59 K23 Si7 119.38(4) 4_565 .
F3 K23 Si7 129.81(3) . .
O11 K23 Si7 29.948(16) . .
O26 K23 Si7 29.52(3) . .
O26 K23 Si7 80.49(4) 4_565 .
Si7 K23 Si7 59.36(3) 4_565 .
O18 K23 Si12 78.64(4) 4_565 4_565
O18 K23 Si12 122.97(4) . 4_565
O44 K23 Si12 29.440(15) . 4_565
O59 K23 Si12 167.94(4) . 4_565
O59 K23 Si12 110.76(4) 4_565 4_565
F3 K23 Si12 73.15(4) . 4_565
O11 K23 Si12 66.42(4) . 4_565
O26 K23 Si12 81.20(4) . 4_565
O26 K23 Si12 31.71(3) 4_565 4_565
Si7 K23 Si12 57.32(2) 4_565 4_565
Si7 K23 Si12 86.87(3) . 4_565
O50 K24 O50 101.56(8) 4_565 .
O50 K24 O36 55.28(5) 4_565 4_565
O50 K24 O36 122.81(6) . 4_565
O50 K24 O36 122.81(6) 4_565 .
O50 K24 O36 55.28(5) . .
O36 K24 O36 91.67(6) 4_565 .
O50 K24 O65 110.69(5) 4_565 .
O50 K24 O65 54.55(5) . .
O36 K24 O65 165.90(5) 4_565 .
O36 K24 O65 96.07(4) . .
O50 K24 O65 54.55(5) 4_565 4_565
O50 K24 O65 110.69(5) . 4_565
O36 K24 O65 96.07(4) 4_565 4_565
O36 K24 O65 165.90(5) . 4_565
O65 K24 O65 74.08(6) . 4_565
O50 K24 F6 109.81(4) 4_565 .
O50 K24 F6 109.81(4) . .
O36 K24 F6 54.82(4) 4_565 .
O36 K24 F6 54.82(4) . .
O65 K24 F6 138.82(4) . .
O65 K24 F6 138.82(4) 4_565 .
O50 K24 Si5 28.58(4) 4_565 4_565
O50 K24 Si5 108.18(5) . 4_565
O36 K24 Si5 28.40(4) 4_565 4_565
O36 K24 Si5 102.85(4) . 4_565
O65 K24 Si5 137.61(4) . 4_565
O65 K24 Si5 79.23(4) 4_565 4_565
F6 K24 Si5 81.58(3) . 4_565
O50 K24 Si5 108.18(5) 4_565 .
O50 K24 Si5 28.58(4) . .
O36 K24 Si5 102.85(4) 4_565 .
O36 K24 Si5 28.40(4) . .
O65 K24 Si5 79.23(4) . .
O65 K24 Si5 137.61(4) 4_565 .
F6 K24 Si5 81.58(3) . .
Si5 K24 Si5 100.38(3) 4_565 .
O50 K24 O29 129.08(4) 4_565 .
O50 K24 O29 129.08(4) . .
O36 K24 O29 94.34(5) 4_565 .
O36 K24 O29 94.34(5) . .
O65 K24 O29 96.81(5) . .
O65 K24 O29 96.81(5) 4_565 .
F6 K24 O29 62.01(5) . .
Si5 K24 O29 118.79(3) 4_565 .
Si5 K24 O29 118.79(3) . .
O50 K24 K01 77.71(4) 4_565 .
O50 K24 K01 77.71(4) . .
O36 K24 K01 48.46(3) 4_565 .
O36 K24 K01 48.46(3) . .
O65 K24 K01 132.23(4) . .
O65 K24 K01 132.23(4) 4_565 .
F6 K24 K01 52.09(4) . .
Si5 K24 K01 54.426(18) 4_565 .
Si5 K24 K01 54.425(18) . .
O29 K24 K01 114.10(5) . .
O50 K24 Si17 27.23(4) 4_565 4_565
O50 K24 Si17 104.31(5) . 4_565
O36 K24 Si17 77.15(4) 4_565 4_565
O36 K24 Si17 146.08(4) . 4_565
O65 K24 Si17 89.95(4) . 4_565
O65 K24 Si17 27.82(3) 4_565 4_565
F6 K24 Si17 130.826(18) . 4_565
Si5 K24 Si17 54.29(2) 4_565 4_565
Si5 K24 Si17 122.89(3) . 4_565
O29 K24 Si17 118.12(3) . 4_565
K01 K24 Si17 104.76(2) . 4_565
O46 K25 O46 91.66(8) . 4
O46 K25 O26 113.65(5) . 4
O46 K25 O26 57.28(5) 4 4
O46 K25 O26 57.27(5) . .
O46 K25 O26 113.65(5) 4 .
O26 K25 O26 82.06(7) 4 .
O46 K25 O43 102.19(5) . .
O46 K25 O43 102.19(5) 4 .
O26 K25 O43 137.98(4) 4 .
O26 K25 O43 137.98(4) . .
O46 K25 F13 57.68(4) . .
O46 K25 F13 57.68(4) 4 .
O26 K25 F13 113.75(4) 4 .
O26 K25 F13 113.74(4) . .
O43 K25 F13 67.76(6) . .
O46 K25 O38 153.41(6) . 4
O46 K25 O38 93.34(5) 4 4
O26 K25 O38 50.00(4) 4 4
O26 K25 O38 97.03(5) . 4
O43 K25 O38 102.22(5) . 4
F13 K25 O38 143.74(3) . 4
O46 K25 O38 93.33(5) . .
O46 K25 O38 153.42(6) 4 .
O26 K25 O38 97.03(5) 4 .
O26 K25 O38 50.00(4) . .
O43 K25 O38 102.22(5) . .
F13 K25 O38 143.74(3) . .
O38 K25 O38 71.30(6) 4 .
O46 K25 Si14 125.67(5) . 4
O46 K25 Si14 81.79(4) 4 4
O26 K25 Si14 107.43(4) 4 4
O26 K25 Si14 164.56(4) . 4
O43 K25 Si14 30.620(16) . 4
F13 K25 Si14 74.20(4) . 4
O38 K25 Si14 80.90(4) 4 4
O38 K25 Si14 115.58(4) . 4
O46 K25 Si14 81.79(4) . .
O46 K25 Si14 125.67(5) 4 .
O26 K25 Si14 164.56(4) 4 .
O26 K25 Si14 107.43(4) . .
O43 K25 Si14 30.619(16) . .
F13 K25 Si14 74.20(4) . .
O38 K25 Si14 115.58(4) 4 .
O38 K25 Si14 80.90(4) . .
Si14 K25 Si14 60.80(3) 4 .
O46 K25 O53 90.33(5) . .
O46 K25 O53 150.15(6) 4 .
O26 K25 O53 145.94(5) 4 .
O26 K25 O53 92.29(5) . .
O43 K25 O53 48.44(4) . .
F13 K25 O53 99.33(4) . .
O38 K25 O53 98.07(5) 4 .
O38 K25 O53 55.96(4) . .
Si14 K25 O53 72.98(4) 4 .
Si14 K25 O53 25.76(3) . .
O46 K25 O53 150.15(6) . 4
O46 K25 O53 90.33(5) 4 4
O26 K25 O53 92.29(5) 4 4
O26 K25 O53 145.94(5) . 4
O43 K25 O53 48.44(4) . 4
F13 K25 O53 99.33(4) . 4
O38 K25 O53 55.96(4) 4 4
O38 K25 O53 98.07(5) . 4
Si14 K25 O53 25.76(3) 4 4
Si14 K25 O53 72.98(4) . 4
O53 K25 O53 73.83(6) . 4
O38 K26 O38 97.04(8) . 4
O38 K26 O33 113.48(5) . .
O38 K26 O33 113.48(5) 4 .
O38 K26 F20 65.44(5) . .
O38 K26 F20 65.44(5) 4 .
O33 K26 F20 75.84(6) . .
O38 K26 O58 55.86(5) . .
O38 K26 O58 121.84(6) 4 .
O33 K26 O58 124.32(4) . .
F20 K26 O58 121.24(4) . .
O38 K26 O58 121.84(6) . 4
O38 K26 O58 55.86(5) 4 4
O33 K26 O58 124.32(4) . 4
F20 K26 O58 121.25(4) . 4
O58 K26 O58 93.20(6) . 4
O38 K26 O35 126.18(6) . 4
O38 K26 O35 61.91(5) 4 4
O33 K26 O35 52.15(4) . 4
F20 K26 O35 60.75(4) . 4
O58 K26 O35 176.07(5) . 4
O58 K26 O35 88.19(4) 4 4
O38 K26 O35 61.91(5) . .
O38 K26 O35 126.18(6) 4 .
O33 K26 O35 52.15(4) . .
F20 K26 O35 60.75(4) . .
O58 K26 O35 88.19(4) . .
O58 K26 O35 176.06(5) 4 .
O35 K26 O35 90.18(6) 4 .
O38 K26 Si7 27.99(4) . .
O38 K26 Si7 106.08(5) 4 .
O33 K26 Si7 128.657(19) . .
F20 K26 Si7 93.07(3) . .
O58 K26 Si7 29.02(3) . .
O58 K26 Si7 104.51(4) 4 .
O35 K26 Si7 153.62(4) 4 .
O35 K26 Si7 78.42(4) . .
O38 K26 Si7 106.08(5) . 4
O38 K26 Si7 27.99(4) 4 4
O33 K26 Si7 128.657(18) . 4
F20 K26 Si7 93.07(3) . 4
O58 K26 Si7 104.51(4) . 4
O58 K26 Si7 29.02(3) 4 4
O35 K26 Si7 78.42(4) 4 4
O35 K26 Si7 153.62(4) . 4
Si7 K26 Si7 101.46(3) . 4
O38 K26 Si13 89.94(4) . .
O38 K26 Si13 136.17(5) 4 .
O33 K26 Si13 28.860(15) . .
F20 K26 Si13 78.83(4) . .
O58 K26 Si13 97.76(4) . .
O58 K26 Si13 146.70(4) 4 .
O35 K26 Si13 79.14(4) 4 .
O35 K26 Si13 29.36(3) . .
Si7 K26 Si13 100.13(2) . .
Si7 K26 Si13 157.30(2) 4 .
O38 K26 Si13 136.17(5) . 4
O38 K26 Si13 89.94(4) 4 4
O33 K26 Si13 28.860(15) . 4
F20 K26 Si13 78.83(4) . 4
O58 K26 Si13 146.70(4) . 4
O58 K26 Si13 97.76(4) 4 4
O35 K26 Si13 29.37(3) 4 4
O35 K26 Si13 79.14(4) . 4
Si7 K26 Si13 157.30(2) . 4
Si7 K26 Si13 100.13(2) 4 4
Si13 K26 Si13 57.66(3) . 4
O35 K27 O35 92.29(7) 3_666 2_656
O35 K27 O63 127.15(6) 3_666 .
O35 K27 O63 65.56(5) 2_656 .
O35 K27 O63 65.56(5) 3_666 4_565
O35 K27 O63 127.15(6) 2_656 4_565
O63 K27 O63 89.75(7) . 4_565
O35 K27 F12 63.81(5) 3_666 3_666
O35 K27 F12 63.81(5) 2_656 3_666
O63 K27 F12 63.35(5) . 3_666
O63 K27 F12 63.35(5) 4_565 3_666
O35 K27 O16 122.91(5) 3_666 3_666
O35 K27 O16 122.91(5) 2_656 3_666
O63 K27 O16 57.38(5) . 3_666
O63 K27 O16 57.38(5) 4_565 3_666
F12 K27 O16 91.21(7) 3_666 3_666
O35 K27 Si8 145.40(5) 3_666 .
O35 K27 Si8 92.57(4) 2_656 .
O63 K27 Si8 30.93(4) . .
O63 K27 Si8 84.48(4) 4_565 .
F12 K27 Si8 88.02(4) 3_666 .
O16 K27 Si8 32.830(17) 3_666 .
O35 K27 Si8 92.58(4) 3_666 4_565
O35 K27 Si8 145.40(5) 2_656 4_565
O63 K27 Si8 84.47(4) . 4_565
O63 K27 Si8 30.93(4) 4_565 4_565
F12 K27 Si8 88.02(4) 3_666 4_565
O16 K27 Si8 32.829(17) 3_666 4_565
Si8 K27 Si8 65.31(3) . 4_565
O35 K27 O2 130.18(4) 3_666 1_655
O35 K27 O2 130.18(4) 2_656 1_655
O63 K27 O2 97.21(5) . 1_655
O63 K27 O2 97.21(5) 4_565 1_655
F12 K27 O2 150.93(6) 3_666 1_655
O16 K27 O2 59.72(7) 3_666 1_655
Si8 K27 O2 67.76(4) . 1_655
Si8 K27 O2 67.76(4) 4_565 1_655
O35 K27 O6 52.59(5) 3_666 4_665
O35 K27 O6 107.34(5) 2_656 4_665
O63 K27 O6 172.75(5) . 4_665
O63 K27 O6 96.09(4) 4_565 4_665
F12 K27 O6 115.63(5) 3_666 4_665
O16 K27 O6 129.63(5) 3_666 4_665
Si8 K27 O6 153.91(4) . 4_665
Si8 K27 O6 102.74(4) 4_565 4_665
O2 K27 O6 86.35(5) 1_655 4_665
O35 K27 O6 107.34(5) 3_666 1_655
O35 K27 O6 52.59(5) 2_656 1_655
O63 K27 O6 96.09(4) . 1_655
O63 K27 O6 172.75(5) 4_565 1_655
F12 K27 O6 115.63(5) 3_666 1_655
O16 K27 O6 129.63(5) 3_666 1_655
Si8 K27 O6 102.74(4) . 1_655
Si8 K27 O6 153.91(4) 4_565 1_655
O2 K27 O6 86.35(5) 1_655 1_655
O6 K27 O6 77.78(6) 4_665 1_655
O35 K27 Sc9 37.52(4) 3_666 3_666
O35 K27 Sc9 96.84(4) 2_656 3_666
O63 K27 Sc9 95.40(4) . 3_666
O63 K27 Sc9 37.01(4) 4_565 3_666
F12 K27 Sc9 39.239(14) 3_666 3_666
O16 K27 Sc9 90.43(4) 3_666 3_666
Si8 K27 Sc9 107.88(3) . 3_666
Si8 K27 Sc9 67.94(2) 4_565 3_666
O2 K27 Sc9 132.27(3) 1_655 3_666
O6 K27 Sc9 86.77(4) 4_665 3_666
O6 K27 Sc9 137.55(4) 1_655 3_666
O52 K28 O52 92.31(8) 1_655 4_665
O52 K28 O2 110.05(5) 1_655 1_655
O52 K28 O2 110.05(5) 4_665 1_655
O52 K28 O13 115.15(6) 1_655 4_665
O52 K28 O13 55.05(5) 4_665 4_665
O2 K28 O13 132.33(4) 1_655 4_665
O52 K28 O13 55.05(5) 1_655 1_655
O52 K28 O13 115.15(6) 4_665 1_655
O2 K28 O13 132.33(4) 1_655 1_655
O13 K28 O13 87.54(7) 4_665 1_655
O52 K28 F17 58.43(4) 1_655 .
O52 K28 F17 58.43(4) 4_665 .
O2 K28 F17 78.78(6) 1_655 .
O13 K28 F17 112.76(4) 4_665 .
O13 K28 F17 112.76(4) 1_655 .
O52 K28 O24 113.22(5) 1_655 4_565
O52 K28 O24 61.08(5) 4_665 4_565
O2 K28 O24 49.06(4) 1_655 4_565
O13 K28 O24 97.87(4) 4_665 4_565
O13 K28 O24 168.22(5) 1_655 4_565
F17 K28 O24 55.49(4) . 4_565
O52 K28 O24 61.08(5) 1_655 .
O52 K28 O24 113.22(5) 4_665 .
O2 K28 O24 49.06(4) 1_655 .
O13 K28 O24 168.22(5) 4_665 .
O13 K28 O24 97.87(4) 1_655 .
F17 K28 O24 55.49(4) . .
O24 K28 O24 74.98(6) 4_565 .
O52 K28 Si11 129.91(5) 1_655 4_665
O52 K28 Si11 86.18(4) 4_665 4_665
O2 K28 Si11 29.427(15) 1_655 4_665
O13 K28 Si11 104.58(4) 4_665 4_665
O13 K28 Si11 158.59(4) 1_655 4_665
F17 K28 Si11 79.18(4) . 4_665
O24 K28 Si11 28.62(3) 4_565 4_665
O24 K28 Si11 73.73(4) . 4_665
O52 K28 Si11 86.18(4) 1_655 1_655
O52 K28 Si11 129.91(5) 4_665 1_655
O2 K28 Si11 29.427(15) 1_655 1_655
O13 K28 Si11 158.59(4) 4_665 1_655
O13 K28 Si11 104.58(4) 1_655 1_655
F17 K28 Si11 79.18(4) . 1_655
O24 K28 Si11 73.73(4) 4_565 1_655
O24 K28 Si11 28.62(3) . 1_655
Si11 K28 Si11 58.81(3) 4_665 1_655
O52 K28 O59 153.32(6) 1_655 4_665
O52 K28 O59 92.98(5) 4_665 4_665
O2 K28 O59 92.56(5) 1_655 4_665
O13 K28 O59 49.83(4) 4_665 4_665
O13 K28 O59 99.33(5) 1_655 4_665
F17 K28 O59 143.53(3) . 4_665
O24 K28 O59 92.13(4) 4_565 4_665
O24 K28 O59 138.35(5) . 4_665
Si11 K28 O59 76.55(4) 4_665 4_665
Si11 K28 O59 109.90(4) 1_655 4_665
O52 K28 O59 92.98(5) 1_655 1_655
O52 K28 O59 153.32(6) 4_665 1_655
O2 K28 O59 92.56(5) 1_655 1_655
O13 K28 O59 99.33(5) 4_665 1_655
O13 K28 O59 49.83(4) 1_655 1_655
F17 K28 O59 143.53(3) . 1_655
O24 K28 O59 138.35(5) 4_565 1_655
O24 K28 O59 92.13(4) . 1_655
Si11 K28 O59 109.90(4) 4_665 1_655
Si11 K28 O59 76.55(4) 1_655 1_655
O59 K28 O59 71.38(6) 4_665 1_655
O45 K29 O45 104.50(8) . 4
O45 K29 F1 60.74(4) . .
O45 K29 F1 60.74(4) 4 .
O45 K29 O51 106.89(5) . .
O45 K29 O51 106.89(5) 4 .
F1 K29 O51 81.32(7) . .
O45 K29 O61 55.99(5) . .
O45 K29 O61 115.72(6) 4 .
F1 K29 O61 112.50(5) . .
O51 K29 O61 136.67(4) . .
O45 K29 O61 115.72(6) . 4
O45 K29 O61 55.98(5) 4 4
F1 K29 O61 112.50(5) . 4
O51 K29 O61 136.68(4) . 4
O61 K29 O61 77.84(6) . 4
O45 K29 O3 82.02(5) . .
O45 K29 O3 158.23(6) 4 .
F1 K29 O3 107.42(5) . .
O51 K29 O3 51.59(4) . .
O61 K29 O3 85.31(5) . .
O61 K29 O3 140.02(5) 4 .
O45 K29 O3 158.23(6) . 4
O45 K29 O3 82.02(5) 4 4
F1 K29 O3 107.42(5) . 4
O51 K29 O3 51.59(4) . 4
O61 K29 O3 140.02(5) . 4
O61 K29 O3 85.31(5) 4 4
O3 K29 O3 84.92(7) . 4
O45 K29 O8 127.62(4) . .
O45 K29 O8 127.62(4) 4 .
F1 K29 O8 138.54(6) . .
O51 K29 O8 57.23(7) . .
O61 K29 O8 99.31(5) . .
O61 K29 O8 99.31(5) 4 .
O3 K29 O8 47.87(4) . .
O3 K29 O8 47.87(4) 4 .
O45 K29 O23 58.90(5) . .
O45 K29 O23 117.94(5) 4 .
F1 K29 O23 59.88(4) . .
O51 K29 O23 48.01(4) . .
O61 K29 O23 101.96(4) . .
O61 K29 O23 171.85(5) 4 .
O3 K29 O23 47.55(4) . .
O3 K29 O23 99.56(5) 4 .
O8 K29 O23 88.78(5) . .
O45 K29 O23 117.93(5) . 4
O45 K29 O23 58.90(5) 4 4
F1 K29 O23 59.88(4) . 4
O51 K29 O23 48.01(4) . 4
O61 K29 O23 171.85(5) . 4
O61 K29 O23 101.96(4) 4 4
O3 K29 O23 99.56(5) . 4
O3 K29 O23 47.55(4) 4 4
O8 K29 O23 88.78(5) . 4
O23 K29 O23 77.05(6) . 4
O45 K29 Si18 127.86(5) . 4
O45 K29 Si18 81.70(4) 4 4
F1 K29 Si18 80.26(4) . 4
O51 K29 Si18 28.737(15) . 4
O61 K29 Si18 161.67(4) . 4
O61 K29 Si18 110.31(4) 4 4
O3 K29 Si18 78.09(4) . 4
O3 K29 Si18 31.40(3) 4 4
O8 K29 Si18 63.69(4) . 4
O23 K29 Si18 72.35(4) . 4
O23 K29 Si18 25.80(3) 4 4
O57 K30 O57 92.45(7) . 4_565
O57 K30 O12 55.61(5) . .
O57 K30 O12 113.07(6) 4_565 .
O57 K30 O12 113.08(6) . 4_565
O57 K30 O12 55.61(5) 4_565 4_565
O12 K30 O12 82.98(7) . 4_565
O57 K30 O20 104.18(5) . .
O57 K30 O20 104.18(5) 4_565 .
O12 K30 O20 137.30(4) . .
O12 K30 O20 137.30(4) 4_565 .
O57 K30 F19 58.16(4) . .
O57 K30 F19 58.16(4) 4_565 .
O12 K30 F19 112.48(4) . .
O12 K30 F19 112.49(4) 4_565 .
O20 K30 F19 70.44(6) . .
O57 K30 O54 155.28(6) . 3_666
O57 K30 O54 91.76(5) 4_565 3_666
O12 K30 O54 100.54(5) . 3_666
O12 K30 O54 51.51(5) 4_565 3_666
O20 K30 O54 98.35(5) . 3_666
F19 K30 O54 141.66(3) . 3_666
O57 K30 O54 91.76(5) . 2_656
O57 K30 O54 155.28(6) 4_565 2_656
O12 K30 O54 51.51(5) . 2_656
O12 K30 O54 100.54(5) 4_565 2_656
O20 K30 O54 98.35(5) . 2_656
F19 K30 O54 141.66(3) . 2_656
O54 K30 O54 74.85(6) 3_666 2_656
O57 K30 Si9 125.81(5) . 4_565
O57 K30 Si9 81.57(4) 4_565 4_565
O12 K30 Si9 165.34(4) . 4_565
O12 K30 Si9 107.23(4) 4_565 4_565
O20 K30 Si9 30.449(15) . 4_565
F19 K30 Si9 73.92(3) . 4_565
O54 K30 Si9 78.91(4) 3_666 4_565
O54 K30 Si9 115.05(4) 2_656 4_565
O57 K30 Si9 81.57(4) . .
O57 K30 Si9 125.81(5) 4_565 .
O12 K30 Si9 107.23(4) . .
O12 K30 Si9 165.33(4) 4_565 .
O20 K30 Si9 30.449(15) . .
F19 K30 Si9 73.92(3) . .
O54 K30 Si9 115.05(4) 3_666 .
O54 K30 Si9 78.91(4) 2_656 .
Si9 K30 Si9 60.88(3) 4_565 .
O57 K30 O9 86.55(5) . .
O57 K30 O9 152.83(6) 4_565 .
O12 K30 O9 88.62(5) . .
O12 K30 O9 147.94(5) 4_565 .
O20 K30 O9 50.30(4) . .
F19 K30 O9 99.33(4) . .
O54 K30 O9 100.42(5) 3_666 .
O54 K30 O9 51.79(4) 2_656 .
Si9 K30 O9 77.15(4) 4_565 .
Si9 K30 O9 27.27(3) . .
O57 K30 O9 152.83(6) . 4_565
O57 K30 O9 86.55(5) 4_565 4_565
O12 K30 O9 147.94(5) . 4_565
O12 K30 O9 88.62(5) 4_565 4_565
O20 K30 O9 50.30(4) . 4_565
F19 K30 O9 99.33(4) . 4_565
O54 K30 O9 51.79(4) 3_666 4_565
O54 K30 O9 100.42(5) 2_656 4_565
Si9 K30 O9 27.27(3) 4_565 4_565
Si9 K30 O9 77.15(4) . 4_565
O9 K30 O9 82.26(6) . 4_565
F3 K31 O13 117.27(4) . .
F3 K31 O13 117.27(4) . 4_565
O13 K31 O13 95.52(7) . 4_565
F3 K31 O18 61.52(4) . .
O13 K31 O18 55.77(5) . .
O13 K31 O18 122.51(5) 4_565 .
F3 K31 O18 61.52(4) . 4_565
O13 K31 O18 122.51(5) . 4_565
O13 K31 O18 55.77(5) 4_565 4_565
O18 K31 O18 95.97(7) . 4_565
F3 K31 O40 64.85(4) . 4_565
O13 K31 O40 177.46(5) . 4_565
O13 K31 O40 84.44(5) 4_565 4_565
O18 K31 O40 126.30(5) . 4_565
O18 K31 O40 59.48(5) 4_565 4_565
F3 K31 O40 64.85(4) . .
O13 K31 O40 84.44(5) . .
O13 K31 O40 177.46(5) 4_565 .
O18 K31 O40 59.48(5) . .
O18 K31 O40 126.30(5) 4_565 .
O40 K31 O40 95.49(7) 4_565 .
F3 K31 O55 83.40(6) . .
O13 K31 O55 122.77(4) . .
O13 K31 O55 122.77(4) 4_565 .
O18 K31 O55 114.31(5) . .
O18 K31 O55 114.32(5) 4_565 .
O40 K31 O55 55.49(4) 4_565 .
O40 K31 O55 55.49(4) . .
F3 K31 Si2 82.43(4) . 4_565
O13 K31 Si2 148.44(4) . 4_565
O13 K31 Si2 96.33(4) 4_565 4_565
O18 K31 Si2 135.33(5) . 4_565
O18 K31 Si2 88.09(4) 4_565 4_565
O40 K31 Si2 29.24(4) 4_565 4_565
O40 K31 Si2 82.48(4) . 4_565
O55 K31 Si2 30.140(16) . 4_565
F3 K31 Si2 82.43(4) . .
O13 K31 Si2 96.33(4) . .
O13 K31 Si2 148.44(4) 4_565 .
O18 K31 Si2 88.09(4) . .
O18 K31 Si2 135.33(5) 4_565 .
O40 K31 Si2 82.48(4) 4_565 .
O40 K31 Si2 29.24(4) . .
O55 K31 Si2 30.140(16) . .
Si2 K31 Si2 60.14(3) 4_565 .
F3 K31 Si16 88.98(3) . 4_565
O13 K31 Si16 103.56(4) . 4_565
O13 K31 Si16 29.33(4) 4_565 4_565
O18 K31 Si16 103.57(4) . 4_565
O18 K31 Si16 28.88(4) 4_565 4_565
O40 K31 Si16 77.63(4) 4_565 4_565
O40 K31 Si16 153.09(4) . 4_565
O55 K31 Si16 131.145(18) . 4_565
Si2 K31 Si16 101.04(2) 4_565 4_565
Si2 K31 Si16 160.10(3) . 4_565
F3 K31 Si16 88.98(3) . .
O13 K31 Si16 29.33(4) . .
O13 K31 Si16 103.56(4) 4_565 .
O18 K31 Si16 28.88(4) . .
O18 K31 Si16 103.57(4) 4_565 .
O40 K31 Si16 153.09(4) 4_565 .
O40 K31 Si16 77.63(4) . .
O55 K31 Si16 131.145(18) . .
Si2 K31 Si16 160.11(3) 4_565 .
Si2 K31 Si16 101.05(2) . .
Si16 K31 Si16 96.69(3) 4_565 .
O47 K32 O47 94.85(8) . 4
O47 K32 O63 133.76(6) . 4
O47 K32 O63 59.40(5) 4 4
O47 K32 O63 59.40(5) . .
O47 K32 O63 133.76(6) 4 .
O63 K32 O63 109.23(7) 4 .
O47 K32 F20 121.68(5) . 3_656
O47 K32 F20 121.68(5) 4 3_656
O63 K32 F20 62.63(4) 4 3_656
O63 K32 F20 62.63(4) . 3_656
O47 K32 Si8 31.20(4) . .
O47 K32 Si8 110.15(5) 4 .
O63 K32 Si8 117.86(5) 4 .
O63 K32 Si8 30.55(4) . .
F20 K32 Si8 90.89(3) 3_656 .
O47 K32 Si8 110.15(5) . 4
O47 K32 Si8 31.20(4) 4 4
O63 K32 Si8 30.56(4) 4 4
O63 K32 Si8 117.86(5) . 4
F20 K32 Si8 90.89(3) 3_656 4
Si8 K32 Si8 109.12(4) . 4
O47 K32 O53 97.53(5) . 2_656
O47 K32 O53 167.09(5) 4 2_656
O63 K32 O53 113.12(5) 4 2_656
O63 K32 O53 57.22(5) . 2_656
F20 K32 O53 53.55(4) 3_656 2_656
Si8 K32 O53 82.51(3) . 2_656
Si8 K32 O53 143.44(4) 4 2_656
O47 K32 O53 167.09(5) . 3_656
O47 K32 O53 97.53(5) 4 3_656
O63 K32 O53 57.21(5) 4 3_656
O63 K32 O53 113.12(5) . 3_656
F20 K32 O53 53.55(4) 3_656 3_656
Si8 K32 O53 143.44(4) . 3_656
Si8 K32 O53 82.51(3) 4 3_656
O53 K32 O53 69.90(6) 2_656 3_656
O47 K32 O43 124.36(5) . 3_656
O47 K32 O43 124.36(5) 4 3_656
O63 K32 O43 101.42(5) 4 3_656
O63 K32 O43 101.43(5) . 3_656
F20 K32 O43 72.56(6) 3_656 3_656
Si8 K32 O43 123.89(2) . 3_656
Si8 K32 O43 123.89(2) 4 3_656
O53 K32 O43 44.22(4) 2_656 3_656
O53 K32 O43 44.22(4) 3_656 3_656
O47 K32 K08 49.58(4) . .
O47 K32 K08 49.58(4) 4 .
O63 K32 K08 88.19(4) 4 .
O63 K32 K08 88.19(4) . .
F20 K32 K08 124.31(5) 3_656 .
Si8 K32 K08 60.82(2) . .
Si8 K32 K08 60.82(2) 4 .
O53 K32 K08 143.25(3) 2_656 .
O53 K32 K08 143.25(3) 3_656 .
O43 K32 K08 163.12(5) 3_656 .
O47 K32 Sc9 90.29(4) . 2_656
O47 K32 Sc9 147.77(5) 4 2_656
O63 K32 Sc9 94.78(4) 4 2_656
O63 K32 Sc9 32.05(4) . 2_656
F20 K32 Sc9 34.827(12) 3_656 2_656
Si8 K32 Sc9 62.61(2) . 2_656
Si8 K32 Sc9 118.05(3) 4 2_656
O53 K32 Sc9 36.16(3) 2_656 2_656
O53 K32 Sc9 81.19(3) 3_656 2_656
O43 K32 Sc9 76.50(4) 3_656 2_656
K08 K32 Sc9 116.86(2) . 2_656
O11 K33 F12 71.26(7) . .
O11 K33 O53 106.83(5) . .
F12 K33 O53 66.17(4) . .
O11 K33 O53 106.83(5) . 4_565
F12 K33 O53 66.17(4) . 4_565
O53 K33 O53 106.34(7) . 4_565
O11 K33 O57 137.52(4) . 4_565
F12 K33 O57 118.38(5) . 4_565
O53 K33 O57 114.85(5) . 4_565
O53 K33 O57 54.35(5) 4_565 4_565
O11 K33 O57 137.52(4) . .
F12 K33 O57 118.38(5) . .
O53 K33 O57 54.35(5) . .
O53 K33 O57 114.85(5) 4_565 .
O57 K33 O57 77.60(6) 4_565 .
O11 K33 O44 60.55(7) . .
F12 K33 O44 131.82(6) . .
O53 K33 O44 126.83(4) . .
O53 K33 O44 126.83(4) 4_565 .
O57 K33 O44 98.24(5) 4_565 .
O57 K33 O44 98.24(5) . .
O11 K33 Si14 126.23(2) . 4_565
F12 K33 Si14 89.94(3) . 4_565
O53 K33 Si14 110.38(4) . 4_565
O53 K33 Si14 25.57(4) 4_565 4_565
O57 K33 Si14 29.00(4) 4_565 4_565
O57 K33 Si14 95.98(4) . 4_565
O44 K33 Si14 117.78(3) . 4_565
O11 K33 Si14 126.23(2) . .
F12 K33 Si14 89.94(3) . .
O53 K33 Si14 25.57(4) . .
O53 K33 Si14 110.38(4) 4_565 .
O57 K33 Si14 95.98(4) 4_565 .
O57 K33 Si14 29.00(4) . .
O44 K33 Si14 117.78(3) . .
Si14 K33 Si14 102.71(3) 4_565 .
O11 K33 O38 49.94(4) . 4_565
F12 K33 O38 59.49(4) . 4_565
O53 K33 O38 125.23(5) . 4_565
O53 K33 O38 57.47(5) 4_565 4_565
O57 K33 O38 96.80(4) 4_565 4_565
O57 K33 O38 172.30(5) . 4_565
O44 K33 O38 87.72(5) . 4_565
Si14 K33 O38 76.85(3) 4_565 4_565
Si14 K33 O38 149.34(4) . 4_565
O11 K33 O38 49.94(4) . .
F12 K33 O38 59.49(4) . .
O53 K33 O38 57.47(5) . .
O53 K33 O38 125.23(5) 4_565 .
O57 K33 O38 172.30(5) 4_565 .
O57 K33 O38 96.80(4) . .
O44 K33 O38 87.72(5) . .
Si14 K33 O38 149.34(4) 4_565 .
Si14 K33 O38 76.85(3) . .
O38 K33 O38 88.26(6) 4_565 .
O11 K33 Si7 28.194(14) . 4_565
F12 K33 Si7 74.84(4) . 4_565
O53 K33 Si7 130.15(5) . 4_565
O53 K33 Si7 83.65(4) 4_565 4_565
O57 K33 Si7 110.40(3) 4_565 4_565
O57 K33 Si7 160.05(4) . 4_565
O44 K33 Si7 63.06(4) . 4_565
Si14 K33 Si7 99.03(2) 4_565 4_565
Si14 K33 Si7 153.39(3) . 4_565
O38 K33 Si7 27.30(3) 4_565 4_565
O38 K33 Si7 76.62(4) . 4_565
O21 K34 O21 97.30(8) 4_655 1_655
O21 K34 F16 69.84(5) 4_655 1_655
O21 K34 F16 69.84(5) 1_655 1_655
O21 K34 O33 122.61(5) 4_655 3_656
O21 K34 O33 122.61(5) 1_655 3_656
F16 K34 O33 86.11(7) 1_655 3_656
O21 K34 O6 136.96(6) 4_655 1_655
O21 K34 O6 65.78(5) 1_655 1_655
F16 K34 O6 67.19(5) 1_655 1_655
O33 K34 O6 56.86(4) 3_656 1_655
O21 K34 O6 65.78(5) 4_655 4_655
O21 K34 O6 136.96(6) 1_655 4_655
F16 K34 O6 67.19(5) 1_655 4_655
O33 K34 O6 56.86(4) 3_656 4_655
O6 K34 O6 98.94(7) 1_655 4_655
O21 K34 O10 53.85(5) 4_655 4
O21 K34 O10 112.60(6) 1_655 4
F16 K34 O10 123.66(4) 1_655 4
O33 K34 O10 123.90(5) 3_656 4
O6 K34 O10 168.50(5) 1_655 4
O6 K34 O10 89.63(5) 4_655 4
O21 K34 O10 112.60(6) 4_655 .
O21 K34 O10 53.85(5) 1_655 .
F16 K34 O10 123.66(4) 1_655 .
O33 K34 O10 123.90(5) 3_656 .
O6 K34 O10 89.63(5) 1_655 .
O6 K34 O10 168.50(5) 4_655 .
O10 K34 O10 80.91(7) 4 .
O21 K34 Sc5 101.43(5) 4_655 1_655
O21 K34 Sc5 40.94(4) 1_655 1_655
F16 K34 Sc5 39.459(14) 1_655 1_655
O33 K34 Sc5 88.27(4) 3_656 1_655
O6 K34 Sc5 39.60(4) 1_655 1_655
O6 K34 Sc5 101.25(4) 4_655 1_655
O10 K34 Sc5 145.94(4) 4 1_655
O10 K34 Sc5 90.24(4) . 1_655
O21 K34 Sc5 40.94(4) 4_655 4_655
O21 K34 Sc5 101.43(5) 1_655 4_655
F16 K34 Sc5 39.459(14) 1_655 4_655
O33 K34 Sc5 88.27(4) 3_656 4_655
O6 K34 Sc5 101.25(4) 1_655 4_655
O6 K34 Sc5 39.60(4) 4_655 4_655
O10 K34 Sc5 90.24(4) 4 4_655
O10 K34 Sc5 145.94(4) . 4_655
Sc5 K34 Sc5 78.86(3) 1_655 4_655
O21 K34 Si13 145.83(5) 4_655 2_656
O21 K34 Si13 95.34(4) 1_655 2_656
F16 K34 Si13 85.16(4) 1_655 2_656
O33 K34 Si13 29.327(15) 3_656 2_656
O6 K34 Si13 30.99(4) 1_655 2_656
O6 K34 Si13 83.47(4) 4_655 2_656
O10 K34 Si13 144.76(4) 4 2_656
O10 K34 Si13 100.49(4) . 2_656
Sc5 K34 Si13 69.11(2) 1_655 2_656
Sc5 K34 Si13 105.35(3) 4_655 2_656
O21 K34 Si13 95.34(4) 4_655 3_656
O21 K34 Si13 145.83(5) 1_655 3_656
F16 K34 Si13 85.16(4) 1_655 3_656
O33 K34 Si13 29.327(15) 3_656 3_656
O6 K34 Si13 83.47(4) 1_655 3_656
O6 K34 Si13 30.99(4) 4_655 3_656
O10 K34 Si13 100.49(4) 4 3_656
O10 K34 Si13 144.76(4) . 3_656
Sc5 K34 Si13 105.35(3) 1_655 3_656
Sc5 K34 Si13 69.11(2) 4_655 3_656
Si13 K34 Si13 58.57(3) 2_656 3_656
O61 K35 O61 89.42(7) 4 .
O61 K35 O1 107.63(5) 4 .
O61 K35 O1 107.63(5) . .
O61 K35 F10 60.61(5) 4 .
O61 K35 F10 60.61(5) . .
O1 K35 F10 68.90(6) . .
O61 K35 O17 55.14(5) 4 4
O61 K35 O17 110.73(5) . 4
O1 K35 O17 137.09(4) . 4
F10 K35 O17 115.32(5) . 4
O61 K35 O17 110.73(5) 4 .
O61 K35 O17 55.14(5) . .
O1 K35 O17 137.09(4) . .
F10 K35 O17 115.32(5) . .
O17 K35 O17 82.26(7) 4 .
O61 K35 O32 90.94(5) 4 4
O61 K35 O32 155.70(6) . 4
O1 K35 O32 95.40(5) . 4
F10 K35 O32 138.45(3) . 4
O17 K35 O32 51.55(5) 4 4
O17 K35 O32 102.41(5) . 4
O61 K35 O32 155.70(6) 4 .
O61 K35 O32 90.94(5) . .
O1 K35 O32 95.40(5) . .
F10 K35 O32 138.45(3) . .
O17 K35 O32 102.41(5) 4 .
O17 K35 O32 51.55(5) . .
O32 K35 O32 79.00(6) 4 .
O61 K35 O65 57.53(5) 4 4
O61 K35 O65 116.59(5) . 4
O1 K35 O65 51.90(4) . 4
F10 K35 O65 56.07(4) . 4
O17 K35 O65 93.15(4) 4 4
O17 K35 O65 167.28(5) . 4
O32 K35 O65 83.62(4) 4 4
O32 K35 O65 141.16(5) . 4
O61 K35 O65 116.59(5) 4 .
O61 K35 O65 57.53(5) . .
O1 K35 O65 51.90(4) . .
F10 K35 O65 56.07(4) . .
O17 K35 O65 167.28(5) 4 .
O17 K35 O65 93.16(4) . .
O32 K35 O65 141.16(5) 4 .
O32 K35 O65 83.62(4) . .
O65 K35 O65 88.80(6) 4 .
O61 K35 Si17 127.47(5) 4 .
O61 K35 Si17 86.14(4) . .
O1 K35 Si17 28.695(15) . .
F10 K35 Si17 72.02(4) . .
O17 K35 Si17 163.12(4) 4 .
O17 K35 Si17 108.99(4) . .
O32 K35 Si17 112.46(4) 4 .
O32 K35 Si17 76.78(4) . .
O65 K35 Si17 78.31(4) 4 .
O65 K35 Si17 29.02(3) . .
O61 K35 Si17 86.14(4) 4 4
O61 K35 Si17 127.46(5) . 4
O1 K35 Si17 28.695(15) . 4
F10 K35 Si17 72.02(4) . 4
O17 K35 Si17 108.99(4) 4 4
O17 K35 Si17 163.12(4) . 4
O32 K35 Si17 76.78(4) 4 4
O32 K35 Si17 112.46(4) . 4
O65 K35 Si17 29.02(3) 4 4
O65 K35 Si17 78.31(4) . 4
Si17 K35 Si17 57.38(3) . 4
F11 K36 O4 65.46(4) . .
F11 K36 O4 65.46(4) . 4_565
O4 K36 O4 104.75(8) . 4_565
F11 K36 O48 63.04(4) . 4_565
O4 K36 O48 127.34(6) . 4_565
O4 K36 O48 62.55(5) 4_565 4_565
F11 K36 O48 63.04(4) . .
O4 K36 O48 62.55(5) . .
O4 K36 O48 127.33(6) 4_565 .
O48 K36 O48 84.73(7) 4_565 .
F11 K36 O60 118.61(5) . .
O4 K36 O60 55.17(5) . .
O4 K36 O60 114.53(5) 4_565 .
O48 K36 O60 176.14(5) 4_565 .
O48 K36 O60 99.13(4) . .
F11 K36 O60 118.61(5) . 4_565
O4 K36 O60 114.52(5) . 4_565
O4 K36 O60 55.17(5) 4_565 4_565
O48 K36 O60 99.13(4) 4_565 4_565
O48 K36 O60 176.14(5) . 4_565
O60 K36 O60 77.01(6) . 4_565
F11 K36 O29 87.54(6) . .
O4 K36 O29 115.42(5) . .
O4 K36 O29 115.42(5) 4_565 .
O48 K36 O29 52.96(4) 4_565 .
O48 K36 O29 52.96(4) . .
O60 K36 O29 129.71(5) . .
O60 K36 O29 129.71(5) 4_565 .
F11 K36 O29 143.11(6) . 3_665
O4 K36 O29 126.92(4) . 3_665
O4 K36 O29 126.92(4) 4_565 3_665
O48 K36 O29 90.71(5) 4_565 3_665
O48 K36 O29 90.71(5) . 3_665
O60 K36 O29 89.34(5) . 3_665
O60 K36 O29 89.34(5) 4_565 3_665
O29 K36 O29 55.57(8) . 3_665
F11 K36 Si1 84.62(4) . .
O4 K36 Si1 87.48(4) . .
O4 K36 Si1 137.68(5) 4_565 .
O48 K36 Si1 77.68(4) 4_565 .
O48 K36 Si1 28.37(4) . .
O60 K36 Si1 105.77(4) . .
O60 K36 Si1 152.57(4) 4_565 .
O29 K36 Si1 29.855(16) . .
O29 K36 Si1 63.66(4) 3_665 .
F11 K36 Si1 84.62(4) . 4_565
O4 K36 Si1 137.68(5) . 4_565
O4 K36 Si1 87.48(4) 4_565 4_565
O48 K36 Si1 28.37(4) 4_565 4_565
O48 K36 Si1 77.68(4) . 4_565
O60 K36 Si1 152.57(4) . 4_565
O60 K36 Si1 105.77(4) 4_565 4_565
O29 K36 Si1 29.855(16) . 4_565
O29 K36 Si1 63.66(4) 3_665 4_565
Si1 K36 Si1 59.28(3) . 4_565
F11 K36 Si4 91.41(3) . .
O4 K36 Si4 28.47(4) . .
O4 K36 Si4 107.83(4) 4_565 .
O48 K36 Si4 154.44(4) 4_565 .
O48 K36 Si4 83.90(4) . .
O60 K36 Si4 27.39(4) . .
O60 K36 Si4 92.51(4) 4_565 .
O29 K36 Si4 131.561(16) . .
O29 K36 Si4 112.23(3) 3_665 .
Si1 K36 Si4 101.83(2) . .
Si1 K36 Si4 160.95(2) 4_565 .
O48 Si1 O37 115.33(10) . .
O48 Si1 O29 111.61(11) . .
O37 Si1 O29 109.39(10) . .
O48 Si1 O7 109.10(8) . .
O37 Si1 O7 104.45(8) . .
O29 Si1 O7 106.35(12) . .
O48 Si1 K18 56.87(6) . .
O37 Si1 K18 60.80(6) . .
O29 Si1 K18 145.57(9) . .
O7 Si1 K18 108.07(8) . .
O48 Si1 K36 63.88(7) . .
O37 Si1 K36 172.16(7) . .
O29 Si1 K36 65.12(8) . .
O7 Si1 K36 82.83(5) . .
K18 Si1 K36 120.15(3) . .
O48 Si1 K07 59.72(7) . 3_655
O37 Si1 K07 110.52(6) . 3_655
O29 Si1 K07 138.38(9) . 3_655
O7 Si1 K07 52.07(5) . 3_655
K18 Si1 K07 68.19(2) . 3_655
K36 Si1 K07 76.15(2) . 3_655
O48 Si1 K24 73.55(7) . .
O37 Si1 K24 78.88(6) . .
O29 Si1 K24 67.48(9) . .
O7 Si1 K24 173.79(8) . .
K18 Si1 K24 78.11(2) . .
K36 Si1 K24 93.61(2) . .
K07 Si1 K24 132.02(3) 3_655 .
O48 Si1 K07 122.23(6) . .
O37 Si1 K07 58.89(6) . .
O29 Si1 K07 124.63(9) . .
O7 Si1 K07 45.91(5) . .
K18 Si1 K07 80.71(2) . .
K36 Si1 K07 128.61(3) . .
K07 Si1 K07 69.53(2) 3_655 .
K24 Si1 K07 137.77(3) . .
O48 Si1 K36 164.21(7) . 3_665
O37 Si1 K36 79.62(7) . 3_665
O29 Si1 K36 55.76(8) . 3_665
O7 Si1 K36 69.65(5) . 3_665
K18 Si1 K36 138.90(3) . 3_665
K36 Si1 K36 100.59(3) . 3_665
K07 Si1 K36 121.69(3) 3_655 3_665
K24 Si1 K36 106.21(2) . 3_665
K07 Si1 K36 68.937(19) . 3_665
O40 Si2 O49 114.60(9) . .
O40 Si2 O55 119.30(11) . .
O49 Si2 O55 107.76(11) . .
O40 Si2 O27 105.24(9) . .
O49 Si2 O27 100.82(9) . .
O55 Si2 O27 107.20(11) . .
O40 Si2 K31 65.06(7) . .
O49 Si2 K31 97.44(7) . .
O55 Si2 K31 68.23(9) . .
O27 Si2 K31 161.67(7) . .
O40 Si2 K10 47.70(6) . .
O49 Si2 K10 67.97(6) . .
O55 Si2 K10 147.57(10) . .
O27 Si2 K10 105.14(6) . .
K31 Si2 K10 80.24(2) . .
O40 Si2 K01 78.85(7) . .
O49 Si2 K01 165.98(7) . .
O55 Si2 K01 66.12(8) . .
O27 Si2 K01 70.49(6) . .
K31 Si2 K01 91.88(2) . .
K10 Si2 K01 124.26(3) . .
O40 Si2 K20 117.06(6) . .
O49 Si2 K20 53.91(6) . .
O55 Si2 K20 122.77(9) . .
O27 Si2 K20 47.24(6) . .
K31 Si2 K20 150.54(3) . .
K10 Si2 K20 81.98(2) . .
K01 Si2 K20 117.56(3) . .
O40 Si2 K22 173.89(7) . 3_665
O49 Si2 K22 63.79(6) . 3_665
O55 Si2 K22 57.47(9) . 3_665
O27 Si2 K22 80.86(6) . 3_665
K31 Si2 K22 108.99(2) . 3_665
K10 Si2 K22 131.62(3) . 3_665
K01 Si2 K22 103.27(2) . 3_665
K20 Si2 K22 67.240(19) . 3_665
O40 Si2 K21 69.46(7) . .
O49 Si2 K21 113.17(6) . .
O55 Si2 K21 128.23(9) . .
O27 Si2 K21 35.89(6) . .
K31 Si2 K21 132.62(3) . .
K10 Si2 K21 79.09(2) . .
K01 Si2 K21 66.526(18) . .
K20 Si2 K21 65.50(2) . .
K22 Si2 K21 116.65(2) 3_665 .
O15 Si3 O31 114.56(9) 2_655 .
O15 Si3 O14 102.22(10) 2_655 3_665
O31 Si3 O14 118.36(10) . 3_665
O15 Si3 O27 105.54(9) 2_655 .
O31 Si3 O27 104.92(9) . .
O14 Si3 O27 110.69(11) 3_665 .
O15 Si3 K17 88.95(7) 2_655 3_665
O31 Si3 K17 72.95(6) . 3_665
O14 Si3 K17 59.67(9) 3_665 3_665
O27 Si3 K17 164.51(7) . 3_665
O15 Si3 K20 49.86(6) 2_655 .
O31 Si3 K20 112.95(6) . .
O14 Si3 K20 128.51(9) 3_665 .
O27 Si3 K20 57.35(6) . .
K17 Si3 K20 137.96(3) 3_665 .
O15 Si3 K21 114.81(6) 2_655 .
O31 Si3 K21 54.60(6) . .
O14 Si3 K21 141.72(9) 3_665 .
O27 Si3 K21 51.44(6) . .
K17 Si3 K21 127.36(3) 3_665 .
K20 Si3 K21 74.62(2) . .
O15 Si3 K12 62.65(6) 2_655 .
O31 Si3 K12 52.27(6) . .
O14 Si3 K12 135.91(9) 3_665 .
O27 Si3 K12 113.25(6) . .
K17 Si3 K12 78.03(2) 3_665 .
K20 Si3 K12 75.40(2) . .
K21 Si3 K12 73.84(2) . .
O15 Si3 K01 169.72(7) 2_655 .
O31 Si3 K01 75.24(6) . .
O14 Si3 K01 69.18(8) 3_665 .
O27 Si3 K01 73.53(6) . .
K17 Si3 K01 91.24(3) 3_665 .
K20 Si3 K01 130.81(3) . .
K21 Si3 K01 72.94(2) . .
K12 Si3 K01 127.38(3) . .
O15 Si3 K22 61.57(6) 2_655 3_665
O31 Si3 K22 170.03(7) . 3_665
O14 Si3 K22 56.40(8) 3_665 3_665
O27 Si3 K22 85.05(6) . 3_665
K17 Si3 K22 97.45(3) 3_665 3_665
K20 Si3 K22 72.25(2) . 3_665
K21 Si3 K22 135.15(3) . 3_665
K12 Si3 K22 124.10(3) . 3_665
K01 Si3 K22 108.24(2) . 3_665
O60 Si4 O4 113.40(10) . .
O60 Si4 O8 110.93(11) . .
O4 Si4 O8 111.04(11) . .
O60 Si4 O3 111.51(10) . .
O4 Si4 O3 102.66(9) . .
O8 Si4 O3 106.85(11) . .
O60 Si4 K12 82.71(7) . 3_655
O4 Si4 K12 161.66(7) . 3_655
O8 Si4 K12 52.52(8) . 3_655
O3 Si4 K12 77.87(7) . 3_655
O60 Si4 K07 84.87(7) . 3_655
O4 Si4 K07 69.57(6) . 3_655
O8 Si4 K07 64.89(8) . 3_655
O3 Si4 K07 163.61(7) . 3_655
K12 Si4 K07 104.87(3) 3_655 3_655
O60 Si4 K36 63.01(7) . .
O4 Si4 K36 52.38(6) . .
O8 Si4 K36 143.62(9) . .
O3 Si4 K36 108.47(7) . .
K12 Si4 K36 145.28(3) 3_655 .
K07 Si4 K36 78.73(2) 3_655 .
O60 Si4 K29 173.64(7) . .
O4 Si4 K29 72.92(7) . .
O8 Si4 K29 66.07(9) . .
O3 Si4 K29 65.26(7) . .
K12 Si4 K29 91.17(3) 3_655 .
K07 Si4 K29 98.40(3) 3_655 .
K36 Si4 K29 122.88(3) . .
O60 Si4 K16 107.31(7) . .
O4 Si4 K16 72.33(6) . .
O8 Si4 K16 135.34(9) . .
O3 Si4 K16 35.54(6) . .
K12 Si4 K16 112.50(3) 3_655 .
K07 Si4 K16 141.72(3) 3_655 .
K36 Si4 K16 75.41(2) . .
K29 Si4 K16 73.44(2) . .
O60 Si4 K17 51.03(7) . .
O4 Si4 K17 123.97(6) . .
O8 Si4 K17 124.90(9) . .
O3 Si4 K17 60.48(7) . .
K12 Si4 K17 72.60(2) 3_655 .
K07 Si4 K17 135.89(3) 3_655 .
K36 Si4 K17 81.06(2) . .
K29 Si4 K17 125.41(3) . .
K16 Si4 K17 66.50(2) . .
O36 Si5 O41 113.23(9) . .
O36 Si5 O5 113.28(11) . .
O41 Si5 O5 107.89(11) . .
O36 Si5 O50 108.89(9) . .
O41 Si5 O50 104.41(9) . .
O5 Si5 O50 108.70(11) . .
O36 Si5 K21 66.09(6) . .
O41 Si5 K21 90.43(7) . .
O5 Si5 K21 63.47(9) . .
O50 Si5 K21 164.98(7) . .
O36 Si5 K01 60.42(6) . .
O41 Si5 K01 56.30(6) . .
O5 Si5 K01 146.90(9) . .
O50 Si5 K01 103.70(7) . .
K21 Si5 K01 86.32(3) . .
O36 Si5 K24 65.87(6) . .
O41 Si5 K24 103.54(6) . .
O5 Si5 K24 145.07(9) . .
O50 Si5 K24 47.50(6) . .
K21 Si5 K24 131.67(3) . .
K01 Si5 K24 65.71(2) . .
O36 Si5 K14 117.52(6) . .
O41 Si5 K14 47.98(6) . .
O5 Si5 K14 129.10(9) . .
O50 Si5 K14 57.40(6) . .
K21 Si5 K14 137.61(3) . .
K01 Si5 K14 65.25(2) . .
K24 Si5 K14 65.45(2) . .
O36 Si5 K03 165.76(7) . .
O41 Si5 K03 76.40(7) . .
O5 Si5 K03 52.62(9) . .
O50 Si5 K03 77.28(6) . .
K21 Si5 K03 104.57(3) . .
K01 Si5 K03 131.72(3) . .
K24 Si5 K03 123.59(3) . .
K14 Si5 K03 76.69(2) . .
O36 Si5 K18 71.13(7) . .
O41 Si5 K18 175.35(7) . .
O5 Si5 K18 70.91(9) . .
O50 Si5 K18 72.12(6) . .
K21 Si5 K18 92.94(3) . .
K01 Si5 K18 127.11(3) . .
K24 Si5 K18 76.53(2) . .
K14 Si5 K18 129.10(3) . .
K03 Si5 K18 99.63(2) . .
O62 Si6 O13 112.63(10) . .
O62 Si6 O30 115.76(11) . .
O13 Si6 O30 100.54(11) . .
O62 Si6 O52 112.79(9) . .
O13 Si6 O52 105.63(9) . .
O30 Si6 O52 108.39(11) . .
O62 Si6 K22 55.89(7) . 1_455
O13 Si6 K22 113.00(7) . 1_455
O30 Si6 K22 146.12(9) . 1_455
O52 Si6 K22 58.96(6) . 1_455
O62 Si6 K13 169.20(7) . .
O13 Si6 K13 74.78(7) . .
O30 Si6 K13 53.96(9) . .
O52 Si6 K13 71.02(6) . .
K22 Si6 K13 129.76(3) 1_455 .
O62 Si6 K20 78.70(7) . 3
O13 Si6 K20 163.26(7) . 3
O30 Si6 K20 62.84(8) . 3
O52 Si6 K20 79.54(6) . 3
K22 Si6 K20 83.43(2) 1_455 3
K13 Si6 K20 92.42(3) . 3
O62 Si6 K28 113.02(7) . 1_455
O13 Si6 K28 62.91(7) . 1_455
O30 Si6 K28 131.08(9) . 1_455
O52 Si6 K28 46.27(6) . 1_455
K22 Si6 K28 65.76(2) 1_455 1_455
K13 Si6 K28 77.13(2) . 1_455
K20 Si6 K28 125.49(3) 3 1_455
O62 Si6 K10 83.30(7) . .
O13 Si6 K10 64.24(7) . .
O30 Si6 K10 63.66(9) . .
O52 Si6 K10 163.78(7) . .
K22 Si6 K10 135.67(3) 1_455 .
K13 Si6 K10 93.52(3) . .
K20 Si6 K10 106.76(3) 3 .
K28 Si6 K10 126.95(3) 1_455 .
O62 Si6 K31 71.43(7) . .
O13 Si6 K31 42.97(6) . .
O30 Si6 K31 131.06(9) . .
O52 Si6 K31 112.24(6) . .
K22 Si6 K31 80.31(2) 1_455 .
K13 Si6 K31 117.20(3) . .
K20 Si6 K31 150.13(3) 3 .
K28 Si6 K31 69.06(2) 1_455 .
K10 Si6 K31 69.85(2) . .
O38 Si7 O58 111.53(9) . .
O38 Si7 O26 106.58(9) . .
O58 Si7 O26 110.80(9) . .
O38 Si7 O11 107.13(10) . .
O58 Si7 O11 110.90(10) . .
O26 Si7 O11 109.75(12) . .
O38 Si7 K23 171.37(7) . .
O58 Si7 K23 77.09(7) . .
O26 Si7 K23 69.58(7) . .
O11 Si7 K23 68.08(8) . .
O38 Si7 K26 46.06(6) . .
O58 Si7 K26 68.52(6) . .
O26 Si7 K26 107.81(7) . .
O11 Si7 K26 139.29(9) . .
K23 Si7 K26 142.05(3) . .
O38 Si7 K15 78.45(7) . .
O58 Si7 K15 72.41(6) . .
O26 Si7 K15 171.78(7) . .
O11 Si7 K15 62.19(9) . .
K23 Si7 K15 104.50(3) . .
K26 Si7 K15 80.38(2) . .
O38 Si7 K33 72.74(7) . .
O58 Si7 K33 160.84(7) . .
O26 Si7 K33 84.63(7) . .
O11 Si7 K33 51.30(8) . .
K23 Si7 K33 98.96(3) . .
K26 Si7 K33 118.77(3) . .
K15 Si7 K33 90.83(3) . .
O38 Si7 K25 56.62(6) . .
O58 Si7 K25 125.91(6) . .
O26 Si7 K25 49.98(6) . .
O11 Si7 K25 123.12(9) . .
K23 Si7 K25 119.24(3) . .
K26 Si7 K25 72.42(2) . .
K15 Si7 K25 134.78(3) . .
K33 Si7 K25 72.55(2) . .
O38 Si7 K02 109.80(6) . .
O58 Si7 K02 75.95(6) . .
O26 Si7 K02 36.95(6) . .
O11 Si7 K02 136.32(9) . .
K23 Si7 K02 72.09(2) . .
K26 Si7 K02 84.15(2) . .
K15 Si7 K02 148.05(3) . .
K33 Si7 K02 121.11(3) . .
K25 Si7 K02 64.07(2) . .
O63 Si8 O47 114.14(10) . .
O63 Si8 O10 111.08(9) . .
O47 Si8 O10 109.85(9) . .
O63 Si8 O16 110.10(11) . 3_666
O47 Si8 O16 104.24(10) . 3_666
O10 Si8 O16 106.99(11) . 3_666
O63 Si8 K27 63.06(6) . .
O47 Si8 K27 165.49(7) . .
O10 Si8 K27 83.76(7) . .
O16 Si8 K27 65.73(8) 3_666 .
O63 Si8 K32 62.60(6) . .
O47 Si8 K32 58.17(6) . .
O10 Si8 K32 105.37(7) . .
O16 Si8 K32 147.05(9) 3_666 .
K27 Si8 K32 124.41(3) . .
O63 Si8 K19 60.89(7) . 3_666
O47 Si8 K19 87.54(7) . 3_666
O10 Si8 K19 162.51(7) . 3_666
O16 Si8 K19 65.28(9) 3_666 3_666
K27 Si8 K19 78.75(3) . 3_666
K32 Si8 K19 85.10(3) . 3_666
O63 Si8 K08 121.50(7) . .
O47 Si8 K08 52.30(6) . .
O10 Si8 K08 58.90(6) . .
O16 Si8 K08 128.26(9) 3_666 .
K27 Si8 K08 142.04(3) . .
K32 Si8 K08 66.02(2) . .
K19 Si8 K08 138.47(3) 3_666 .
O63 Si8 K11 165.25(7) . .
O47 Si8 K11 75.65(7) . .
O10 Si8 K11 73.53(6) . .
O16 Si8 K11 55.55(8) 3_666 .
K27 Si8 K11 104.58(3) . .
K32 Si8 K11 130.82(3) . .
K19 Si8 K11 110.47(2) 3_666 .
K08 Si8 K11 73.10(2) . .
O9 Si9 O32 118.57(10) . .
O9 Si9 O20 113.20(11) . .
O32 Si9 O20 109.18(11) . .
O9 Si9 O17 106.87(9) . .
O32 Si9 O17 105.57(9) . .
O20 Si9 O17 101.75(11) . .
O9 Si9 K09 168.34(7) . .
O32 Si9 K09 67.17(6) . .
O20 Si9 K09 55.46(9) . .
O17 Si9 K09 79.88(6) . .
O9 Si9 K05 75.14(7) . .
O32 Si9 K05 165.50(7) . .
O20 Si9 K05 58.26(8) . .
O17 Si9 K05 72.51(6) . .
K09 Si9 K05 98.49(3) . .
O9 Si9 K30 77.57(7) . .
O32 Si9 K30 82.69(7) . .
O20 Si9 K30 64.84(9) . .
O17 Si9 K30 166.28(7) . .
K09 Si9 K30 93.74(3) . .
K05 Si9 K30 96.70(3) . .
O9 Si9 K06 48.77(7) . .
O32 Si9 K06 71.02(6) . .
O20 Si9 K06 144.93(10) . .
O17 Si9 K06 112.08(6) . .
K09 Si9 K06 138.19(3) . .
K05 Si9 K06 123.29(3) . .
K30 Si9 K06 80.77(2) . .
O9 Si9 K04 69.65(7) . .
O32 Si9 K04 108.34(7) . .
O20 Si9 K04 133.52(9) . .
O17 Si9 K04 41.46(6) . .
K09 Si9 K04 119.43(3) . .
K05 Si9 K04 80.04(2) . .
K30 Si9 K04 146.83(3) . .
K06 Si9 K04 74.02(2) . .
O9 Si9 K35 118.08(7) . .
O32 Si9 K35 54.77(7) . .
O20 Si9 K35 127.25(9) . .
O17 Si9 K35 52.49(6) . .
K09 Si9 K35 73.58(2) . .
K05 Si9 K35 124.99(3) . .
K30 Si9 K35 137.38(3) . .
K06 Si9 K35 82.75(2) . .
K04 Si9 K35 60.42(2) . .
O61 Si10 O28 114.21(11) . .
O61 Si10 O45 109.97(9) . .
O28 Si10 O45 118.41(11) . .
O61 Si10 O17 108.29(9) . .
O28 Si10 O17 104.45(11) . .
O45 Si10 O17 99.85(9) . .
O61 Si10 K09 80.43(7) . .
O28 Si10 K09 52.49(9) . .
O45 Si10 K09 169.22(7) . .
O17 Si10 K09 78.79(6) . .
O61 Si10 K29 62.95(6) . .
O28 Si10 K29 148.24(10) . .
O45 Si10 K29 47.80(6) . .
O17 Si10 K29 106.22(6) . .
K09 Si10 K29 142.93(3) . .
O61 Si10 K04 102.28(7) . .
O28 Si10 K04 137.18(9) . .
O45 Si10 K04 64.44(6) . .
O17 Si10 K04 40.09(6) . .
K09 Si10 K04 117.15(3) . .
K29 Si10 K04 68.73(2) . .
O61 Si10 K35 47.55(7) . .
O28 Si10 K35 129.74(9) . .
O45 Si10 K35 111.63(6) . .
O17 Si10 K35 61.05(6) . .
K09 Si10 K35 77.25(2) . .
K29 Si10 K35 73.91(2) . .
K04 Si10 K35 63.21(2) . .
O61 Si10 K16 92.93(7) . .
O28 Si10 K16 71.63(9) . .
O45 Si10 K16 65.31(6) . .
O17 Si10 K16 157.66(7) . .
K09 Si10 K16 112.50(3) . .
K29 Si10 K16 76.87(2) . .
K04 Si10 K16 129.72(3) . .
K35 Si10 K16 138.62(3) . .
O61 Si10 K05 165.25(7) . .
O28 Si10 K05 65.47(9) . .
O45 Si10 K05 81.33(6) . .
O17 Si10 K05 59.22(6) . .
K09 Si10 K05 88.91(3) . .
K29 Si10 K05 125.79(3) . .
K04 Si10 K05 73.50(2) . .
K35 Si10 K05 120.20(3) . .
K16 Si10 K05 100.59(2) . .
O21 Si11 O24 120.50(10) . 1_455
O21 Si11 O2 116.02(11) . .
O24 Si11 O2 106.45(11) 1_455 .
O21 Si11 O10 103.01(9) . 1_455
O24 Si11 O10 104.55(9) 1_455 1_455
O2 Si11 O10 104.43(12) . 1_455
O21 Si11 K28 88.27(7) . 1_455
O24 Si11 K28 71.77(7) 1_455 1_455
O2 Si11 K28 66.91(9) . 1_455
O10 Si11 K28 168.22(7) 1_455 1_455
O21 Si11 K34 42.66(7) . 1_455
O24 Si11 K34 119.98(6) 1_455 1_455
O2 Si11 K34 133.36(10) . 1_455
O10 Si11 K34 61.51(6) 1_455 1_455
K28 Si11 K34 130.17(3) 1_455 1_455
O21 Si11 K13 55.66(7) . .
O24 Si11 K13 65.07(6) 1_455 .
O2 Si11 K13 141.90(10) . .
O10 Si11 K13 113.67(7) 1_455 .
K28 Si11 K13 75.42(2) 1_455 .
K34 Si11 K13 69.51(2) 1_455 .
O21 Si11 K27 86.36(7) . 1_455
O24 Si11 K27 153.05(7) 1_455 1_455
O2 Si11 K27 58.04(9) . 1_455
O10 Si11 K27 63.59(6) 1_455 1_455
K28 Si11 K27 114.57(3) 1_455 1_455
K34 Si11 K27 77.27(2) 1_455 1_455
K13 Si11 K27 141.24(3) . 1_455
O21 Si11 K11 176.24(8) . 1_455
O24 Si11 K11 55.93(6) 1_455 1_455
O2 Si11 K11 65.49(9) . 1_455
O10 Si11 K11 79.61(6) 1_455 1_455
K28 Si11 K11 89.29(2) 1_455 1_455
K34 Si11 K11 139.15(3) 1_455 1_455
K13 Si11 K11 120.89(3) . 1_455
K27 Si11 K11 97.26(2) 1_455 1_455
O21 Si11 K08 110.53(7) . 1_455
O24 Si11 K08 65.31(7) 1_455 1_455
O2 Si11 K08 128.17(9) . 1_455
O10 Si11 K08 41.82(6) 1_455 1_455
K28 Si11 K08 136.98(3) 1_455 1_455
K34 Si11 K08 72.98(2) 1_455 1_455
K13 Si11 K08 83.90(2) . 1_455
K27 Si11 K08 105.24(2) 1_455 1_455
K11 Si11 K08 69.567(19) 1_455 1_455
O42 Si12 O44 115.36(11) . .
O42 Si12 O46 112.05(9) . .
O44 Si12 O46 114.75(10) . .
O42 Si12 O26 107.00(9) . .
O44 Si12 O26 106.15(11) . .
O46 Si12 O26 99.79(8) . .
O42 Si12 K14 63.59(7) . .
O44 Si12 K14 64.54(9) . .
O46 Si12 K14 102.85(7) . .
O26 Si12 K14 157.35(7) . .
O42 Si12 K03 47.18(7) . .
O44 Si12 K03 144.50(10) . .
O46 Si12 K03 65.33(6) . .
O26 Si12 K03 108.75(7) . .
K14 Si12 K03 80.56(2) . .
O42 Si12 K23 83.89(7) . .
O44 Si12 K23 60.33(9) . .
O46 Si12 K23 162.76(7) . .
O26 Si12 K23 68.07(6) . .
K14 Si12 K23 89.92(3) . .
K03 Si12 K23 129.18(3) . .
O42 Si12 K02 57.14(7) . .
O44 Si12 K02 137.69(9) . .
O46 Si12 K02 105.20(6) . .
O26 Si12 K02 51.65(6) . .
K14 Si12 K02 120.22(3) . .
K03 Si12 K02 65.67(2) . .
K23 Si12 K02 77.38(2) . .
O42 Si12 K25 111.52(7) . .
O44 Si12 K25 133.12(10) . .
O46 Si12 K25 42.70(6) . .
O26 Si12 K25 58.55(6) . .
K14 Si12 K25 143.26(3) . .
K03 Si12 K25 73.17(2) . .
K23 Si12 K25 126.61(3) . .
K02 Si12 K25 71.19(2) . .
O42 Si12 K33 174.75(7) . .
O44 Si12 K33 59.73(9) . .
O46 Si12 K33 70.13(6) . .
O26 Si12 K33 76.93(6) . .
K14 Si12 K33 111.46(3) . .
K03 Si12 K33 135.43(3) . .
K23 Si12 K33 94.57(2) . .
K02 Si12 K33 127.46(3) . .
K25 Si12 K33 73.42(2) . .
O22 Si13 O33 108.45(12) . .
O22 Si13 O35 112.11(8) . .
O33 Si13 O35 109.57(11) . .
O22 Si13 O6 109.15(8) . 2_556
O33 Si13 O6 111.09(11) . 2_556
O35 Si13 O6 106.49(9) . 2_556
O22 Si13 K34 154.11(6) . 3_656
O33 Si13 K34 60.01(9) . 3_656
O35 Si13 K34 93.78(7) . 3_656
O6 Si13 K34 60.93(6) 2_556 3_656
O22 Si13 K26 84.89(5) . .
O33 Si13 K26 59.43(9) . .
O35 Si13 K26 69.76(6) . .
O6 Si13 K26 165.56(7) 2_556 .
K34 Si13 K26 104.93(3) 3_656 .
O22 Si13 K15 59.92(6) . .
O33 Si13 K15 138.15(10) . .
O35 Si13 K15 54.01(6) . .
O6 Si13 K15 110.61(6) 2_556 .
K34 Si13 K15 144.79(3) 3_656 .
K26 Si13 K15 78.96(2) . .
O22 Si13 K27 117.23(8) . 3_666
O33 Si13 K27 133.40(9) . 3_666
O35 Si13 K27 44.92(6) . 3_666
O6 Si13 K27 62.59(6) 2_556 3_666
K34 Si13 K27 80.90(2) 3_656 3_666
K26 Si13 K27 114.64(3) . 3_666
K15 Si13 K27 66.34(2) . 3_666
O22 Si13 K15 45.66(6) . 3_566
O33 Si13 K15 135.53(9) . 3_566
O35 Si13 K15 113.89(6) . 3_566
O6 Si13 K15 65.03(6) 2_556 3_566
K34 Si13 K15 124.26(3) 3_656 3_566
K26 Si13 K15 129.40(3) . 3_566
K15 Si13 K15 68.09(3) . 3_566
K27 Si13 K15 86.36(2) 3_666 3_566
O22 Si13 K26 64.24(5) . 3_556
O33 Si13 K26 69.07(9) . 3_556
O35 Si13 K26 174.65(7) . 3_556
O6 Si13 K26 78.69(7) 2_556 3_556
K34 Si13 K26 89.93(2) 3_656 3_556
K26 Si13 K26 105.55(2) . 3_556
K15 Si13 K26 123.31(3) . 3_556
K27 Si13 K26 139.80(3) 3_666 3_556
K15 Si13 K26 66.780(19) 3_566 3_556
O53 Si14 O57 125.97(10) . .
O53 Si14 O43 112.56(11) . .
O57 Si14 O43 108.80(11) . .
O53 Si14 O12 104.38(10) . .
O57 Si14 O12 99.48(9) . .
O43 Si14 O12 101.78(10) . .
O53 Si14 K25 78.33(7) . .
O57 Si14 K25 86.48(7) . .
O43 Si14 K25 68.21(9) . .
O12 Si14 K25 169.71(6) . .
O53 Si14 K33 58.10(7) . .
O57 Si14 K33 68.74(6) . .
O43 Si14 K33 150.81(9) . .
O12 Si14 K33 107.33(6) . .
K25 Si14 K33 82.61(2) . .
O53 Si14 K19 55.79(7) . .
O57 Si14 K19 107.58(6) . .
O43 Si14 K19 139.34(9) . .
O12 Si14 K19 54.41(6) . .
K25 Si14 K19 131.81(3) . .
K33 Si14 K19 62.13(2) . .
O53 Si14 K30 120.08(7) . .
O57 Si14 K30 45.94(6) . .
O43 Si14 K30 126.07(9) . .
O12 Si14 K30 55.58(6) . .
K25 Si14 K30 131.88(3) . .
K33 Si14 K30 74.42(2) . .
K19 Si14 K30 71.24(2) . .
O53 Si14 K06 164.38(8) . .
O57 Si14 K06 69.13(6) . .
O43 Si14 K06 53.75(8) . .
O12 Si14 K06 74.21(6) . .
K25 Si14 K06 100.45(3) . .
K33 Si14 K06 137.46(3) . .
K19 Si14 K06 127.73(3) . .
K30 Si14 K06 72.44(2) . .
O53 Si14 K32 64.76(7) . 3_656
O57 Si14 K32 168.53(7) . 3_656
O43 Si14 K32 66.47(9) . 3_656
O12 Si14 K32 72.15(6) . 3_656
K25 Si14 K32 100.71(3) . 3_656
K33 Si14 K32 120.76(3) . 3_656
K19 Si14 K32 74.33(2) . 3_656
K30 Si14 K32 127.40(3) . 3_656
K06 Si14 K32 100.55(2) . 3_656
O39 Si15 O12 115.47(10) . 2_656
O39 Si15 O64 111.59(11) . .
O12 Si15 O64 106.19(11) 2_656 .
O39 Si15 O54 113.50(10) . .
O12 Si15 O54 104.45(9) 2_656 .
O64 Si15 O54 104.73(11) . .
O39 Si15 K05 63.78(7) . .
O12 Si15 K05 110.83(7) 2_656 .
O64 Si15 K05 140.43(9) . .
O54 Si15 K05 52.94(6) . .
O39 Si15 K06 162.55(7) . 3_656
O12 Si15 K06 80.59(7) 2_656 3_656
O64 Si15 K06 54.47(9) . 3_656
O54 Si15 K06 65.75(6) . 3_656
K05 Si15 K06 118.66(3) . 3_656
O39 Si15 K04 66.72(7) . .
O12 Si15 K04 171.39(7) 2_656 .
O64 Si15 K04 65.83(9) . .
O54 Si15 K04 81.36(6) . .
K05 Si15 K04 77.71(2) . .
K06 Si15 K04 96.38(2) 3_656 .
O39 Si15 K30 123.77(7) . 3_666
O12 Si15 K30 47.78(6) 2_656 3_666
O64 Si15 K30 124.51(9) . 3_666
O54 Si15 K30 57.71(6) . 3_666
K05 Si15 K30 74.77(2) . 3_666
K06 Si15 K30 71.60(2) 3_656 3_666
K04 Si15 K30 138.90(3) . 3_666
O39 Si15 K32 77.74(7) . .
O12 Si15 K32 71.48(7) 2_656 .
O64 Si15 K32 67.06(8) . .
O54 Si15 K32 168.42(7) . .
K05 Si15 K32 138.55(3) . .
K06 Si15 K32 102.70(2) 3_656 .
K04 Si15 K32 101.58(2) . .
K30 Si15 K32 119.26(3) 3_666 .
O39 Si15 K19 78.41(7) . 3_666
O12 Si15 K19 37.83(6) 2_656 3_666
O64 Si15 K19 130.46(9) . 3_666
O54 Si15 K19 115.36(6) . 3_666
K05 Si15 K19 88.46(2) . 3_666
K06 Si15 K19 118.25(3) 3_656 3_666
K04 Si15 K19 145.11(3) . 3_666
K30 Si15 K19 63.67(2) 3_666 3_666
K32 Si15 K19 68.417(19) . 3_666
O59 Si16 O19 113.38(11) . .
O59 Si16 O18 114.80(9) . .
O19 Si16 O18 106.15(11) . .
O59 Si16 O13 110.65(9) . .
O19 Si16 O13 101.80(11) . .
O18 Si16 O13 109.18(9) . .
O59 Si16 K02 94.89(7) . .
O19 Si16 K02 62.63(9) . .
O18 Si16 K02 60.79(6) . .
O13 Si16 K02 154.14(7) . .
O59 Si16 K13 78.70(7) . .
O19 Si16 K13 57.97(9) . .
O18 Si16 K13 163.37(7) . .
O13 Si16 K13 72.42(7) . .
K02 Si16 K13 110.29(3) . .
O59 Si16 K10 173.73(7) . .
O19 Si16 K10 61.26(9) . .
O18 Si16 K10 70.81(6) . .
O13 Si16 K10 68.73(7) . .
K02 Si16 K10 85.44(3) . .
K13 Si16 K10 95.30(3) . .
O59 Si16 K31 108.08(6) . .
O19 Si16 K31 138.25(9) . .
O18 Si16 K31 58.36(6) . .
O13 Si16 K31 57.55(6) . .
K02 Si16 K31 119.12(3) . .
K13 Si16 K31 128.88(3) . .
K10 Si16 K31 77.05(2) . .
O59 Si16 K23 60.82(6) . .
O19 Si16 K23 140.58(9) . .
O18 Si16 K23 55.64(6) . .
O13 Si16 K23 116.92(7) . .
K02 Si16 K23 78.58(2) . .
K13 Si16 K23 139.35(3) . .
K10 Si16 K23 125.28(3) . .
K31 Si16 K23 66.71(2) . .
O59 Si16 K28 58.91(6) . 1_455
O19 Si16 K28 129.21(9) . 1_455
O18 Si16 K28 122.89(6) . 1_455
O13 Si16 K28 52.50(6) . 1_455
K02 Si16 K28 153.35(3) . 1_455
K13 Si16 K28 71.79(2) . 1_455
K10 Si16 K28 121.14(3) . 1_455
K31 Si16 K28 70.08(2) . 1_455
K23 Si16 K28 83.60(2) . 1_455
O1 Si17 O25 105.67(11) . .
O1 Si17 O65 115.36(11) . .
O25 Si17 O65 115.43(9) . .
O1 Si17 O50 109.45(11) . .
O25 Si17 O50 106.69(9) . .
O65 Si17 O50 103.87(9) . .
O1 Si17 K35 62.86(9) . .
O25 Si17 K35 83.68(7) . .
O65 Si17 K35 74.31(6) . .
O50 Si17 K35 168.89(7) . .
O1 Si17 K18 61.46(9) . .
O25 Si17 K18 166.90(7) . .
O65 Si17 K18 74.70(6) . .
O50 Si17 K18 77.35(6) . .
K35 Si17 K18 91.66(3) . .
O1 Si17 K03 62.80(9) . .
O25 Si17 K03 67.47(6) . .
O65 Si17 K03 177.09(7) . .
O50 Si17 K03 75.13(6) . .
K35 Si17 K03 106.14(3) . .
K18 Si17 K03 102.40(3) . .
O1 Si17 K24 135.48(10) . .
O25 Si17 K24 114.89(6) . .
O65 Si17 K24 62.60(6) . .
O50 Si17 K24 42.45(6) . .
K35 Si17 K24 136.89(3) . .
K18 Si17 K24 76.69(2) . .
K03 Si17 K24 116.84(3) . .
O1 Si17 K09 136.88(10) . .
O25 Si17 K09 61.59(6) . .
O65 Si17 K09 54.20(6) . .
O50 Si17 K09 113.67(7) . .
K35 Si17 K09 74.49(2) . .
K18 Si17 K09 128.87(3) . .
K03 Si17 K09 128.71(3) . .
K24 Si17 K09 81.09(2) . .
O1 Si17 K14 130.81(9) . .
O25 Si17 K14 65.79(6) . .
O65 Si17 K14 111.24(6) . .
O50 Si17 K14 42.47(6) . .
K35 Si17 K14 148.57(3) . .
K18 Si17 K14 119.76(3) . .
K03 Si17 K14 69.95(2) . .
K24 Si17 K14 58.58(2) . .
K09 Si17 K14 84.07(2) . .
O23 Si18 O51 110.53(12) . .
O23 Si18 O34 121.06(10) . .
O51 Si18 O34 109.05(11) . .
O23 Si18 O3 107.71(10) . .
O51 Si18 O3 103.87(11) . .
O34 Si18 O3 103.02(9) . .
O23 Si18 K11 60.63(7) . .
O51 Si18 K11 151.64(9) . .
O34 Si18 K11 63.62(6) . .
O3 Si18 K11 104.49(6) . .
O23 Si18 K12 168.16(7) . 3_655
O51 Si18 K12 57.72(9) . 3_655
O34 Si18 K12 65.75(6) . 3_655
O3 Si18 K12 78.41(6) . 3_655
K11 Si18 K12 128.57(3) . 3_655
O23 Si18 K08 63.25(7) . .
O51 Si18 K08 65.38(9) . .
O34 Si18 K08 97.70(7) . .
O3 Si18 K08 158.98(7) . .
K11 Si18 K08 87.80(3) . .
K12 Si18 K08 107.44(3) 3_655 .
O23 Si18 K16 64.46(7) . .
O51 Si18 K16 137.91(10) . .
O34 Si18 K16 107.97(7) . .
O3 Si18 K16 48.05(6) . .
K11 Si18 K16 65.87(2) . .
K12 Si18 K16 124.49(3) 3_655 .
K08 Si18 K16 127.70(3) . .
O23 Si18 K29 76.33(7) . .
O51 Si18 K29 58.21(9) . .
O34 Si18 K29 162.41(7) . .
O3 Si18 K29 71.30(6) . .
K11 Si18 K29 133.56(3) . .
K12 Si18 K29 96.67(3) 3_655 .
K08 Si18 K29 87.84(3) . .
K16 Si18 K29 81.01(2) . .
O23 Si18 K17 121.12(7) . .
O51 Si18 K17 127.86(10) . .
O34 Si18 K17 49.18(6) . .
O3 Si18 K17 55.41(6) . .
K11 Si18 K17 70.08(2) . .
K12 Si18 K17 70.72(2) 3_655 .
K08 Si18 K17 145.56(3) . .
K16 Si18 K17 67.43(2) . .
K29 Si18 K17 126.55(3) . .
Sc7 F1 Sc7 163.15(11) 4 .
Sc7 F1 K29 96.86(5) 4 .
Sc7 F1 K29 96.86(5) . .
Sc7 F1 K04 95.50(5) 4 .
Sc7 F1 K04 95.50(5) . .
K29 F1 K04 84.50(6) . .
Sc7 F1 K08 83.66(5) 4 .
Sc7 F1 K08 83.66(5) . .
K29 F1 K08 103.51(6) . .
K04 F1 K08 171.98(7) . .
Sc4 F2 Sc4 167.22(11) 4 .
Sc4 F2 K02 92.42(5) 4 .
Sc4 F2 K02 92.42(5) . .
Sc4 F2 K03 96.26(5) 4 .
Sc4 F2 K03 96.26(5) . .
K02 F2 K03 79.41(5) . .
Sc4 F2 K10 83.79(5) 4 .
Sc4 F2 K10 83.79(5) . .
K02 F2 K10 98.76(6) . .
K03 F2 K10 178.16(7) . .
Sc4 F3 Sc4 168.48(11) . 4_565
Sc4 F3 K31 88.22(5) . .
Sc4 F3 K31 88.22(5) 4_565 .
Sc4 F3 K14 91.25(5) . .
Sc4 F3 K14 91.25(5) 4_565 .
K31 F3 K14 174.48(8) . .
Sc4 F3 K23 95.09(5) . .
Sc4 F3 K23 95.10(5) 4_565 .
K31 F3 K23 80.25(5) . .
K14 F3 K23 105.27(6) . .
Sc3 F4 Sc3 180.0 3_656 .
Sc3 F4 K06 90.000(1) 3_656 .
Sc3 F4 K06 90.0 . .
Sc3 F4 K06 90.0 3_656 3_656
Sc3 F4 K06 90.000(1) . 3_656
K06 F4 K06 180.0 . 3_656
Sc5 F5 Sc5 165.21(11) . 4_565
Sc2 F6 Sc2 162.76(10) . 4_565
Sc2 F6 K01 94.15(5) . .
Sc2 F6 K01 94.15(5) 4_565 .
Sc2 F6 K24 98.53(5) . .
Sc2 F6 K24 98.53(5) 4_565 .
K01 F6 K24 69.36(5) . .
Sc2 F6 K17 81.89(5) . 3_665
Sc2 F6 K17 81.89(5) 4_565 3_665
K01 F6 K17 99.13(6) . 3_665
K24 F6 K17 168.49(7) . 3_665
Sc7 F7 Sc7 171.08(9) . 4_565
Sc7 F7 K16 87.06(5) . .
Sc7 F7 K16 87.07(5) 4_565 .
Sc2 F8 Sc2 173.56(11) 4 .
Sc2 F8 K21 90.16(5) 4 .
Sc2 F8 K21 90.16(5) . .
Sc2 F8 K12 93.22(6) 4 .
Sc2 F8 K12 93.22(6) . .
K21 F8 K12 89.72(6) . .
Sc10 F9 Sc10 180.0 3 .
Sc8 F10 Sc8 175.60(11) 4 .
Sc8 F10 K18 91.93(5) 4 .
Sc8 F10 K18 91.93(5) . .
Sc8 F10 K35 90.23(5) 4 .
Sc8 F10 K35 90.23(5) . .
K18 F10 K35 112.47(7) . .
Sc8 F10 K07 89.36(6) 4 3_655
Sc8 F10 K07 89.36(6) . 3_655
K18 F10 K07 78.42(5) . 3_655
K35 F10 K07 169.11(7) . 3_655
Sc8 F11 Sc8 165.60(10) 4_565 .
Sc8 F11 K36 90.89(5) 4_565 .
Sc8 F11 K36 90.89(5) . .
Sc8 F11 K09 89.17(5) 4_565 .
Sc8 F11 K09 89.17(5) . .
K36 F11 K09 179.54(7) . .
Sc9 F12 Sc9 165.76(11) 4_565 .
Sc9 F12 K33 96.85(6) 4_565 .
Sc9 F12 K33 96.85(6) . .
Sc9 F12 K19 89.55(5) 4_565 .
Sc9 F12 K19 89.55(5) . .
K33 F12 K19 77.89(6) . .
Sc9 F12 K27 82.93(6) 4_565 3_666
Sc9 F12 K27 82.92(6) . 3_666
K33 F12 K27 170.69(8) . 3_666
K19 F12 K27 92.80(6) . 3_666
Sc9 F12 K15 89.56(5) 4_565 .
Sc9 F12 K15 89.56(5) . .
K33 F12 K15 109.30(6) . .
K19 F12 K15 172.81(8) . .
K27 F12 K15 80.01(5) 3_666 .
Sc1 F13 Sc1 174.01(10) . 4
Sc1 F13 K25 89.54(5) . .
Sc1 F13 K25 89.54(5) 4 .
Sc6 F14 Sc6 167.92(10) . 4
Sc6 F14 K13 96.03(5) . 1_655
Sc6 F14 K13 96.04(5) 4 1_655
Sc6 F14 K20 88.95(5) . 3_655
Sc6 F14 K20 88.95(5) 4 3_655
K13 F14 K20 98.48(5) 1_655 3_655
Sc6 F14 K12 83.96(5) . 3_655
Sc6 F14 K12 83.96(5) 4 3_655
K13 F14 K12 179.40(7) 1_655 3_655
K20 F14 K12 80.92(5) 3_655 3_655
Sc3 F15 Sc3 180.0 3_666 .
Sc3 F15 K05 90.0 3_666 3_666
Sc3 F15 K05 90.0 . 3_666
Sc3 F15 K05 90.0 3_666 .
Sc3 F15 K05 90.0 . .
K05 F15 K05 180.0 3_666 .
Sc5 F16 Sc5 169.11(10) 4 .
Sc5 F16 K34 84.93(5) 4 1_455
Sc5 F16 K34 84.93(5) . 1_455
Sc6 F17 Sc6 173.39(10) 4_565 .
Sc6 F17 K11 86.78(5) 4_565 .
Sc6 F17 K11 86.78(5) . .
Sc6 F17 K28 90.21(5) 4_565 .
Sc6 F17 K28 90.21(5) . .
K11 F17 K28 106.62(6) . .
Sc6 F17 K22 93.17(5) 4_565 .
Sc6 F17 K22 93.17(5) . .
K11 F17 K22 176.43(6) . .
K28 F17 K22 69.81(4) . .
Sc6 F17 K17 90.14(5) 4_565 .
Sc6 F17 K17 90.14(5) . .
K11 F17 K17 79.43(4) . .
K28 F17 K17 173.95(6) . .
K22 F17 K17 104.14(5) . .
Sc10 F18 Sc10 180.0 . 3_565
Sc10 F18 K22 90.0 . 3_665
Sc10 F18 K22 90.0 3_565 3_665
Sc10 F18 K22 90.0 . 1_455
Sc10 F18 K22 90.0 3_565 1_455
K22 F18 K22 180.00(3) 3_665 1_455
Sc1 F19 Sc1 171.78(10) 4_565 .
Sc1 F19 K09 93.66(5) 4_565 .
Sc1 F19 K09 93.66(5) . .
Sc1 F19 K30 91.28(5) 4_565 .
Sc1 F19 K30 91.28(5) . .
K09 F19 K30 98.89(5) . .
Sc9 F20 Sc9 172.47(11) . 4
Sc9 F20 K32 93.52(5) . 3_656
Sc9 F20 K32 93.52(5) 4 3_656
Sc9 F20 K26 86.37(5) . .
Sc9 F20 K26 86.37(5) 4 .
K32 F20 K26 174.81(8) 3_656 .
Si17 O1 Si17 176.41(19) . 4
Si17 O1 K35 88.45(9) . .
Si17 O1 K35 88.45(9) 4 .
Si17 O1 K18 91.34(9) . .
Si17 O1 K18 91.34(9) 4 .
K35 O1 K18 108.44(8) . .
Si17 O1 K03 90.25(9) . .
Si17 O1 K03 90.25(9) 4 .
K35 O1 K03 127.92(9) . .
K18 O1 K03 123.64(8) . .
Si11 O2 Si11 166.61(19) 4_565 .
Si11 O2 K28 83.66(9) 4_565 1_455
Si11 O2 K28 83.66(9) . 1_455
Si11 O2 K27 96.37(9) 4_565 1_455
Si11 O2 K27 96.37(9) . 1_455
K28 O2 K27 143.26(9) 1_455 1_455
Si11 O2 K11 89.00(9) 4_565 1_455
Si11 O2 K11 89.00(9) . 1_455
K28 O2 K11 100.17(7) 1_455 1_455
K27 O2 K11 116.57(8) 1_455 1_455
Si4 O3 Si18 137.93(12) . .
Si4 O3 K16 121.50(9) . .
Si18 O3 K16 99.23(8) . .
Si4 O3 K29 87.26(7) . .
Si18 O3 K29 77.30(6) . .
K16 O3 K29 96.58(6) . .
Si4 O3 K17 93.60(8) . .
Si18 O3 K17 98.01(7) . .
K16 O3 K17 88.32(5) . .
K29 O3 K17 173.67(6) . .
Si4 O3 K12 73.16(7) . 3_655
Si18 O3 K12 69.91(6) . 3_655
K16 O3 K12 161.16(7) . 3_655
K29 O3 K12 95.90(5) . 3_655
K17 O3 K12 78.39(4) . 3_655
Si4 O4 Sc8 167.75(10) . .
Si4 O4 K36 99.15(8) . .
Sc8 O4 K36 88.76(6) . .
Si4 O4 K07 80.73(7) . 3_655
Sc8 O4 K07 89.61(6) . 3_655
K36 O4 K07 92.80(5) . 3_655
Si4 O4 K29 80.16(7) . .
Sc8 O4 K29 95.05(6) . .
K36 O4 K29 162.74(6) . .
K07 O4 K29 104.03(5) 3_655 .
Si5 O5 Si5 159.97(18) . 4
Si5 O5 K21 84.78(9) . .
Si5 O5 K21 84.78(9) 4 .
Si5 O5 K03 99.62(9) . .
Si5 O5 K03 99.62(9) 4 .
K21 O5 K03 137.50(9) . .
Si13 O6 Sc5 155.12(10) 2_556 .
Si13 O6 K34 88.08(7) 2_556 1_455
Sc5 O6 K34 80.48(6) . 1_455
Si13 O6 K27 89.74(7) 2_556 1_455
Sc5 O6 K27 113.06(7) . 1_455
K34 O6 K27 94.84(5) 1_455 1_455
Si13 O6 K15 88.96(7) 2_556 .
Sc5 O6 K15 96.59(6) . .
K34 O6 K15 165.48(6) 1_455 .
K27 O6 K15 99.36(4) 1_455 .
Si1 O7 Si1 137.78(15) . 2_655
Si1 O7 K07 99.80(5) . 3_655
Si1 O7 K07 108.66(5) 2_655 3_655
Si1 O7 K07 108.67(5) . .
Si1 O7 K07 99.80(5) 2_655 .
K07 O7 K07 94.24(7) 3_655 .
Si4 O8 Si4 164.90(17) . 4
Si4 O8 K12 97.52(9) . 3_655
Si4 O8 K12 97.52(9) 4 3_655
Si4 O8 K07 85.06(9) . 3_655
Si4 O8 K07 85.06(9) 4 3_655
K12 O8 K07 135.97(10) 3_655 3_655
Si4 O8 K29 86.60(9) . .
Si4 O8 K29 86.59(9) 4 .
K12 O8 K29 111.86(8) 3_655 .
K07 O8 K29 112.17(8) 3_655 .
Si9 O9 Sc3 155.62(10) . .
Si9 O9 K06 104.28(9) . .
Sc3 O9 K06 99.13(7) . .
Si9 O9 K05 77.26(7) . .
Sc3 O9 K05 80.67(5) . .
K06 O9 K05 171.07(7) . .
Si9 O9 K04 83.78(8) . .
Sc3 O9 K04 103.97(6) . .
K06 O9 K04 87.92(5) . .
K05 O9 K04 83.48(5) . .
Si9 O9 K30 75.16(7) . .
Sc3 O9 K30 97.41(6) . .
K06 O9 K30 92.27(6) . .
K05 O9 K30 96.62(4) . .
K04 O9 K30 158.32(6) . .
Si8 O10 Si11 139.76(12) . 1_655
Si8 O10 K08 91.84(7) . .
Si11 O10 K08 114.16(8) 1_655 .
Si8 O10 K34 120.85(8) . .
Si11 O10 K34 87.57(7) 1_655 .
K08 O10 K34 96.59(6) . .
Si8 O10 K27 66.54(6) . .
Si11 O10 K27 87.89(7) 1_655 .
K08 O10 K27 157.31(6) . .
K34 O10 K27 89.31(4) . .
Si7 O11 Si7 158.28(16) 4_565 .
Si7 O11 K33 100.51(8) 4_565 .
Si7 O11 K33 100.51(8) . .
Si7 O11 K15 87.80(9) 4_565 .
Si7 O11 K15 87.80(9) . .
K33 O11 K15 116.28(8) . .
Si7 O11 K23 81.97(8) 4_565 .
Si7 O11 K23 81.97(8) . .
K33 O11 K23 123.29(8) . .
K15 O11 K23 120.44(8) . .
Si15 O12 Si14 139.14(11) 2_656 .
Si15 O12 K19 120.58(9) 2_656 .
Si14 O12 K19 93.38(7) . .
Si15 O12 K30 107.18(8) 2_656 .
Si14 O12 K30 93.43(7) . .
K19 O12 K30 90.43(5) . .
Si6 O13 Si16 150.43(12) . .
Si6 O13 K31 114.65(8) . .
Si16 O13 K31 93.12(8) . .
Si6 O13 K28 89.41(8) . 1_455
Si16 O13 K28 102.01(8) . 1_455
K31 O13 K28 88.17(5) . 1_455
Si6 O13 K10 88.64(7) . .
Si16 O13 K10 81.92(7) . .
K31 O13 K10 88.32(5) . .
K28 O13 K10 174.86(6) 1_455 .
Si6 O13 K13 76.45(7) . .
Si16 O13 K13 77.96(7) . .
K31 O13 K13 165.93(6) . .
K28 O13 K13 83.15(5) 1_455 .
K10 O13 K13 101.00(5) . .
Si3 O14 Si3 163.82(17) 2_655 3_665
Si3 O14 K17 86.32(9) 2_655 .
Si3 O14 K17 86.32(9) 3_665 .
Si3 O14 K22 98.02(8) 2_655 .
Si3 O14 K22 98.02(8) 3_665 .
K17 O14 K22 124.84(9) . .
Si3 O14 K01 83.90(8) 2_655 3_665
Si3 O14 K01 83.91(8) 3_665 3_665
K17 O14 K01 103.91(8) . 3_665
K22 O14 K01 131.25(8) . 3_665
Si3 O15 Sc6 151.53(10) 2_655 .
Si3 O15 K20 103.02(8) 2_655 3_655
Sc6 O15 K20 105.42(7) . 3_655
Si3 O15 K12 90.59(7) 2_655 3_655
Sc6 O15 K12 88.92(6) . 3_655
K20 O15 K12 93.50(5) 3_655 3_655
Si3 O15 K17 62.19(6) 2_655 .
Sc6 O15 K17 89.85(6) . .
K20 O15 K17 162.89(7) 3_655 .
K12 O15 K17 78.85(4) 3_655 .
Si3 O15 K22 93.34(7) 2_655 .
Sc6 O15 K22 85.77(6) . .
K20 O15 K22 89.41(5) 3_655 .
K12 O15 K22 174.47(6) 3_655 .
K17 O15 K22 99.56(4) . .
Si8 O16 Si8 159.63(16) 2_656 3_666
Si8 O16 K27 81.44(8) 2_656 3_666
Si8 O16 K27 81.44(8) 3_666 3_666
Si8 O16 K19 84.16(9) 2_656 .
Si8 O16 K19 84.16(9) 3_666 .
K27 O16 K19 87.55(7) 3_666 .
Si8 O16 K11 99.76(8) 2_656 3_666
Si8 O16 K11 99.76(8) 3_666 3_666
K27 O16 K11 130.76(9) 3_666 3_666
K19 O16 K11 141.68(8) . 3_666
Si10 O17 Si9 137.39(11) . .
Si10 O17 K04 112.57(9) . .
Si9 O17 K04 109.83(8) . .
Si10 O17 K35 89.18(7) . .
Si9 O17 K35 100.27(8) . .
K04 O17 K35 82.74(5) . .
Si10 O17 K05 93.19(7) . .
Si9 O17 K05 75.96(6) . .
K04 O17 K05 99.08(6) . .
K35 O17 K05 176.17(7) . .
Si10 O17 K09 71.14(6) . .
Si9 O17 K09 69.36(6) . .
K04 O17 K09 163.97(7) . .
K35 O17 K09 81.71(4) . .
K05 O17 K09 96.21(5) . .
Si16 O18 Sc4 159.86(11) . .
Si16 O18 K02 88.33(7) . .
Sc4 O18 K02 93.51(6) . .
Si16 O18 K23 95.90(8) . .
Sc4 O18 K23 103.81(7) . .
K02 O18 K23 96.31(5) . .
Si16 O18 K31 92.75(7) . .
Sc4 O18 K31 86.14(6) . .
K02 O18 K31 177.77(7) . .
K23 O18 K31 81.65(4) . .
Si16 O18 K10 80.42(7) . .
Sc4 O18 K10 79.44(6) . .
K02 O18 K10 95.28(5) . .
K23 O18 K10 167.74(6) . .
K31 O18 K10 86.83(5) . .
Si16 O19 Si16 173.96(18) 4 .
Si16 O19 K13 92.67(9) 4 .
Si16 O19 K13 92.67(9) . .
Si16 O19 K02 87.03(9) 4 .
Si16 O19 K02 87.03(9) . .
K13 O19 K02 141.71(10) . .
Si16 O19 K10 90.00(9) 4 .
Si16 O19 K10 90.00(9) . .
K13 O19 K10 117.83(8) . .
K02 O19 K10 100.46(8) . .
Si9 O20 Si9 169.05(18) 4_565 .
Si9 O20 K09 93.46(9) 4_565 .
Si9 O20 K09 93.46(9) . .
Si9 O20 K05 91.08(9) 4_565 .
Si9 O20 K05 91.08(9) . .
K09 O20 K05 129.34(10) . .
Si9 O20 K30 84.70(9) 4_565 .
Si9 O20 K30 84.71(9) . .
K09 O20 K30 114.43(8) . .
K05 O20 K30 116.22(9) . .
Si11 O21 Sc5 149.62(10) . .
Si11 O21 K34 113.93(10) . 1_455
Sc5 O21 K34 87.35(6) . 1_455
Si11 O21 K13 100.13(9) . .
Sc5 O21 K13 100.55(7) . .
K34 O21 K13 91.88(5) 1_455 .
Si13 O22 Si13 146.89(16) 2_556 .
Si13 O22 K15 92.41(5) 2_556 3_566
Si13 O22 K15 111.77(6) . 3_566
Si13 O22 K15 111.77(6) 2_556 .
Si13 O22 K15 92.40(5) . .
K15 O22 K15 87.15(6) 3_566 .
Si18 O23 Sc7 155.02(11) . .
Si18 O23 K11 90.56(9) . .
Sc7 O23 K11 114.01(7) . .
Si18 O23 K08 89.41(8) . .
Sc7 O23 K08 89.03(6) . .
K11 O23 K08 103.55(6) . .
Si18 O23 K16 88.40(8) . .
Sc7 O23 K16 93.37(6) . .
K11 O23 K16 75.49(4) . .
K08 O23 K16 177.60(8) . .
Si18 O23 K29 77.87(7) . .
Sc7 O23 K29 77.40(5) . .
K11 O23 K29 158.65(7) . .
K08 O23 K29 94.32(5) . .
K16 O23 K29 86.19(5) . .
Si11 O24 Sc6 168.35(11) 1_655 .
Si11 O24 K11 99.30(8) 1_655 .
Sc6 O24 K11 82.98(6) . .
Si11 O24 K28 79.60(7) 1_655 .
Sc6 O24 K28 88.75(6) . .
K11 O24 K28 103.30(5) . .
Si11 O24 K13 88.73(7) 1_655 1_655
Sc6 O24 K13 89.94(6) . 1_655
K11 O24 K13 171.06(6) . 1_655
K28 O24 K13 81.90(4) . 1_655
Si17 O25 Sc1 164.53(10) . .
Si17 O25 K09 92.12(7) . .
Sc1 O25 K09 91.09(6) . .
Si17 O25 K03 85.14(7) . .
Sc1 O25 K03 93.17(6) . .
K09 O25 K03 173.27(6) . .
Si7 O26 Si12 136.56(12) . .
Si7 O26 K02 121.81(9) . .
Si12 O26 K02 97.73(7) . .
Si7 O26 K25 105.07(8) . .
Si12 O26 K25 91.02(7) . .
K02 O26 K25 89.98(6) . .
Si7 O26 K23 80.90(7) . .
Si12 O26 K23 80.22(7) . .
K02 O26 K23 92.33(5) . .
K25 O26 K23 171.17(6) . .
Si2 O27 Si3 131.95(11) . .
Si2 O27 K21 122.24(9) . .
Si3 O27 K21 98.40(8) . .
Si2 O27 K20 106.70(8) . .
Si3 O27 K20 92.02(7) . .
K21 O27 K20 95.83(5) . .
Si10 O28 Si10 161.95(18) 4_565 .
Si10 O28 K09 98.74(9) 4_565 .
Si10 O28 K09 98.75(9) . .
Si10 O28 K16 81.87(9) 4_565 .
Si10 O28 K16 81.86(9) . .
K09 O28 K16 140.18(9) . .
Si10 O28 K05 89.29(9) 4_565 .
Si10 O28 K05 89.29(9) . .
K09 O28 K05 108.78(8) . .
K16 O28 K05 111.03(7) . .
Si1 O29 Si1 163.61(17) 4_565 .
Si1 O29 K36 85.03(8) 4_565 .
Si1 O29 K36 85.03(8) . .
Si1 O29 K36 98.18(9) 4_565 3_665
Si1 O29 K36 98.18(9) . 3_665
K36 O29 K36 124.43(8) . 3_665
Si1 O29 K24 85.01(9) 4_565 .
Si1 O29 K24 85.01(9) . .
K36 O29 K24 104.94(7) . .
K36 O29 K24 130.63(8) 3_665 .
Si6 O30 Si6 169.68(18) . 4
Si6 O30 K13 95.15(9) . .
Si6 O30 K13 95.15(9) 4 .
Si6 O30 K20 87.45(9) . 3
Si6 O30 K20 87.45(9) 4 3
K13 O30 K20 115.71(9) . 3
Si6 O30 K10 88.02(9) . .
Si6 O30 K10 88.02(9) 4 .
K13 O30 K10 116.49(8) . .
K20 O30 K10 127.81(9) 3 .
Si3 O31 Sc2 154.05(10) . .
Si3 O31 K21 97.53(8) . .
Sc2 O31 K21 91.52(6) . .
Si3 O31 K12 101.20(8) . .
Sc2 O31 K12 102.15(7) . .
K21 O31 K12 95.14(5) . .
Si3 O31 K17 74.86(6) . 3_665
Sc2 O31 K17 93.57(6) . 3_665
K21 O31 K17 171.12(7) . 3_665
K12 O31 K17 90.90(5) . 3_665
Si9 O32 Sc1 152.95(10) . .
Si9 O32 K09 82.88(7) . .
Sc1 O32 K09 95.57(6) . .
Si9 O32 K35 100.32(8) . .
Sc1 O32 K35 106.57(6) . .
K09 O32 K35 86.91(5) . .
Si9 O32 K06 80.19(7) . .
Sc1 O32 K06 99.45(6) . .
K09 O32 K06 163.08(7) . .
K35 O32 K06 96.18(4) . .
Si9 O32 K30 69.64(6) . .
Sc1 O32 K30 83.61(5) . .
K09 O32 K30 94.21(4) . .
K35 O32 K30 169.62(6) . .
K06 O32 K30 79.84(4) . .
Si13 O33 Si13 173.91(18) . 4
Si13 O33 K34 90.66(9) . 3_656
Si13 O33 K34 90.66(9) 4 3_656
Si13 O33 K26 91.71(9) . .
Si13 O33 K26 91.71(9) 4 .
K34 O33 K26 133.29(9) 3_656 .
Si18 O34 Sc6 153.39(11) . .
Si18 O34 K11 84.89(7) . .
Sc6 O34 K11 94.70(6) . .
Si18 O34 K12 83.95(7) . 3_655
Sc6 O34 K12 99.47(7) . 3_655
K11 O34 K12 165.43(7) . 3_655
Si18 O34 K17 107.85(8) . .
Sc6 O34 K17 98.70(6) . .
K11 O34 K17 87.54(5) . .
K12 O34 K17 87.00(5) 3_655 .
Si13 O35 Sc9 153.71(10) . .
Si13 O35 K27 109.78(9) . 3_666
Sc9 O35 K27 87.07(6) . 3_666
Si13 O35 K15 97.41(8) . .
Sc9 O35 K15 103.12(7) . .
K27 O35 K15 88.88(5) 3_666 .
Si13 O35 K26 80.87(7) . .
Sc9 O35 K26 82.14(6) . .
K27 O35 K26 169.10(7) 3_666 .
K15 O35 K26 92.04(5) . .
Si5 O36 Sc2 168.54(10) . .
Si5 O36 K01 89.11(8) . .
Sc2 O36 K01 100.57(6) . .
Si5 O36 K21 83.05(7) . .
Sc2 O36 K21 89.24(6) . .
K01 O36 K21 99.65(6) . .
Si5 O36 K24 85.72(7) . .
Sc2 O36 K24 102.65(6) . .
K01 O36 K24 74.67(4) . .
K21 O36 K24 167.52(7) . .
Si1 O37 Sc2 151.24(9) . .
Si1 O37 K18 89.03(7) . .
Sc2 O37 K18 110.42(7) . .
Si1 O37 K07 94.90(8) . .
Sc2 O37 K07 103.14(6) . .
K18 O37 K07 97.02(5) . .
Si7 O38 Sc9 147.49(9) . .
Si7 O38 K26 105.95(9) . .
Sc9 O38 K26 96.34(7) . .
Si7 O38 K25 98.33(8) . .
Sc9 O38 K25 103.07(6) . .
K26 O38 K25 94.96(5) . .
Si7 O38 K33 79.95(7) . .
Sc9 O38 K33 79.19(5) . .
K26 O38 K33 173.70(7) . .
K25 O38 K33 81.86(4) . .
Si7 O38 K15 73.79(6) . .
Sc9 O38 K15 82.10(5) . .
K26 O38 K15 92.29(6) . .
K25 O38 K15 170.55(6) . .
K33 O38 K15 91.48(4) . .
Si15 O39 Sc7 161.69(11) . .
Si15 O39 K05 89.36(8) . .
Sc7 O39 K05 108.95(7) . .
Si15 O39 K04 88.02(8) . .
Sc7 O39 K04 92.90(6) . .
K05 O39 K04 87.32(5) . .
Si2 O40 Sc4 154.10(10) . .
Si2 O40 K10 104.90(9) . .
Sc4 O40 K10 100.82(7) . .
Si2 O40 K31 85.70(7) . .
Sc4 O40 K31 86.59(6) . .
K10 O40 K31 100.58(6) . .
Si5 O41 Sc4 147.54(9) . .
Si5 O41 K14 104.55(8) . .
Sc4 O41 K14 97.05(7) . .
Si5 O41 K01 92.66(8) . .
Sc4 O41 K01 113.34(7) . .
K14 O41 K01 85.08(5) . .
Si5 O41 K03 76.40(6) . .
Sc4 O41 K03 80.52(5) . .
K14 O41 K03 87.95(5) . .
K01 O41 K03 165.14(7) . .
Si12 O42 Sc4 151.25(10) . .
Si12 O42 K03 106.30(9) . .
Sc4 O42 K03 102.45(7) . .
Si12 O42 K02 96.46(8) . .
Sc4 O42 K02 86.76(6) . .
K03 O42 K02 84.35(5) . .
Si12 O42 K14 88.41(7) . .
Sc4 O42 K14 85.11(6) . .
K03 O42 K14 102.11(6) . .
K02 O42 K14 170.54(7) . .
Si14 O43 Si14 158.08(17) . 4
Si14 O43 K25 81.17(9) . .
Si14 O43 K25 81.17(9) 4 .
Si14 O43 K06 100.25(9) . .
Si14 O43 K06 100.25(9) 4 .
K25 O43 K06 123.22(9) . .
Si14 O43 K32 87.40(9) . 3_656
Si14 O43 K32 87.40(9) 4 3_656
K25 O43 K32 112.36(7) . 3_656
K06 O43 K32 124.43(8) . 3_656
Si12 O44 Si12 171.26(19) 4_565 .
Si12 O44 K23 90.23(9) 4_565 .
Si12 O44 K23 90.23(9) . .
Si12 O44 K14 85.74(9) 4_565 .
Si12 O44 K14 85.74(9) . .
K23 O44 K14 105.61(8) . .
Si12 O44 K33 93.83(9) 4_565 .
Si12 O44 K33 93.82(9) . .
K23 O44 K33 115.94(8) . .
K14 O44 K33 138.45(8) . .
Si10 O45 Sc7 154.42(10) . .
Si10 O45 K29 103.55(8) . .
Sc7 O45 K29 102.00(7) . .
Si10 O45 K04 86.97(7) . .
Sc7 O45 K04 96.61(6) . .
K29 O45 K04 84.62(5) . .
Si10 O45 K16 86.56(7) . .
Sc7 O45 K16 89.98(6) . .
K29 O45 K16 95.22(6) . .
K04 O45 K16 173.30(7) . .
Si12 O46 Sc1 141.28(9) . .
Si12 O46 K25 109.76(8) . .
Sc1 O46 K25 108.29(7) . .
Si12 O46 K03 83.67(7) . .
Sc1 O46 K03 100.89(7) . .
K25 O46 K03 93.64(5) . .
Si12 O46 K33 82.14(6) . .
Sc1 O46 K33 91.21(6) . .
K25 O46 K33 89.66(5) . .
K03 O46 K33 165.73(6) . .
Si8 O47 Sc7 154.24(10) . .
Si8 O47 K32 90.63(8) . .
Sc7 O47 K32 112.94(7) . .
Si8 O47 K08 99.80(8) . .
Sc7 O47 K08 93.59(6) . .
K32 O47 K08 82.83(5) . .
Si1 O48 Sc8 168.62(10) . .
Si1 O48 K18 94.04(8) . .
Sc8 O48 K18 95.11(7) . .
Si1 O48 K36 87.75(7) . .
Sc8 O48 K36 84.28(6) . .
K18 O48 K36 170.91(7) . .
Si1 O48 K07 93.34(8) . 3_655
Sc8 O48 K07 94.59(6) . 3_655
K18 O48 K07 82.16(4) . 3_655
K36 O48 K07 88.84(5) . 3_655
Si2 O49 Sc10 153.64(10) . .
Si2 O49 K10 82.84(7) . .
Sc10 O49 K10 105.72(7) . .
Si2 O49 K20 101.27(8) . .
Sc10 O49 K20 102.20(6) . .
K10 O49 K20 97.47(5) . .
Si5 O50 Si17 137.42(12) . .
Si5 O50 K24 103.92(8) . .
Si17 O50 K24 110.32(8) . .
Si5 O50 K14 93.74(7) . .
Si17 O50 K14 113.69(8) . .
K24 O50 K14 84.49(6) . .
Si18 O51 Si18 169.21(18) . 4
Si18 O51 K12 92.02(9) . 3_655
Si18 O51 K12 92.02(9) 4 3_655
Si18 O51 K29 93.06(9) . .
Si18 O51 K29 93.06(9) 4 .
K12 O51 K29 123.38(9) 3_655 .
Si18 O51 K08 84.96(9) . .
Si18 O51 K08 84.96(9) 4 .
K12 O51 K08 132.81(9) 3_655 .
K29 O51 K08 103.81(8) . .
Si6 O52 Sc6 150.79(9) . 1_455
Si6 O52 K28 104.94(8) . 1_455
Sc6 O52 K28 102.60(7) 1_455 1_455
Si6 O52 K22 87.25(7) . 1_455
Sc6 O52 K22 104.34(7) 1_455 1_455
K28 O52 K22 85.88(5) 1_455 1_455
Si6 O52 K13 77.71(6) . .
Sc6 O52 K13 91.24(6) 1_455 .
K28 O52 K13 93.30(5) 1_455 .
K22 O52 K13 164.20(7) 1_455 .
Si14 O53 Sc9 170.76(11) . .
Si14 O53 K33 96.33(9) . .
Sc9 O53 K33 92.58(6) . .
Si14 O53 K19 99.92(9) . .
Sc9 O53 K19 84.69(6) . .
K33 O53 K19 75.13(4) . .
Si14 O53 K25 75.90(7) . .
Sc9 O53 K25 101.73(6) . .
K33 O53 K25 90.09(5) . .
K19 O53 K25 164.23(6) . .
Si14 O53 K32 92.72(8) . 3_656
Sc9 O53 K32 79.44(5) . 3_656
K33 O53 K32 161.31(6) . 3_656
K19 O53 K32 87.23(5) . 3_656
K25 O53 K32 108.00(4) . 3_656
Si15 O54 Sc3 157.20(10) . .
Si15 O54 K05 96.46(8) . .
Sc3 O54 K05 96.84(7) . .
Si15 O54 K30 95.42(7) . 3_666
Sc3 O54 K30 101.93(6) . 3_666
K05 O54 K30 94.38(5) . 3_666
Si15 O54 K06 85.22(7) . 3_656
Sc3 O54 K06 82.26(6) . 3_656
K05 O54 K06 177.30(7) . 3_656
K30 O54 K06 83.34(4) 3_666 3_656
Si2 O55 Si2 161.69(18) 4_565 .
Si2 O55 K31 81.63(9) 4_565 .
Si2 O55 K31 81.63(9) . .
Si2 O55 K22 98.39(9) 4_565 3_665
Si2 O55 K22 98.39(9) . 3_665
K31 O55 K22 132.63(8) . 3_665
Si2 O55 K01 88.14(9) 4_565 .
Si2 O55 K01 88.14(9) . .
K31 O55 K01 102.03(7) . .
K22 O55 K01 125.34(8) 3_665 .
Si14 O57 Sc1 143.73(10) . .
Si14 O57 K30 108.54(9) . .
Sc1 O57 K30 107.50(7) . .
Si14 O57 K33 82.26(7) . .
Sc1 O57 K33 100.95(6) . .
K30 O57 K33 91.13(5) . .
Si14 O57 K06 85.09(7) . .
Sc1 O57 K06 92.80(6) . .
K30 O57 K06 87.21(5) . .
K33 O57 K06 165.99(7) . .
Si7 O58 Sc5 169.71(11) . .
Si7 O58 K26 82.46(7) . .
Sc5 O58 K26 107.38(6) . .
Si7 O58 K15 79.07(6) . .
Sc5 O58 K15 104.33(6) . .
K26 O58 K15 85.02(5) . .
Si7 O58 K23 74.71(7) . .
Sc5 O58 K23 95.01(6) . .
K26 O58 K23 151.99(6) . .
K15 O58 K23 105.91(4) . .
Si16 O59 Sc5 150.69(10) . .
Si16 O59 K23 91.63(8) . .
Sc5 O59 K23 104.53(7) . .
Si16 O59 K28 96.50(8) . 1_455
Sc5 O59 K28 104.16(6) . 1_455
K23 O59 K28 100.55(5) . 1_455
Si16 O59 K13 73.78(6) . .
Sc5 O59 K13 90.27(6) . .
K23 O59 K13 164.95(7) . .
K28 O59 K13 77.97(4) 1_455 .
Si4 O60 Sc2 148.43(10) . 2_655
Si4 O60 K36 89.60(8) . .
Sc2 O60 K36 114.85(7) 2_655 .
Si4 O60 K17 105.39(8) . .
Sc2 O60 K17 90.11(6) 2_655 .
K36 O60 K17 100.54(5) . .
Si4 O60 K12 70.43(6) . 3_655
Sc2 O60 K12 85.81(6) 2_655 3_655
K36 O60 K12 159.26(7) . 3_655
K17 O60 K12 80.25(4) . 3_655
Si10 O61 Sc8 147.88(10) . .
Si10 O61 K35 106.96(9) . .
Sc8 O61 K35 98.01(6) . .
Si10 O61 K29 89.41(8) . .
Sc8 O61 K29 109.61(7) . .
K35 O61 K29 92.66(5) . .
Si10 O61 K09 72.36(6) . .
Sc8 O61 K09 89.33(6) . .
K35 O61 K09 87.28(5) . .
K29 O61 K09 160.84(7) . .
Si6 O62 Sc10 153.72(10) . .
Si6 O62 K22 93.33(8) . 1_455
Sc10 O62 K22 110.55(7) . 1_455
Si6 O62 K20 74.36(6) . 3
Sc10 O62 K20 93.95(6) . 3
K22 O62 K20 90.59(5) 1_455 3
Si8 O63 Sc9 172.73(11) . 2_656
Si8 O63 K27 86.01(7) . .
Sc9 O63 K27 86.79(6) 2_656 .
Si8 O63 K32 86.84(7) . .
Sc9 O63 K32 100.41(7) 2_656 .
K27 O63 K32 165.90(7) . .
Si8 O63 K19 90.41(7) . 3_666
Sc9 O63 K19 88.77(6) 2_656 3_666
K27 O63 K19 91.90(5) . 3_666
K32 O63 K19 100.29(6) . 3_666
Si15 O64 Si15 165.59(18) . 4
Si15 O64 K06 97.15(9) . 3_656
Si15 O64 K06 97.15(9) 4 3_656
Si15 O64 K04 85.81(9) . .
Si15 O64 K04 85.81(9) 4 .
K06 O64 K04 118.32(8) 3_656 .
Si17 O65 Sc8 148.06(10) . .
Si17 O65 K09 99.34(8) . .
Sc8 O65 K09 105.01(7) . .
Si17 O65 K24 89.58(7) . .
Sc8 O65 K24 106.38(7) . .
K09 O65 K24 99.08(5) . .
Si17 O65 K35 76.67(6) . .
Sc8 O65 K35 85.36(6) . .
K09 O65 K35 84.44(5) . .
K24 O65 K35 166.21(7) . .
Si17 O65 K18 77.68(6) . .
Sc8 O65 K18 77.15(5) . .
K09 O65 K18 176.52(6) . .
K24 O65 K18 82.78(4) . .
K35 O65 K18 93.07(4) . .

loop_
_geom_bond_atom_site_label_1
_geom_bond_atom_site_label_2
_geom_bond_distance
_geom_bond_site_symmetry_2
_geom_bond_publ_flag
Sc1 F13 2.0075(7) . y
Sc1 F19 2.1233(7) . y
Sc1 O25 2.0436(18) . y
Sc1 O32 2.1317(18) . y
Sc1 O46 2.0005(17) . y
Sc1 O57 2.0715(19) . y
Sc1 K25 3.6447(9) . ?
Sc1 K09 3.8051(9) . ?
Sc1 K30 3.8201(8) . ?
Sc1 K03 3.8950(9) . ?
Sc1 K33 3.9991(9) . ?
Sc1 K06 4.0745(9) . ?
Sc2 F6 2.1138(7) . y
Sc2 F8 2.0358(6) . y
Sc2 O31 1.9852(18) . y
Sc2 O36 2.1360(19) . y
Sc2 O37 2.0884(18) . y
Sc2 O60 2.0347(18) 2_655 y
Sc2 K21 3.5046(9) . ?
Sc2 K17 3.6302(9) 3_665 ?
Sc2 K01 3.7384(9) . ?
Sc2 K12 3.8259(9) . ?
Sc2 K18 4.0519(9) . ?
Sc2 K24 4.0649(9) . ?
Sc3 F4 2.0863(8) . y
Sc3 F15 2.0362(8) . y
Sc3 O9 2.0756(18) 2_656 y
Sc3 O9 2.0756(18) . y
Sc3 O54 2.0177(18) . y
Sc3 O54 2.0177(18) 2_656 y
Sc3 K05 3.5153(8) 3_666 ?
Sc3 K05 3.5154(8) . ?
Sc3 K06 3.5254(8) . ?
Sc3 K06 3.5254(8) 3_656 ?
Sc3 K30 4.0861(8) . ?
Sc3 K30 4.0862(8) 3_666 ?
Sc4 F2 2.0366(7) . y
Sc4 F3 2.1093(7) . y
Sc4 O18 2.0227(18) . y
Sc4 O40 1.9450(18) . y
Sc4 O41 2.0668(18) . y
Sc4 O42 2.2253(18) . y
Sc4 K31 3.4008(8) . ?
Sc4 K10 3.4575(9) . ?
Sc4 K14 3.5002(8) . ?
Sc4 K02 3.5307(8) . ?
Sc4 K03 3.6841(9) . ?
Sc4 K23 3.8457(9) . ?
Sc5 F5 2.1057(7) . y
Sc5 F16 2.0436(7) . y
Sc5 O6 2.0703(18) . y
Sc5 O21 2.1010(18) . y
Sc5 O58 2.0721(18) . y
Sc5 O59 2.0758(18) . y
Sc5 K34 3.2030(8) 1_455 ?
Sc5 K13 3.9419(9) . ?
Sc5 K23 4.0293(9) . ?
Sc5 K26 4.1681(9) . ?
Sc5 K15 4.1986(9) . ?
Sc5 K28 4.2539(9) 1_455 ?
Sc6 F14 2.0935(7) . y
Sc6 F17 2.0440(7) . y
Sc6 O15 2.0942(18) . y
Sc6 O24 2.0919(18) . y
Sc6 O34 1.9846(18) . y
Sc6 O52 2.1748(18) 1_655 y
Sc6 K11 3.5178(9) . ?
Sc6 K28 3.7043(9) . ?
Sc6 K12 3.7682(9) 3_655 ?
Sc6 K22 3.8046(9) . ?
Sc6 K20 3.8285(9) 3_655 ?
Sc6 K13 3.8333(9) 1_655 ?
Sc7 F1 2.0710(7) . y
Sc7 F7 2.0802(7) . y
Sc7 O23 2.1622(19) . y
Sc7 O39 1.9770(19) . y
Sc7 O45 1.9573(18) . y
Sc7 O47 2.1765(18) . y
Sc7 K29 3.5164(8) . ?
Sc7 K08 3.5563(8) . ?
Sc7 K16 3.7255(8) . ?
Sc7 K04 3.8532(9) . ?
Sc7 K32 3.9875(9) . ?
Sc7 K11 4.0544(9) . ?
Sc8 F10 2.0470(6) . y
Sc8 F11 2.0936(7) . y
Sc8 O4 2.1538(18) . y
Sc8 O48 1.9990(18) . y
Sc8 O61 2.1368(18) . y
Sc8 O65 1.9454(18) . y
Sc8 K36 3.4131(8) . ?
Sc8 K18 3.5085(9) . ?
Sc8 K35 3.6315(9) . ?
Sc8 K07 3.7353(9) 3_655 ?
Sc8 K09 3.9419(9) . ?
Sc8 K24 4.0931(9) . ?
Sc9 F12 2.0683(7) . y
Sc9 F20 2.0747(7) . y
Sc9 O35 1.9787(18) . y
Sc9 O53 2.1764(18) . y
Sc9 O38 2.1777(18) . y
Sc9 O63 1.9564(18) 2_656 y
Sc9 K27 3.2447(8) 3_666 ?
Sc9 K19 3.4079(8) . ?
Sc9 K26 3.4402(8) . ?
Sc9 K33 3.5987(9) . ?
Sc9 K32 3.6258(8) 3_656 ?
Sc9 K15 3.7251(9) . ?
Sc10 F9 2.0234(8) . y
Sc10 F18 2.0991(8) . y
Sc10 O49 2.0837(18) 2 y
Sc10 O49 2.0838(18) . y
Sc10 O62 2.0591(18) . y
Sc10 O62 2.0591(18) 2 y
Sc10 K22 3.7916(8) 1_455 ?
Sc10 K22 3.7916(8) 3_665 ?
Sc10 K20 4.0951(8) 3 ?
Sc10 K20 4.0951(8) . ?
Sc10 K10 4.1533(8) 3 ?
Sc10 K10 4.1534(8) . ?
K01 O41 2.5866(17) 4_565 ?
K01 O41 2.5866(17) . ?
K01 O36 2.7012(17) 4_565 ?
K01 O36 2.7012(17) . ?
K01 F6 2.934(2) . ?
K01 Si5 3.1057(9) . ?
K01 Si5 3.1057(9) 4_565 ?
K01 O14 3.411(2) 3_665 ?
K01 O55 3.417(2) . ?
K01 K24 3.4804(11) . ?
K01 K14 3.4950(11) . ?
K01 Si3 3.6280(10) 4_565 ?
K02 O26 2.6868(18) . ?
K02 O26 2.6868(18) 4 ?
K02 O18 2.7727(17) 4 ?
K02 O18 2.7728(17) . ?
K02 F2 2.7996(19) . ?
K02 O19 2.824(2) . ?
K02 O42 2.8700(17) 4 ?
K02 O42 2.8700(17) . ?
K02 Si16 3.1753(10) 4 ?
K02 Si16 3.1754(10) . ?
K02 Si12 3.3950(9) 4 ?
K02 Si12 3.3950(9) . ?
K03 O42 2.4953(17) 4 ?
K03 O42 2.4953(17) . ?
K03 O5 2.747(3) . ?
K03 F2 2.856(2) . ?
K03 O46 2.9854(17) 4 ?
K03 O46 2.9854(17) . ?
K03 O1 3.075(3) . ?
K03 O25 3.2049(17) . ?
K03 O25 3.2049(17) 4 ?
K03 Si12 3.2654(9) 4 ?
K03 Si12 3.2654(9) . ?
K03 Si5 3.4090(11) . ?
K04 O17 2.3941(18) . ?
K04 O17 2.3941(18) 4 ?
K04 F1 3.057(2) . ?
K04 O45 3.1015(18) 4 ?
K04 O45 3.1016(18) . ?
K04 O64 3.194(3) . ?
K04 O9 3.2081(18) 4 ?
K04 O9 3.2081(18) . ?
K04 O39 3.2090(17) 4 ?
K04 O39 3.2090(17) . ?
K04 Si9 3.4015(10) . ?
K04 Si9 3.4016(10) 4 ?
K05 O54 2.6485(17) . ?
K05 O54 2.6486(17) 4_565 ?
K05 O20 2.741(2) . ?
K05 F15 2.8656(8) . ?
K05 O39 2.9587(18) 4_565 ?
K05 O39 2.9588(18) . ?
K05 O17 3.1682(17) . ?
K05 O17 3.1682(17) 4_565 ?
K05 O9 3.1934(18) 4_565 ?
K05 O9 3.1934(18) . ?
K05 Si9 3.2225(10) . ?
K05 Si9 3.2225(10) 4_565 ?
K06 O9 2.5391(17) . ?
K06 O9 2.5391(17) 4 ?
K06 F4 2.8417(8) . ?
K06 O64 2.846(3) 3_656 ?
K06 O43 2.979(2) . ?
K06 O32 3.1399(18) 4 ?
K06 O32 3.1399(18) . ?
K06 O54 3.1755(18) 2_656 ?
K06 O54 3.1755(18) 3_656 ?
K06 Si9 3.2719(10) . ?
K06 Si9 3.2719(10) 4 ?
K06 O57 3.4088(17) . ?
K07 O7 2.7755(16) 3_655 ?
K07 O7 2.7755(16) . ?
K07 O8 2.936(2) 3_655 ?
K07 O48 2.9993(18) 2_655 ?
K07 O48 2.9993(18) 3_655 ?
K07 O4 3.0667(17) 3_655 ?
K07 O4 3.0667(17) 2_655 ?
K07 O37 3.1459(18) . ?
K07 O37 3.1459(18) 4 ?
K07 F10 3.147(2) 3_655 ?
K07 Si4 3.2299(10) 3_655 ?
K07 Si4 3.2299(10) 2_655 ?
K08 O47 2.6795(17) 4 ?
K08 O47 2.6795(17) . ?
K08 O10 2.8588(17) . ?
K08 O10 2.8589(17) 4 ?
K08 O23 2.8604(17) 4 ?
K08 O23 2.8604(17) . ?
K08 O51 2.923(2) . ?
K08 F1 3.129(2) . ?
K08 Si18 3.2031(10) . ?
K08 Si18 3.2031(10) 4 ?
K08 Si8 3.3370(10) 4 ?
K08 Si8 3.3370(10) . ?
K09 O28 2.589(2) . ?
K09 O20 2.623(2) . ?
K09 O32 2.9519(17) . ?
K09 O32 2.9519(17) 4_565 ?
K09 O65 2.9613(17) 4_565 ?
K09 O65 2.9613(17) . ?
K09 F19 3.0250(19) . ?
K09 O25 3.1710(17) 4_565 ?
K09 O25 3.1710(17) . ?
K09 Si9 3.1782(10) 4_565 ?
K09 Si9 3.1782(10) . ?
K09 Si10 3.2253(10) 4_565 ?
K10 O40 2.5167(17) 4 ?
K10 O40 2.5168(17) . ?
K10 O19 2.929(3) . ?
K10 F2 3.023(2) . ?
K10 O49 3.0723(18) . ?
K10 O49 3.0724(18) 4 ?
K10 O30 3.129(3) . ?
K10 O13 3.1438(18) . ?
K10 O13 3.1438(18) 4 ?
K10 O18 3.1992(18) . ?
K10 O18 3.1992(18) 4 ?
K10 Si2 3.2884(9) 4 ?
K11 O23 2.6610(17) 4_565 ?
K11 O23 2.6610(17) . ?
K11 O34 2.7463(17) . ?
K11 O34 2.7463(17) 4_565 ?
K11 F17 2.9802(19) . ?
K11 Si18 3.0532(9) . ?
K11 Si18 3.0532(9) 4_565 ?
K11 O24 3.0956(17) . ?
K11 O24 3.0956(17) 4_565 ?
K11 O16 3.270(2) 3_666 ?
K11 O2 3.356(2) 1_655 ?
K11 K16 3.4155(11) . ?
K12 O8 2.579(2) 3_655 ?
K12 O51 2.669(3) 3_655 ?
K12 O31 2.8794(17) . ?
K12 O31 2.8794(17) 4 ?
K12 O34 2.8932(17) 3_655 ?
K12 O34 2.8932(17) 2_655 ?
K12 F8 3.127(2) . ?
K12 Si18 3.1556(10) 3_655 ?
K12 Si18 3.1556(10) 2_655 ?
K12 O15 3.1724(18) 3_655 ?
K12 O15 3.1724(18) 2_655 ?
K12 Si4 3.2224(10) 2_655 ?
K13 O30 2.609(3) . ?
K13 O19 2.777(2) . ?
K13 O21 2.9726(18) . ?
K13 O21 2.9727(18) 4 ?
K13 F14 2.999(2) 1_455 ?
K13 O52 3.1100(17) 4 ?
K13 O52 3.1100(17) . ?
K13 O13 3.1893(18) 4 ?
K13 O13 3.1894(18) . ?
K13 Si6 3.2133(10) 4 ?
K13 Si6 3.2134(10) . ?
K13 O24 3.2145(17) 4_455 ?
K14 O41 2.5825(17) . ?
K14 O41 2.5825(17) 4_565 ?
K14 F3 2.7476(19) . ?
K14 O50 2.8405(18) . ?
K14 O50 2.8405(18) 4_565 ?
K14 O42 2.8983(17) . ?
K14 O42 2.8983(17) 4_565 ?
K14 O44 2.929(3) . ?
K14 Si12 3.2348(10) 4_565 ?
K14 Si12 3.2348(10) . ?
K14 Si5 3.3645(10) 4_565 ?
K14 Si5 3.3645(10) . ?
K15 O35 2.7388(17) 4_565 ?
K15 O35 2.7389(17) . ?
K15 O11 2.894(2) . ?
K15 O22 2.9071(17) 3_566 ?
K15 O22 2.9071(17) . ?
K15 F12 3.114(2) . ?
K15 O58 3.1745(17) . ?
K15 O58 3.1746(17) 4_565 ?
K15 Si7 3.2699(10) 4_565 ?
K15 Si7 3.2699(10) . ?
K15 O38 3.3363(17) . ?
K15 O38 3.3364(17) 4_565 ?
K16 O3 2.4288(18) . ?
K16 O3 2.4289(18) 4_565 ?
K16 O23 2.9094(17) . ?
K16 O23 2.9094(17) 4_565 ?
K16 O45 3.1706(18) . ?
K16 O45 3.1706(18) 4_565 ?
K16 F7 3.1990(18) . ?
K16 Si18 3.2232(9) 4_565 ?
K16 Si18 3.2233(9) . ?
K16 O28 3.339(2) . ?
K16 Si10 3.4833(10) . ?
K17 O14 2.549(3) . ?
K17 O31 2.9183(17) 2_655 ?
K17 O31 2.9183(17) 3_665 ?
K17 Si3 2.9466(10) 2_655 ?
K17 Si3 2.9466(10) 3_665 ?
K17 O60 3.0024(17) 4_565 ?
K17 O60 3.0024(17) . ?
K17 O34 3.1049(17) 4_565 ?
K17 O34 3.1050(17) . ?
K17 O3 3.2466(18) 4_565 ?
K17 O3 3.2466(18) . ?
K17 F6 3.264(2) 3_665 ?
K18 O48 2.7109(17) . ?
K18 O48 2.7110(17) 4 ?
K18 F10 2.781(2) . ?
K18 O37 2.8192(18) . ?
K18 O37 2.8192(18) 4 ?
K18 O1 3.012(3) . ?
K18 Si1 3.2290(9) 4 ?
K18 Si1 3.2290(9) . ?
K18 O65 3.3844(18) . ?
K18 O65 3.3844(18) 4 ?
K18 Si17 3.4280(11) 4 ?
K18 Si17 3.4280(11) . ?
K19 F12 2.725(2) . ?
K19 O12 2.7474(18) . ?
K19 O12 2.7474(18) 4_565 ?
K19 O53 2.8316(16) 4_565 ?
K19 O53 2.8316(16) . ?
K19 O63 2.8326(17) 2_656 ?
K19 O63 2.8326(17) 3_666 ?
K19 O16 2.961(3) . ?
K19 Si8 3.2423(10) 3_666 ?
K19 Si8 3.2423(10) 2_656 ?
K19 Si14 3.3727(10) . ?
K19 Si14 3.3728(10) 4_565 ?
K20 O15 2.6962(17) 2_655 ?
K20 O15 2.6962(17) 3_655 ?
K20 O27 2.8952(18) . ?
K20 O27 2.8952(18) 4 ?
K20 O30 2.974(2) 3 ?
K20 O49 3.1124(18) . ?
K20 O49 3.1124(18) 4 ?
K20 F14 3.244(2) 3_655 ?
K20 Si6 3.3394(10) 3 ?
K20 Si6 3.3394(10) 2 ?
K20 O62 3.4007(17) 3 ?
K20 O62 3.4007(17) 2 ?
K21 O27 2.7263(18) 4 ?
K21 O27 2.7264(18) . ?
K21 O5 2.738(2) . ?
K21 O36 2.8069(17) . ?
K21 O36 2.8070(17) 4 ?
K21 O31 2.8359(17) . ?
K21 O31 2.8359(17) 4 ?
K21 F8 2.847(2) . ?
K21 Si5 3.0479(10) . ?
K21 Si5 3.0479(10) 4 ?
K21 Si3 3.4491(10) 4 ?
K21 Si3 3.4491(10) . ?
K22 O62 2.5421(17) 4_665 ?
K22 O62 2.5421(17) 1_655 ?
K22 O52 2.6291(17) 4_665 ?
K22 O52 2.6291(17) 1_655 ?
K22 Si6 3.0650(9) 4_665 ?
K22 Si6 3.0650(9) 1_655 ?
K22 F17 3.0979(19) . ?
K22 F18 3.1575(8) 1_655 ?
K22 O14 3.184(2) . ?
K22 O15 3.3345(18) . ?
K22 O15 3.3345(18) 4_565 ?
K22 O55 3.345(3) 3_665 ?
K23 O18 2.8234(17) 4_565 ?
K23 O18 2.8234(17) . ?
K23 O44 2.843(2) . ?
K23 O59 2.9716(18) . ?
K23 O59 2.9716(18) 4_565 ?
K23 F3 3.034(2) . ?
K23 O11 3.041(2) . ?
K23 O26 3.0803(18) . ?
K23 O26 3.0803(18) 4_565 ?
K23 Si7 3.2454(10) 4_565 ?
K23 Si7 3.2454(10) . ?
K23 Si12 3.2724(10) 4_565 ?
K24 O50 2.5083(18) 4_565 ?
K24 O50 2.5083(18) . ?
K24 O36 3.0220(17) 4_565 ?
K24 O36 3.0220(17) . ?
K24 O65 3.0943(18) . ?
K24 O65 3.0944(18) 4_565 ?
K24 F6 3.173(2) . ?
K24 Si5 3.3021(9) 4_565 ?
K24 Si5 3.3021(9) . ?
K24 O29 3.306(3) . ?
K24 Si17 3.4852(9) 4_565 ?
K25 O46 2.4829(16) . ?
K25 O46 2.4830(16) 4 ?
K25 O26 2.9396(18) 4 ?
K25 O26 2.9396(18) . ?
K25 O43 2.952(2) . ?
K25 F13 3.0582(19) . ?
K25 O38 3.1281(18) 4 ?
K25 O38 3.1282(18) . ?
K25 Si14 3.1419(10) 4 ?
K25 Si14 3.1420(10) . ?
K25 O53 3.1727(17) . ?
K25 O53 3.1727(17) 4 ?
K26 O38 2.4335(17) . ?
K26 O38 2.4336(17) 4 ?
K26 O33 2.808(3) . ?
K26 F20 2.879(2) . ?
K26 O58 3.0503(17) . ?
K26 O58 3.0503(17) 4 ?
K26 O35 3.0977(17) 4 ?
K26 O35 3.0977(17) . ?
K26 Si7 3.2496(9) . ?
K26 Si7 3.2496(9) 4 ?
K26 Si13 3.2597(10) . ?
K26 Si13 3.2597(10) 4 ?
K27 O35 2.6746(17) 3_666 ?
K27 O35 2.6746(17) 2_656 ?
K27 O63 2.7004(17) . ?
K27 O63 2.7004(17) 4_565 ?
K27 F12 2.768(2) 3_666 ?
K27 O16 2.786(2) 3_666 ?
K27 Si8 3.0219(10) . ?
K27 Si8 3.0219(10) 4_565 ?
K27 O2 3.119(3) 1_655 ?
K27 O6 3.1641(18) 4_665 ?
K27 O6 3.1641(18) 1_655 ?
K27 Sc9 3.2448(8) 3_666 ?
K28 O52 2.5614(17) 1_655 ?
K28 O52 2.5614(17) 4_665 ?
K28 O2 2.974(3) 1_655 ?
K28 O13 3.0490(18) 4_665 ?
K28 O13 3.0490(18) 1_655 ?
K28 F17 3.0818(18) . ?
K28 O24 3.1031(18) 4_565 ?
K28 O24 3.1031(18) . ?
K28 Si11 3.2133(10) 4_665 ?
K28 Si11 3.2133(10) 1_655 ?
K28 O59 3.2398(17) 4_665 ?
K28 O59 3.2398(17) 1_655 ?
K29 O45 2.5425(17) . ?
K29 O45 2.5425(17) 4 ?
K29 F1 2.605(2) . ?
K29 O51 2.813(3) . ?
K29 O61 2.9716(18) . ?
K29 O61 2.9716(18) 4 ?
K29 O3 3.2090(18) . ?
K29 O3 3.2090(18) 4 ?
K29 O8 3.232(3) . ?
K29 O23 3.2846(18) . ?
K29 O23 3.2847(18) 4 ?
K29 Si18 3.3048(10) 4 ?
K30 O57 2.6465(17) . ?
K30 O57 2.6466(17) 4_565 ?
K30 O12 2.8855(18) . ?
K30 O12 2.8855(18) 4_565 ?
K30 O20 2.935(3) . ?
K30 F19 3.1287(19) . ?
K30 O54 3.1606(17) 3_666 ?
K30 O54 3.1606(17) 2_656 ?
K30 Si9 3.2291(10) 4_565 ?
K30 Si9 3.2291(10) . ?
K30 O9 3.2623(18) . ?
K30 O9 3.2623(18) 4_565 ?
K31 F3 2.7342(19) . ?
K31 O13 2.8490(18) . ?
K31 O13 2.8491(18) 4_565 ?
K31 O18 2.8734(17) . ?
K31 O18 2.8734(17) 4_565 ?
K31 O40 2.9076(17) 4_565 ?
K31 O40 2.9076(17) . ?
K31 O55 3.002(3) . ?
K31 Si2 3.1976(10) 4_565 ?
K31 Si2 3.1977(10) . ?
K31 Si16 3.3711(9) 4_565 ?
K31 Si16 3.3711(9) . ?
K32 O47 2.5986(17) . ?
K32 O47 2.5986(17) 4 ?
K32 O63 2.7195(16) 4 ?
K32 O63 2.7196(16) . ?
K32 F20 2.849(2) 3_656 ?
K32 Si8 3.0585(9) . ?
K32 Si8 3.0585(9) 4 ?
K32 O53 3.3263(18) 2_656 ?
K32 O53 3.3263(18) 3_656 ?
K32 O43 3.371(3) 3_656 ?
K32 Sc9 3.6259(9) 2_656 ?
K33 O11 2.703(2) . ?
K33 F12 2.708(2) . ?
K33 O53 2.7697(17) . ?
K33 O53 2.7698(17) 4_565 ?
K33 O57 3.0497(17) 4_565 ?
K33 O57 3.0498(17) . ?
K33 O44 3.119(3) . ?
K33 Si14 3.2426(9) 4_565 ?
K33 Si14 3.2426(9) . ?
K33 O38 3.3024(17) 4_565 ?
K33 O38 3.3024(17) . ?
K33 Si7 3.4050(10) 4_565 ?
K34 O21 2.5166(17) 4_655 ?
K34 O21 2.5166(17) 1_655 ?
K34 F16 2.6534(19) 1_655 ?
K34 O33 2.783(2) 3_656 ?
K34 O6 2.8102(17) 1_655 ?
K34 O6 2.8102(17) 4_655 ?
K34 O10 2.9866(18) 4 ?
K34 O10 2.9867(18) . ?
K34 Sc5 3.2030(8) 1_655 ?
K34 Sc5 3.2030(8) 4_655 ?
K34 Si13 3.2135(10) 2_656 ?
K34 Si13 3.2135(10) 3_656 ?
K35 O61 2.6534(17) 4 ?
K35 O61 2.6534(17) . ?
K35 O1 2.905(2) . ?
K35 F10 2.991(2) . ?
K35 O17 3.0103(17) 4 ?
K35 O17 3.0103(17) . ?
K35 O32 3.1003(18) 4 ?
K35 O32 3.1003(18) . ?
K35 O65 3.2280(17) 4 ?
K35 O65 3.2281(17) . ?
K35 Si17 3.2628(10) . ?
K35 Si17 3.2629(10) 4 ?
K36 F11 2.663(2) . ?
K36 O4 2.6948(17) . ?
K36 O4 2.6948(17) 4_565 ?
K36 O48 2.9730(18) 4_565 ?
K36 O48 2.9731(18) . ?
K36 O60 2.9932(17) . ?
K36 O60 2.9933(17) 4_565 ?
K36 O29 3.013(2) . ?
K36 O29 3.111(2) 3_665 ?
K36 Si1 3.3086(10) . ?
K36 Si1 3.3086(10) 4_565 ?
K36 Si4 3.3588(9) . ?
Si1 O7 1.6589(11) . y
Si1 O29 1.6533(8) . y
Si1 O37 1.6229(18) . y
Si1 O48 1.5734(18) . y
Si1 K07 3.4673(10) 3_655 ?
Si1 K36 3.7248(10) 3_665 ?
Si2 O27 1.7327(18) . y
Si2 O40 1.5662(18) . y
Si2 O49 1.6166(18) . y
Si2 O55 1.6229(9) . y
Si2 K22 3.9255(11) 3_665 ?
Si3 O14 1.6512(8) 3_665 y
Si3 O15 1.6080(18) 2_655 y
Si3 O31 1.6264(18) . y
Si3 O27 1.7516(18) . y
Si3 K17 2.9466(10) 3_665 ?
Si3 K22 3.7852(10) 3_665 ?
Si4 O3 1.6304(17) . y
Si4 O4 1.6216(19) . y
Si4 O8 1.6234(8) . y
Si4 O60 1.5451(19) . y
Si4 K12 3.2223(10) 3_655 ?
Si4 K07 3.2298(10) 3_655 ?
Si5 O5 1.6106(9) . y
Si5 O36 1.5752(19) . y
Si5 O41 1.6032(19) . y
Si5 O50 1.6275(17) . y
Si6 O13 1.5912(18) . y
Si6 O30 1.6563(8) . y
Si6 O52 1.7070(18) . y
Si6 O62 1.5711(19) . y
Si6 K22 3.0650(9) 1_455 ?
Si6 K20 3.3394(10) 3 ?
Si6 K28 3.4248(10) 1_455 ?
Si7 O11 1.6362(9) . y
Si7 O26 1.6194(17) . y
Si7 O38 1.5862(18) . y
Si7 O58 1.5901(18) . y
Si8 O10 1.6319(17) . y
Si8 O16 1.6568(9) 3_666 y
Si8 O47 1.5846(19) . y
Si8 O63 1.5571(18) . y
Si8 K19 3.2423(10) 3_666 ?
Si9 O9 1.5304(19) . y
Si9 O17 1.7371(19) . y
Si9 O20 1.6435(8) . y
Si9 O32 1.5990(18) . y
Si10 O17 1.7079(18) . y
Si10 O28 1.5701(8) . y
Si10 O45 1.6452(18) . y
Si10 O61 1.5478(18) . y
Si11 O2 1.5885(8) . y
Si11 O10 1.7457(18) 1_455 y
Si11 O21 1.4760(19) . y
Si11 O24 1.5650(18) 1_455 y
Si11 K28 3.2134(10) 1_455 ?
Si11 K34 3.3949(10) 1_455 ?
Si11 K27 3.6538(10) 1_455 ?
Si11 K11 3.6876(11) 1_455 ?
Si11 K08 3.9121(10) 1_455 ?
Si12 O26 1.7453(17) . y
Si12 O42 1.5194(18) . y
Si12 O44 1.6085(8) . y
Si12 O46 1.6923(18) . y
Si13 O6 1.6555(19) 2_556 y
Si13 O22 1.5603(9) . y
Si13 O33 1.5741(7) . y
Si13 O35 1.6189(19) . y
Si13 K34 3.2135(10) 3_656 ?
Si13 K27 3.5644(9) 3_666 ?
Si13 K15 3.7750(10) 3_566 ?
Si13 K26 3.8687(11) 3_556 ?
Si14 O12 1.8011(18) . y
Si14 O43 1.6195(9) . y
Si14 O53 1.4081(19) . y
Si14 O57 1.5868(19) . y
Si14 K32 3.6731(11) 3_656 ?
Si15 O12 1.6487(18) 2_656 y
Si15 O39 1.4904(19) . y
Si15 O54 1.6898(18) . y
Si15 O64 1.6629(8) . y
Si15 K06 3.4707(10) 3_656 ?
Si15 K30 3.7223(10) 3_666 ?
Si15 K19 3.8568(10) 3_666 ?
Si16 O13 1.6535(18) . y
Si16 O18 1.6303(19) . y
Si16 O19 1.6060(8) . y
Si16 O59 1.5746(19) . y
Si16 K28 3.7590(10) 1_455 ?
Si17 O1 1.5672(8) . y
Si17 O25 1.5965(19) . y
Si17 O50 1.7005(17) . y
Si17 O65 1.6267(19) . y
Si18 O3 1.7650(17) . y
Si18 O23 1.4711(19) . y
Si18 O34 1.6011(19) . y
Si18 O51 1.5912(8) . y
Si18 K12 3.1556(10) 3_655 ?
F1 Sc7 2.0710(7) 4 ?
F2 Sc4 2.0366(7) 4 ?
F3 Sc4 2.1093(7) 4_565 ?
F4 Sc3 2.0863(8) 3_656 ?
F4 K06 2.8418(8) 3_656 ?
F5 Sc5 2.1057(7) 4_565 ?
F6 Sc2 2.1139(7) 4_565 ?
F6 K17 3.265(2) 3_665 ?
F7 Sc7 2.0802(7) 4_565 ?
F8 Sc2 2.0358(7) 4 ?
F9 Sc10 2.0234(8) 3 ?
F10 Sc8 2.0470(6) 4 ?
F10 K07 3.147(2) 3_655 ?
F11 Sc8 2.0936(7) 4_565 ?
F12 Sc9 2.0683(7) 4_565 ?
F12 K27 2.768(2) 3_666 ?
F13 Sc1 2.0075(7) 4 ?
F14 Sc6 2.0935(7) 4 ?
F14 K13 2.999(2) 1_655 ?
F14 K20 3.244(2) 3_655 ?
F14 K12 3.361(2) 3_655 ?
F15 Sc3 2.0362(8) 3_666 ?
F15 K05 2.8656(8) 3_666 ?
F16 Sc5 2.0436(7) 4 ?
F16 K34 2.6535(19) 1_455 ?
F17 Sc6 2.0440(7) 4_565 ?
F18 Sc10 2.0991(8) 3_565 ?
F18 K22 3.1576(8) 3_665 ?
F18 K22 3.1576(8) 1_455 ?
F19 Sc1 2.1232(7) 4_565 ?
F20 Sc9 2.0747(7) 4 ?
F20 K32 2.849(2) 3_656 ?
O1 Si17 1.5672(8) 4 ?
O2 Si11 1.5884(8) 4_565 ?
O2 K28 2.974(3) 1_455 ?
O2 K27 3.119(3) 1_455 ?
O2 K11 3.356(2) 1_455 ?
O3 K12 3.2916(19) 3_655 ?
O4 K07 3.0666(17) 3_655 ?
O5 Si5 1.6106(9) 4 ?
O6 Si13 1.6553(19) 2_556 ?
O6 K34 2.8102(17) 1_455 ?
O6 K27 3.1641(18) 1_455 ?
O7 Si1 1.6589(11) 2_655 ?
O7 K07 2.7755(16) 3_655 ?
O8 Si4 1.6234(8) 4 ?
O8 K12 2.579(2) 3_655 ?
O8 K07 2.936(2) 3_655 ?
O10 Si11 1.7457(18) 1_655 ?
O11 Si7 1.6362(9) 4_565 ?
O12 Si15 1.6487(18) 2_656 ?
O13 K28 3.0491(18) 1_455 ?
O14 Si3 1.6512(8) 2_655 ?
O14 Si3 1.6512(8) 3_665 ?
O14 K01 3.411(2) 3_665 ?
O15 Si3 1.6080(18) 2_655 ?
O15 K20 2.6961(17) 3_655 ?
O15 K12 3.1724(18) 3_655 ?
O16 Si8 1.6568(9) 2_656 ?
O16 Si8 1.6568(9) 3_666 ?
O16 K27 2.786(2) 3_666 ?
O16 K11 3.270(2) 3_666 ?
O19 Si16 1.6060(8) 4 ?
O20 Si9 1.6434(8) 4_565 ?
O21 K34 2.5167(17) 1_455 ?
O22 Si13 1.5603(9) 2_556 ?
O22 K15 2.9071(17) 3_566 ?
O24 Si11 1.5650(18) 1_655 ?
O24 K13 3.2144(17) 1_655 ?
O28 Si10 1.5701(8) 4_565 ?
O29 Si1 1.6532(8) 4_565 ?
O29 K36 3.111(2) 3_665 ?
O30 Si6 1.6564(8) 4 ?
O30 K20 2.974(2) 3 ?
O31 K17 2.9183(17) 3_665 ?
O33 Si13 1.5741(8) 4 ?
O33 K34 2.783(2) 3_656 ?
O34 K12 2.8932(17) 3_655 ?
O35 K27 2.6746(17) 3_666 ?
O43 Si14 1.6195(9) 4 ?
O43 K32 3.371(3) 3_656 ?
O44 Si12 1.6084(8) 4_565 ?
O48 K07 2.9994(18) 3_655 ?
O51 Si18 1.5912(8) 4 ?
O51 K12 2.669(3) 3_655 ?
O52 Sc6 2.1749(18) 1_455 ?
O52 K28 2.5614(17) 1_455 ?
O52 K22 2.6290(17) 1_455 ?
O53 K32 3.3263(18) 3_656 ?
O54 K30 3.1607(17) 3_666 ?
O54 K06 3.1755(17) 3_656 ?
O55 Si2 1.6229(9) 4_565 ?
O55 K22 3.345(3) 3_665 ?
O59 K28 3.2398(17) 1_455 ?
O60 Sc2 2.0347(18) 2_655 ?
O60 K12 3.3922(17) 3_655 ?
O62 K22 2.5421(17) 1_455 ?
O62 K20 3.4006(17) 3 ?
O63 Sc9 1.9565(18) 2_656 ?
O63 K19 2.8327(17) 3_666 ?
O64 Si15 1.6629(8) 4 ?
O64 K06 2.847(3) 3_656 ?

loop_
_publcif_info_datablock.id
_publcif_info_datablock.publ_exptl
_publcif_info_datablock.publ_geom
_publcif_info_datablock.structure
{9c7527d8-f9a1-4280-9998-e33738fbf57e} y y y

loop_
_publcif_info_exptl_table_extra_item
sin_theta_over_lambda_max

loop_
_publcif_info_tables.block_id
_publcif_info_tables.reference_item
{9c7527d8-f9a1-4280-9998-e33738fbf57e} '_publcif_info_datablock.publ_exptl'
{9c7527d8-f9a1-4280-9998-e33738fbf57e} '_geom_bond_atom_site_label_1'

loop_
_publcif_info_cif.paper_type
CB
